data_1572629
loop_
_publ_author_name
'Zhu, Chen'
'Lu, Luyao'
'Li, Fei'
'Kang, Xi'
'Zhu, Manzhou'

_publ_section_title
;
 Size disproportionation among nanocluster transformations.
;
_journal_issue 40
_journal_name_full 'Chemical science'
_journal_page_first 16637
_journal_page_last 16644
_journal_paper_doi 10.1039/d4sc04884a
_journal_volume 15
_journal_year 2024
_chemical_formula_moiety
'C134.416 H91.048 Ag11 Au0.5 Cu5 F34.964 P3 S13, C129.814 H86.064 Ag9 Au0.5 Cu7 F33.149 P2.75 S13'
_chemical_formula_sum 'C264.23 H177.12 Ag20 Au Cu12 F68.11 P5.75 S26'
_chemical_formula_weight 8774.59
_space_group_crystal_system triclinic
_space_group_IT_number 2
_space_group_name_Hall '-P 1'
_space_group_name_H-M_alt 'P -1'
_atom_sites_solution_hydrogens geom
_atom_sites_solution_primary dual
_audit_creation_date 2024-05-14
_audit_creation_method
;
Olex2 1.5
(compiled 2022.04.07 svn.rca3783a0 for OlexSys, GUI svn.r6498)
;
_audit_update_record
;
2024-07-12 deposited with the CCDC.	2024-09-16 downloaded from the CCDC.
;
_cell_angle_alpha 82.015(3)
_cell_angle_beta 84.918(3)
_cell_angle_gamma 83.158(3)
_cell_formula_units_Z 2
_cell_length_a 20.3056(8)
_cell_length_b 22.3996(9)
_cell_length_c 37.5185(12)
_cell_measurement_reflns_used 2711
_cell_measurement_temperature 120
_cell_measurement_theta_max 67.22
_cell_measurement_theta_min 1.92
_cell_volume 16733.9(11)
_computing_cell_refinement
;
X-Area Recipe 1.37.0.0 (STOE, 2021)
;
_computing_data_collection
;
X-Area Pilatus3_SV 1.31.175.0 (STOE, 2021)
;
_computing_data_reduction
;
X-Area Integrate 2.5.1.0 (STOE, 2021)
X-Area LANA 2.6.2.0 (STOE, 2021)
;
_computing_molecular_graphics 'Olex2 1.5 (Dolomanov et al., 2009)'
_computing_publication_material 'Olex2 1.5 (Dolomanov et al., 2009)'
_computing_structure_refinement 'SHELXL 2018/3 (Sheldrick, 2015)'
_computing_structure_solution 'SHELXT 2014/5 (Sheldrick, 2014)'
_diffrn_ambient_temperature 120
_diffrn_detector Pilatus300K
_diffrn_detector_area_resol_mean 5.81
_diffrn_detector_type 'DECTRIS PILATUS 300K'
_diffrn_measured_fraction_theta_full 0.977
_diffrn_measured_fraction_theta_max 0.977
_diffrn_measurement_details '546 frames, detector distance = 60 mm'
_diffrn_measurement_device 'Eulerian 4-circle diffractometer'
_diffrn_measurement_device_type 'STOE STADIVARI'
_diffrn_measurement_method 'rotation method, \w scans'
_diffrn_radiation_collimation '1.2 mm, 0.6 diameter'
_diffrn_radiation_monochromator 'Graded multilayer mirror'
_diffrn_radiation_polarisn_norm 270
_diffrn_radiation_probe x-ray
_diffrn_radiation_type 'Cu K\a'
_diffrn_radiation_wavelength 1.54186
_diffrn_reflns_av_R_equivalents 0.0760
_diffrn_reflns_av_unetI/netI 0.0966
_diffrn_reflns_Laue_measured_fraction_full 0.977
_diffrn_reflns_Laue_measured_fraction_max 0.977
_diffrn_reflns_limit_h_max 13
_diffrn_reflns_limit_h_min -23
_diffrn_reflns_limit_k_max 22
_diffrn_reflns_limit_k_min -25
_diffrn_reflns_limit_l_max 41
_diffrn_reflns_limit_l_min -43
_diffrn_reflns_number 139460
_diffrn_reflns_point_group_measured_fraction_full 0.977
_diffrn_reflns_point_group_measured_fraction_max 0.977
_diffrn_reflns_theta_full 62.499
_diffrn_reflns_theta_max 62.499
_diffrn_reflns_theta_min 4.336
_diffrn_source 'GeniX 3D HF Cu'
_diffrn_source_current 0.600
_diffrn_source_power 0.030
_diffrn_source_voltage 50
_exptl_absorpt_coefficient_mu 13.217
_exptl_absorpt_correction_T_max 1.0000
_exptl_absorpt_correction_T_min 1.0000
_exptl_absorpt_correction_type multi-scan
_exptl_absorpt_process_details
;
STOE LANA, absorption correction by scaling of reflection intensities.
J. Koziskova, F. Hahn, J. Richter, J. Kozisek, "Comparison of different
absorption corrections on the model structure of tetrakis(\m~2~-acetato)-
diaqua-di-copper(II)", Acta Chimica Slovaca, vol. 9, no. 2, 2016, pp. 136 - 140.
;
_exptl_crystal_colour 'metallic blackish black'
_exptl_crystal_colour_lustre metallic
_exptl_crystal_colour_modifier blackish
_exptl_crystal_colour_primary black
_exptl_crystal_density_diffrn 1.741
_exptl_crystal_density_method 'not measured'
_exptl_crystal_description cube
_exptl_crystal_F_000 8490
_exptl_crystal_size_max 0.1
_exptl_crystal_size_mid 0.1
_exptl_crystal_size_min 0.1
_refine_diff_density_max 4.393
_refine_diff_density_min -3.203
_refine_diff_density_rms 0.237
_refine_ls_extinction_method none
_refine_ls_goodness_of_fit_ref 1.015
_refine_ls_hydrogen_treatment constr
_refine_ls_matrix_type full
_refine_ls_number_parameters 3314
_refine_ls_number_reflns 52150
_refine_ls_number_restraints 3998
_refine_ls_restrained_S_all 1.000
_refine_ls_R_factor_all 0.1303
_refine_ls_R_factor_gt 0.0997
_refine_ls_shift/su_max 0.004
_refine_ls_shift/su_mean 0.000
_refine_ls_structure_factor_coef Fsqd
_refine_ls_weighting_details 'w=1/[\s^2^(Fo^2^)+(0.2000P)^2^] where P=(Fo^2^+2Fc^2^)/3'
_refine_ls_weighting_scheme calc
_refine_ls_wR_factor_gt 0.2746
_refine_ls_wR_factor_ref 0.3009
_reflns_Friedel_coverage 0.000
_reflns_number_gt 31851
_reflns_number_total 52150
_reflns_threshold_expression 'I > 2\s(I)'
_cod_data_source_file d4sc04884a2.cif
_cod_data_source_block 1
_cod_depositor_comments 'Adding full bibliography for 1572629--1572632.cif.'
_cod_database_code 1572629
_shelx_shelxl_version_number 2018/3
_shelx_space_group_comment
;
The symmetry employed for this shelxl refinement is uniquely defined
by the following loop, which should always be used as a source of
symmetry information in preference to the above space-group names.
They are only intended as comments.
;
_shelx_estimated_absorpt_t_max 0.352
_shelx_estimated_absorpt_t_min 0.352
_olex2_refinement_description
;
1. Restrained distances
 C0A9-F07L
 1.38 with sigma of 0.01
 F09R-C0A9
 1.38 with sigma of 0.01
 C0A9-F070
 1.38 with sigma of 0.01
 C78-F0AG
 1.38 with sigma of 0.01
 F09O-C311
 1.38 with sigma of 0.01
 F0AN-C311
 1.38 with sigma of 0.01
 F09F-C311
 1.38 with sigma of 0.01
 F8-C07Z
 1.38 with sigma of 0.01
 C07Z-F3
 1.38 with sigma of 0.01
 F4-C07Z
 1.38 with sigma of 0.01
 C78-F04R
 1.38 with sigma of 0.01
 F0AG-C78
 1.38 with sigma of 0.01
 F99-C78
 1.38 with sigma of 0.01
 C371-C132
 3.6 with sigma of 0.02
 C371-C179
 3.6 with sigma of 0.02
 F13-C3
 1.36 with sigma of 0.01
 C3-C085
 1.44 with sigma of 0.01
 F7-C3
 1.36 with sigma of 0.01
 F26-C3
 1.36 with sigma of 0.01
 F27-C3
 1.36 with sigma of 0.01
 F1-C3
 1.36 with sigma of 0.01
 F556-C3
 1.36 with sigma of 0.04
 C371-P1B
 1.8 with sigma of 0.04
 P1B-C171
 1.8 with sigma of 0.04
 C124-C177
 1.4 with sigma of 0.01
 C177-C123
 2.5 with sigma of 0.01
 C125-C177
 2.5 with sigma of 0.01
 C177-F49
 1.35 with sigma of 0.01
 F31-F52
 2 with sigma of 0.01
 F49-F31
 2 with sigma of 0.01
 F52-F49
 2 with sigma of 0.01
 F31-C177
 1.35 with sigma of 0.01
 C177-F52
 1.35 with sigma of 0.01
 C33-C85
 1.4 with sigma of 0.04
 C85-F671
 1.3 with sigma of 0.01
 C85-F683
 1.3 with sigma of 0.01
 C33-F671
 2.3 with sigma of 0.01
 C33-F683
 2.3 with sigma of 0.01
 P1B-C169
 2.8 with sigma of 0.04
 P1B-C172
 2.8 with sigma of 0.04
 C176-P1B
 2.8 with sigma of 0.04
 P1B-C173
 2.8 with sigma of 0.04
 P1B-C193
 1.8 with sigma of 0.04
 P1B-C132
 2.8 with sigma of 0.04
 C179-P1B
 2.8 with sigma of 0.04
 F671-F683
 2 with sigma of 0.04
 F248-F671
 2 with sigma of 0.04
 F683-C33
 2.3 with sigma of 0.04
 F683-F248
 2 with sigma of 0.04
 F248-C85
 1.3 with sigma of 0.04
 F671-C33
 2.3 with sigma of 0.04
 F248-C33
 2.3 with sigma of 0.04
2. Restrained planarity
 P1B, C371, C176, C225, C175, C174, C173
 with sigma of 0.1
 P1B, C171, C95, C111, C170, C172
 with sigma of 0.1
 C121, C124, C123, C122, C125, C126, S01K, C177
 with sigma of 0.1
 P1B, C193, C179, C273, C142, C138, C132
 with sigma of 0.01
3. Rigid bond restraints
 P1B
 with sigma for 1-2 distances of 0.01 and sigma for 1-3 distances of 0.02
 F683, F671
 with sigma for 1-2 distances of 0.01 and sigma for 1-3 distances of 0.02
4. Uiso/Uaniso restraints and constraints
F01U \\sim F01V \\sim F01X \\sim F01Y \\sim F021 \\sim F024 \\sim F028 \\sim
F029 \\sim F02C \\sim F02E \\sim F02J \\sim F02K \\sim F02Q \\sim F02V \\sim
F02W \\sim F036 \\sim F03C \\sim F03D \\sim F03F \\sim F03G \\sim F03N \\sim
F03T \\sim F03U \\sim F03V \\sim F049 \\sim F04C \\sim F04H \\sim F04I \\sim
F04Q \\sim F04R \\sim F056 \\sim F05N \\sim F05O \\sim F05W \\sim F062 \\sim
F06G \\sim F06K \\sim F06M \\sim F06T \\sim F070 \\sim F071 \\sim F072 \\sim
F075 \\sim F078 \\sim F07H \\sim F07I \\sim F07L \\sim F07O \\sim F07P \\sim
F08K \\sim F08L \\sim F09D \\sim F09F \\sim F09O \\sim F09R \\sim F0A0 \\sim
F0AG \\sim F0AN \\sim F3 \\sim F4 \\sim F8 \\sim F25 \\sim F99 \\sim F33 \\sim
F143 \\sim F7 \\sim F1 \\sim F13 \\sim F26 \\sim F27 \\sim F556 \\sim F31 \\sim
F49 \\sim F52 \\sim F671 \\sim F683: within 2A with sigma of 0.01 and sigma for
terminal atoms of 0.02 within 2A
C01Z \\sim C022 \\sim C027 \\sim C025 \\sim C047 \\sim C05L \\sim C04U \\sim
C02L \\sim C02H \\sim C02M \\sim C02X \\sim C03A \\sim C039 \\sim C05I \\sim
C03M \\sim C02Y \\sim C033 \\sim C04B \\sim C04E \\sim C04K \\sim C04T \\sim
C04X \\sim C055 \\sim C031 \\sim C02N \\sim C032 \\sim C061 \\sim C06P \\sim
C058 \\sim C05A \\sim C06L \\sim C06E \\sim C03J \\sim C020 \\sim C03Z \\sim
C05B \\sim C05K \\sim C02Z \\sim C03R \\sim C02O \\sim C05H \\sim C05D \\sim
C08V \\sim C09A \\sim C04Z \\sim C053 \\sim C03O \\sim C05G \\sim C05U \\sim
C05Z \\sim C05Y \\sim C05M \\sim C077 \\sim C05R \\sim C07R \\sim C063 \\sim
C066 \\sim C03X \\sim C034 \\sim C04N \\sim C057 \\sim C04G \\sim C06B \\sim
C06H \\sim C03P \\sim C07M \\sim C06S \\sim C08O \\sim C09V \\sim C06W \\sim
C076 \\sim C07B \\sim C07C \\sim C07U \\sim C07Z \\sim C080 \\sim C081 \\sim
C082 \\sim C083 \\sim C084 \\sim C08D \\sim C094 \\sim C099 \\sim C09B \\sim
C09Q \\sim C085 \\sim C073 \\sim C09M \\sim C02P \\sim C0A6 \\sim C0A9 \\sim
C0AC \\sim C1 \\sim C31 \\sim C75 \\sim C2 \\sim C8 \\sim C9 \\sim C4 \\sim C17
\\sim C18 \\sim C12 \\sim C5 \\sim C6 \\sim C13 \\sim C15 \\sim C16 \\sim C20
\\sim C19 \\sim C14 \\sim C11 \\sim C7 \\sim C10 \\sim C22 \\sim C23 \\sim C24
\\sim C30 \\sim C32 \\sim C38 \\sim C51 \\sim C80 \\sim C154 \\sim C27 \\sim
C28 \\sim C29 \\sim C40 \\sim C39 \\sim C34 \\sim C37 \\sim C62 \\sim C90 \\sim
C44 \\sim C35 \\sim C36 \\sim C41 \\sim C42 \\sim C43 \\sim C45 \\sim C46 \\sim
C47 \\sim C72 \\sim C55 \\sim C61 \\sim C60 \\sim C59 \\sim C57 \\sim C56 \\sim
C48 \\sim C49 \\sim C50 \\sim C52 \\sim C54 \\sim C53 \\sim C63 \\sim C129
\\sim C65 \\sim C67 \\sim C68 \\sim C69 \\sim C70 \\sim C71 \\sim C73 \\sim C74
\\sim C76 \\sim C77 \\sim C78 \\sim C86 \\sim C84 \\sim C83 \\sim C82 \\sim C81
\\sim C79 \\sim C113 \\sim C87 \\sim C93 \\sim C92 \\sim C91 \\sim C89 \\sim
C88 \\sim C94 \\sim C96 \\sim C97 \\sim C98 \\sim C99 \\sim C100 \\sim C107
\\sim C106 \\sim C109 \\sim C117 \\sim C118 \\sim C108 \\sim C102 \\sim C105
\\sim C104 \\sim C119 \\sim C120 \\sim C103 \\sim C112 \\sim C110 \\sim C101
\\sim C116 \\sim C115 \\sim C114 \\sim C121 \\sim C126 \\sim C125 \\sim C124
\\sim C123 \\sim C122 \\sim C127 \\sim C130 \\sim C134 \\sim C135 \\sim C131
\\sim C133 \\sim C128 \\sim C136 \\sim C143 \\sim C141 \\sim C140 \\sim C139
\\sim C137 \\sim C148 \\sim C150 \\sim C151 \\sim C152 \\sim C157 \\sim C149
\\sim C144 \\sim C147 \\sim C146 \\sim C178 \\sim C166 \\sim C145 \\sim C153
\\sim C155 \\sim C156 \\sim C160 \\sim C159 \\sim C158 \\sim C161 \\sim C162
\\sim C168 \\sim C167 \\sim C165 \\sim C164 \\sim C163 \\sim C311 \\sim C66
\\sim C3 \\sim C21 \\sim C25 \\sim C26 \\sim C33 \\sim C58 \\sim C64 \\sim C85
\\sim C173 \\sim C174 \\sim C175 \\sim C225 \\sim C176 \\sim C371 \\sim C171
\\sim C172 \\sim C170 \\sim C111 \\sim C95 \\sim C169 \\sim C177: within 2A
with sigma of 0.01 and sigma for terminal atoms of 0.02 within 2A
C138 \\sim C142 \\sim C273 \\sim C179 \\sim C193 \\sim C132 \\sim F248: within
2A with sigma of 0.01 and sigma for terminal atoms of 0.02 within 2A
Uanis(F01U) \\sim Ueq, Uanis(F01V) \\sim Ueq, Uanis(F01X) \\sim Ueq,
Uanis(F01Y) \\sim Ueq, Uanis(F021) \\sim Ueq, Uanis(F024) \\sim Ueq,
Uanis(F028) \\sim Ueq, Uanis(F029) \\sim Ueq, Uanis(F02C) \\sim Ueq,
Uanis(F02E) \\sim Ueq, Uanis(F02J) \\sim Ueq, Uanis(F02K) \\sim Ueq,
Uanis(F02Q) \\sim Ueq, Uanis(F02V) \\sim Ueq, Uanis(F02W) \\sim Ueq,
Uanis(F036) \\sim Ueq, Uanis(F03C) \\sim Ueq, Uanis(F03D) \\sim Ueq,
Uanis(F03F) \\sim Ueq, Uanis(F03G) \\sim Ueq, Uanis(F03N) \\sim Ueq,
Uanis(F03T) \\sim Ueq, Uanis(F03U) \\sim Ueq, Uanis(F03V) \\sim Ueq,
Uanis(F049) \\sim Ueq, Uanis(F04C) \\sim Ueq, Uanis(F04H) \\sim Ueq,
Uanis(F04I) \\sim Ueq, Uanis(F04Q) \\sim Ueq, Uanis(F04R) \\sim Ueq,
Uanis(F056) \\sim Ueq, Uanis(F05N) \\sim Ueq, Uanis(F05O) \\sim Ueq,
Uanis(F05W) \\sim Ueq, Uanis(F062) \\sim Ueq, Uanis(F06G) \\sim Ueq,
Uanis(F06K) \\sim Ueq, Uanis(F06M) \\sim Ueq, Uanis(F06T) \\sim Ueq,
Uanis(F070) \\sim Ueq, Uanis(F071) \\sim Ueq, Uanis(F072) \\sim Ueq,
Uanis(F075) \\sim Ueq, Uanis(F078) \\sim Ueq, Uanis(F07H) \\sim Ueq,
Uanis(F07I) \\sim Ueq, Uanis(F07L) \\sim Ueq, Uanis(F07O) \\sim Ueq,
Uanis(F07P) \\sim Ueq, Uanis(F08K) \\sim Ueq, Uanis(F08L) \\sim Ueq,
Uanis(F09D) \\sim Ueq, Uanis(F09F) \\sim Ueq, Uanis(F09O) \\sim Ueq,
Uanis(F09R) \\sim Ueq, Uanis(F0A0) \\sim Ueq, Uanis(F0AG) \\sim Ueq,
Uanis(F0AN) \\sim Ueq, Uanis(F3) \\sim Ueq, Uanis(F4) \\sim Ueq, Uanis(F8)
\\sim Ueq, Uanis(F25) \\sim Ueq, Uanis(F99) \\sim Ueq, Uanis(F33) \\sim Ueq,
Uanis(F143) \\sim Ueq, Uanis(F7) \\sim Ueq, Uanis(F1) \\sim Ueq, Uanis(F13)
\\sim Ueq, Uanis(F26) \\sim Ueq, Uanis(F27) \\sim Ueq, Uanis(F556) \\sim Ueq,
Uanis(F31) \\sim Ueq, Uanis(F49) \\sim Ueq, Uanis(F52) \\sim Ueq, Uanis(F671)
\\sim Ueq, Uanis(F683) \\sim Ueq: with sigma of 0.01 and sigma for terminal
atoms of 0.02
Uanis(F671) \\sim Ueq: with sigma of 0.001 and sigma for terminal atoms of 0.002
Uanis(C01Z) \\sim Ueq, Uanis(C022) \\sim Ueq, Uanis(C027) \\sim Ueq,
Uanis(C025) \\sim Ueq, Uanis(C047) \\sim Ueq, Uanis(C05L) \\sim Ueq,
Uanis(C04U) \\sim Ueq, Uanis(C02L) \\sim Ueq, Uanis(C02H) \\sim Ueq,
Uanis(C02M) \\sim Ueq, Uanis(C02X) \\sim Ueq, Uanis(C03A) \\sim Ueq,
Uanis(C039) \\sim Ueq, Uanis(C05I) \\sim Ueq, Uanis(C03M) \\sim Ueq,
Uanis(C02Y) \\sim Ueq, Uanis(C033) \\sim Ueq, Uanis(C04B) \\sim Ueq,
Uanis(C04E) \\sim Ueq, Uanis(C04K) \\sim Ueq, Uanis(C04T) \\sim Ueq,
Uanis(C04X) \\sim Ueq, Uanis(C055) \\sim Ueq, Uanis(C031) \\sim Ueq,
Uanis(C02N) \\sim Ueq, Uanis(C032) \\sim Ueq, Uanis(C061) \\sim Ueq,
Uanis(C06P) \\sim Ueq, Uanis(C058) \\sim Ueq, Uanis(C05A) \\sim Ueq,
Uanis(C06L) \\sim Ueq, Uanis(C06E) \\sim Ueq, Uanis(C03J) \\sim Ueq,
Uanis(C020) \\sim Ueq, Uanis(C03Z) \\sim Ueq, Uanis(C05B) \\sim Ueq,
Uanis(C05K) \\sim Ueq, Uanis(C02Z) \\sim Ueq, Uanis(C03R) \\sim Ueq,
Uanis(C02O) \\sim Ueq, Uanis(C05H) \\sim Ueq, Uanis(C05D) \\sim Ueq,
Uanis(C08V) \\sim Ueq, Uanis(C09A) \\sim Ueq, Uanis(C04Z) \\sim Ueq,
Uanis(C053) \\sim Ueq, Uanis(C03O) \\sim Ueq, Uanis(C05G) \\sim Ueq,
Uanis(C05U) \\sim Ueq, Uanis(C05Z) \\sim Ueq, Uanis(C05Y) \\sim Ueq,
Uanis(C05M) \\sim Ueq, Uanis(C077) \\sim Ueq, Uanis(C05R) \\sim Ueq,
Uanis(C07R) \\sim Ueq, Uanis(C063) \\sim Ueq, Uanis(C066) \\sim Ueq,
Uanis(C03X) \\sim Ueq, Uanis(C034) \\sim Ueq, Uanis(C04N) \\sim Ueq,
Uanis(C057) \\sim Ueq, Uanis(C04G) \\sim Ueq, Uanis(C06B) \\sim Ueq,
Uanis(C06H) \\sim Ueq, Uanis(C03P) \\sim Ueq, Uanis(C07M) \\sim Ueq,
Uanis(C06S) \\sim Ueq, Uanis(C08O) \\sim Ueq, Uanis(C09V) \\sim Ueq,
Uanis(C06W) \\sim Ueq, Uanis(C076) \\sim Ueq, Uanis(C07B) \\sim Ueq,
Uanis(C07C) \\sim Ueq, Uanis(C07U) \\sim Ueq, Uanis(C07Z) \\sim Ueq,
Uanis(C080) \\sim Ueq, Uanis(C081) \\sim Ueq, Uanis(C082) \\sim Ueq,
Uanis(C083) \\sim Ueq, Uanis(C084) \\sim Ueq, Uanis(C08D) \\sim Ueq,
Uanis(C094) \\sim Ueq, Uanis(C099) \\sim Ueq, Uanis(C09B) \\sim Ueq,
Uanis(C09Q) \\sim Ueq, Uanis(C085) \\sim Ueq, Uanis(C073) \\sim Ueq,
Uanis(C09M) \\sim Ueq, Uanis(C02P) \\sim Ueq, Uanis(C0A6) \\sim Ueq,
Uanis(C0A9) \\sim Ueq, Uanis(C0AC) \\sim Ueq, Uanis(C1) \\sim Ueq, Uanis(C31)
\\sim Ueq, Uanis(C75) \\sim Ueq, Uanis(C2) \\sim Ueq, Uanis(C8) \\sim Ueq,
Uanis(C9) \\sim Ueq, Uanis(C4) \\sim Ueq, Uanis(C17) \\sim Ueq, Uanis(C18)
\\sim Ueq, Uanis(C12) \\sim Ueq, Uanis(C5) \\sim Ueq, Uanis(C6) \\sim Ueq,
Uanis(C13) \\sim Ueq, Uanis(C15) \\sim Ueq, Uanis(C16) \\sim Ueq, Uanis(C20)
\\sim Ueq, Uanis(C19) \\sim Ueq, Uanis(C14) \\sim Ueq, Uanis(C11) \\sim Ueq,
Uanis(C7) \\sim Ueq, Uanis(C10) \\sim Ueq, Uanis(C22) \\sim Ueq, Uanis(C23)
\\sim Ueq, Uanis(C24) \\sim Ueq, Uanis(C30) \\sim Ueq, Uanis(C32) \\sim Ueq,
Uanis(C38) \\sim Ueq, Uanis(C51) \\sim Ueq, Uanis(C80) \\sim Ueq, Uanis(C154)
\\sim Ueq, Uanis(C27) \\sim Ueq, Uanis(C28) \\sim Ueq, Uanis(C29) \\sim Ueq,
Uanis(C40) \\sim Ueq, Uanis(C39) \\sim Ueq, Uanis(C34) \\sim Ueq, Uanis(C37)
\\sim Ueq, Uanis(C62) \\sim Ueq, Uanis(C90) \\sim Ueq, Uanis(C44) \\sim Ueq,
Uanis(C35) \\sim Ueq, Uanis(C36) \\sim Ueq, Uanis(C41) \\sim Ueq, Uanis(C42)
\\sim Ueq, Uanis(C43) \\sim Ueq, Uanis(C45) \\sim Ueq, Uanis(C46) \\sim Ueq,
Uanis(C47) \\sim Ueq, Uanis(C72) \\sim Ueq, Uanis(C55) \\sim Ueq, Uanis(C61)
\\sim Ueq, Uanis(C60) \\sim Ueq, Uanis(C59) \\sim Ueq, Uanis(C57) \\sim Ueq,
Uanis(C56) \\sim Ueq, Uanis(C48) \\sim Ueq, Uanis(C49) \\sim Ueq, Uanis(C50)
\\sim Ueq, Uanis(C52) \\sim Ueq, Uanis(C54) \\sim Ueq, Uanis(C53) \\sim Ueq,
Uanis(C63) \\sim Ueq, Uanis(C129) \\sim Ueq, Uanis(C65) \\sim Ueq, Uanis(C67)
\\sim Ueq, Uanis(C68) \\sim Ueq, Uanis(C69) \\sim Ueq, Uanis(C70) \\sim Ueq,
Uanis(C71) \\sim Ueq, Uanis(C73) \\sim Ueq, Uanis(C74) \\sim Ueq, Uanis(C76)
\\sim Ueq, Uanis(C77) \\sim Ueq, Uanis(C78) \\sim Ueq, Uanis(C86) \\sim Ueq,
Uanis(C84) \\sim Ueq, Uanis(C83) \\sim Ueq, Uanis(C82) \\sim Ueq, Uanis(C81)
\\sim Ueq, Uanis(C79) \\sim Ueq, Uanis(C113) \\sim Ueq, Uanis(C87) \\sim Ueq,
Uanis(C93) \\sim Ueq, Uanis(C92) \\sim Ueq, Uanis(C91) \\sim Ueq, Uanis(C89)
\\sim Ueq, Uanis(C88) \\sim Ueq, Uanis(C94) \\sim Ueq, Uanis(C96) \\sim Ueq,
Uanis(C97) \\sim Ueq, Uanis(C98) \\sim Ueq, Uanis(C99) \\sim Ueq, Uanis(C100)
\\sim Ueq, Uanis(C107) \\sim Ueq, Uanis(C106) \\sim Ueq, Uanis(C109) \\sim Ueq,
Uanis(C117) \\sim Ueq, Uanis(C118) \\sim Ueq, Uanis(C108) \\sim Ueq,
Uanis(C102) \\sim Ueq, Uanis(C105) \\sim Ueq, Uanis(C104) \\sim Ueq,
Uanis(C119) \\sim Ueq, Uanis(C120) \\sim Ueq, Uanis(C103) \\sim Ueq,
Uanis(C112) \\sim Ueq, Uanis(C110) \\sim Ueq, Uanis(C101) \\sim Ueq,
Uanis(C116) \\sim Ueq, Uanis(C115) \\sim Ueq, Uanis(C114) \\sim Ueq,
Uanis(C121) \\sim Ueq, Uanis(C126) \\sim Ueq, Uanis(C125) \\sim Ueq,
Uanis(C124) \\sim Ueq, Uanis(C123) \\sim Ueq, Uanis(C122) \\sim Ueq,
Uanis(C127) \\sim Ueq, Uanis(C130) \\sim Ueq, Uanis(C134) \\sim Ueq,
Uanis(C135) \\sim Ueq, Uanis(C131) \\sim Ueq, Uanis(C133) \\sim Ueq,
Uanis(C128) \\sim Ueq, Uanis(C136) \\sim Ueq, Uanis(C143) \\sim Ueq,
Uanis(C141) \\sim Ueq, Uanis(C140) \\sim Ueq, Uanis(C139) \\sim Ueq,
Uanis(C137) \\sim Ueq, Uanis(C148) \\sim Ueq, Uanis(C150) \\sim Ueq,
Uanis(C151) \\sim Ueq, Uanis(C152) \\sim Ueq, Uanis(C157) \\sim Ueq,
Uanis(C149) \\sim Ueq, Uanis(C144) \\sim Ueq, Uanis(C147) \\sim Ueq,
Uanis(C146) \\sim Ueq, Uanis(C178) \\sim Ueq, Uanis(C166) \\sim Ueq,
Uanis(C145) \\sim Ueq, Uanis(C153) \\sim Ueq, Uanis(C155) \\sim Ueq,
Uanis(C156) \\sim Ueq, Uanis(C160) \\sim Ueq, Uanis(C159) \\sim Ueq,
Uanis(C158) \\sim Ueq, Uanis(C161) \\sim Ueq, Uanis(C162) \\sim Ueq,
Uanis(C168) \\sim Ueq, Uanis(C167) \\sim Ueq, Uanis(C165) \\sim Ueq,
Uanis(C164) \\sim Ueq, Uanis(C163) \\sim Ueq, Uanis(C311) \\sim Ueq, Uanis(C66)
\\sim Ueq, Uanis(C3) \\sim Ueq, Uanis(C21) \\sim Ueq, Uanis(C25) \\sim Ueq,
Uanis(C26) \\sim Ueq, Uanis(C33) \\sim Ueq, Uanis(C58) \\sim Ueq, Uanis(C64)
\\sim Ueq, Uanis(C85) \\sim Ueq, Uanis(C173) \\sim Ueq, Uanis(C174) \\sim Ueq,
Uanis(C175) \\sim Ueq, Uanis(C225) \\sim Ueq, Uanis(C176) \\sim Ueq,
Uanis(C371) \\sim Ueq, Uanis(C171) \\sim Ueq, Uanis(C172) \\sim Ueq,
Uanis(C170) \\sim Ueq, Uanis(C111) \\sim Ueq, Uanis(C95) \\sim Ueq, Uanis(C169)
\\sim Ueq, Uanis(C177) \\sim Ueq: with sigma of 0.01 and sigma for terminal
atoms of 0.02
Uanis(F248) \\sim Ueq, Uanis(C132) \\sim Ueq, Uanis(C193) \\sim Ueq,
Uanis(C273) \\sim Ueq, Uanis(C179) \\sim Ueq, Uanis(C142) \\sim Ueq,
Uanis(C138) \\sim Ueq: with sigma of 0.01 and sigma for terminal atoms of 0.02
5. Others
 Sof(C225)=Sof(H225)=FVAR(1)
 Sof(C175)=Sof(H175)=FVAR(2)
 Sof(C174)=Sof(H174)=FVAR(3)
 Sof(C169)=Sof(H169)=FVAR(4)
 Sof(C95)=Sof(H95)=FVAR(5)
 Sof(C170)=Sof(H170)=FVAR(6)
 Sof(C172)=Sof(H172)=FVAR(7)
 Sof(C125)=Sof(H125)=FVAR(8)
 Sof(C126)=Sof(H126)=FVAR(9)
 Sof(C122)=Sof(H122)=FVAR(10)
 Sof(C123)=Sof(H123)=FVAR(11)
 Fixed Sof: F07P(0.7) F09F(0.7) F0A0(0.8) F0AN(0.8) P1B(0.75) F33(0.5)
 F143(0.4) F7(0.3) F1(0.7) F13(0.55) F26(0.6) F27(0.45) F556(0.4) C171(0.5)
 F49(0.45) F671(0.15) F683(0.25) C193(0.25) C179(0.25) H179(0.25) C273(0.25)
 H273(0.25) C142(0.25) H142(0.25) C138(0.25) H138(0.25) C132(0.25) H132(0.25)
 F248(0.1)
6.a Aromatic/amide H refined with riding coordinates:
 C022(H022), C027(H027), C047(H047), C05L(H05L), C02L(H02L), C02H(H02H),
 C02M(H02M), C03A(H03A), C05I(H05I), C03M(H03M), C033(H033), C04K(H04K),
 C04X(H04X), C031(H031), C02N(H02N), C061(H061), C06P(H06P), C058(H058),
 C05A(H05A), C06E(H06E), C03J(H03J), C03Z(H03Z), C05B(H05B), C02Z(H02Z),
 C03R(H03R), C05H(H05H), C05D(H05D), C08V(H08V), C09A(H09A), C053(H053),
 C03O(H03O), C05Z(H05Z), C05M(H05M), C077(H077), C07R(H07R), C063(H063),
 C066(H066), C034(H034), C04N(H04N), C04G(H04G), C06H(H06H), C07M(H07M),
 C06S(H06S), C08O(H08O), C09V(H09V), C07C(H07C), C080(H080), C084(H084),
 C09B(H09B), C09Q(H09Q), C073(H073), C09M(H09M), C0A6(H0A6), C0AC(H0AC),
 C31(H31), C75(H75), C8(H8), C9(H9), C17(H17), C18(H18), C12(H12), C5(H5),
 C6(H6), C15(H15), C16(H16), C20(H20), C19(H19), C14(H14), C11(H11), C10(H10),
 C22(H22), C23(H23), C24(H24), C32(H32), C38(H38), C51(H51), C80(H80),
 C154(H154), C28(H28), C29(H29), C40(H40), C39(H39), C34(H34), C37(H37),
 C62(H62), C90(H90), C44(H44), C36(H36), C42(H42), C43(H43), C46(H46), C47(H47),
  C61(H61), C60(H60), C57(H57), C56(H56), C48(H48), C50(H50), C52(H52),
 C53(H53), C63(H63), C65(H65), C67(H67), C69(H69), C70(H70), C73(H73), C74(H74),
  C77(H77), C84(H84), C83(H83), C81(H81), C79(H79), C87(H87), C93(H93),
 C91(H91), C89(H89), C96(H96), C97(H97), C99(H99), C100(H100), C106(H106),
 C109(H109), C117(H117), C118(H118), C108(H108), C105(H105), C104(H104),
 C119(H119), C120(H120), C103(H103), C112(H112), C101(H101), C116(H116),
 C115(H115), C114(H114), C126(H126), C125(H125), C123(H123), C122(H122),
 C130(H130), C134(H134), C135(H135), C131(H131), C133(H133), C143(H143),
 C141(H141), C139(H139), C137(H137), C150(H150), C151(H151), C152(H152),
 C157(H157), C149(H149), C147(H147), C146(H146), C178(H178), C166(H166),
 C145(H145), C153(H153), C156(H156), C160(H160), C159(H159), C158(H158),
 C162(H162), C167(H167), C165(H165), C163(H163), C25(H25), C26(H26), C58(H58),
 C64(H64), C173(H173), C174(H174), C175(H175), C225(H225), C176(H176),
 C172(H172), C170(H170), C111(H111), C95(H95), C169(H169), C179(H179),
 C273(H273), C142(H142), C138(H138), C132(H132)
6.b Fitted hexagon refined as free rotating group:
 C027(C025,C047,C05L,C04U,C02L), C03A(C039,C05I,C03M,C02Y,C033), C055(C031,
 C02N,C032,C061,C06P), C05A(C06L,C06E,C03J,C020,C03Z), C05B(C05K,C02Z,C03R,C02O,
 C05H), C05D(C08V,C09A,C04Z,C053,C03O), C05Z(C05Y,C05M,C077,C05R,C07R),
 C066(C03X,C034,C04N,C057,C04G), C06H(C03P,C07M,C06S,C08O,C09V), C09Q(C085,C073,
 C09M,C02P,C0A6), C1(C31,C75,C2,C8,C9), C4(C17,C18,C12,C5,C6), C13(C15,C16,C20,
 C19,C14), C11(C7,C10,C22,C23,C24), C30(C32,C38,C51,C80,C154), C27(C28,C29,C40,
 C39,C34), C37(C62,C90,C44,C35,C36), C41(C42,C43,C45,C46,C47), C55(C61,C60,C59,
 C57,C56), C48(C49,C50,C52,C54,C53), C63(C129,C65,C67,C68,C69), C70(C71,C73,C74,
 C76,C77), C86(C84,C83,C82,C81,C79), C87(C93,C92,C91,C89,C88), C94(C96,C97,C98,
 C99,C100), C107(C106,C109,C117,C118,C108), C102(C105,C104,C119,C120,C103),
 C112(C110,C101,C116,C115,C114), C121(C126,C125,C124,C123,C122), C130(C134,C135,
 C131,C133,C128), C136(C143,C141,C140,C139,C137), C148(C150,C151,C152,C157,
 C149), C144(C147,C146,C178,C166,C145), C153(C155,C156,C160,C159,C158),
 C162(C168,C167,C165,C164,C163), C21(C25,C26,C33,C58,C64), C173(C174,C175,C225,
 C176,C371), C171(C172,C170,C111,C95,C169), C193(C179,C273,C142,C138,C132)
;
_smtbx_masks_void_probe_radius 1.2
_smtbx_masks_void_truncation_radius 1.2
_olex2_submission_special_instructions 'No special instructions were received'
_stoe_detector_distance '60.0 mm'
_stoe_detector_pixelsize_x '0.172 mm'
_stoe_detector_pixelsize_y '0.172 mm'
_stoe_detector_size_x '8.4 cm'
_stoe_detector_size_y '10.6 cm'
_stoe_evaluation_integration_a 5.5
_stoe_evaluation_integration_b -0.6
_stoe_evaluation_integration_ems 0.010
_stoe_evaluation_lana_bis_l_even_max -
_stoe_evaluation_lana_bis_l_odd_max -
_stoe_evaluation_lana_bos_l_even_max 4
_stoe_evaluation_lana_bos_l_odd_max 1
_stoe_evaluation_lana_completeness 93.8
_stoe_evaluation_lana_dxs_max_order 3
_stoe_evaluation_lana_dys_max_order 3
_stoe_evaluation_lana_fs_max_order 3
_stoe_evaluation_lana_max_2theta_available 140.3
_stoe_evaluation_lana_max_2theta_desired 140.3
_stoe_evaluation_lana_mean_redundancy 2.6
_stoe_evaluation_lana_number_refls_after_or 156108
_stoe_evaluation_lana_number_refls_outliers 15491
_stoe_evaluation_lana_number_refls_total 171599
_stoe_evaluation_lana_number_refls_unique 59668
_stoe_evaluation_lana_number_refls_written 156108
_stoe_evaluation_lana_or_c1 0.035
_stoe_evaluation_lana_or_c2 0
_stoe_evaluation_lana_or_c3 0
_stoe_evaluation_lana_or_c4 0.7
_stoe_evaluation_lana_point_group -1
_stoe_evaluation_lana_table
;
#----------------------------------------------------------------------------
2Theta          15.2   30.0   44.8   59.6   74.4   89.2  104.0  118.8  133.6
#----------------------------------------------------------------------------
<Resolution>    4.82   2.86   2.00   1.54   1.26   1.10   0.98   0.90   0.85
N(total)        1210   5453  10369  13344  33624  32964  31509  27415  15711
<Redundancy>     2.0    2.2    2.1    1.9    3.5    3.0    2.7    2.4    2.2
Complet. [%%]    90.3   98.7   99.5   98.3   98.4   99.2   97.4   95.3   71.3
<I/sigma>       32.3   25.1   19.6    6.7    4.7    3.0    1.8    1.7    0.9
R(int)         0.076  0.054  0.055  0.083  0.079  0.090  0.155  0.165  0.300
#----------------------------------------------------------------------------
;
_stoe_measurement_identifier 1
_stoe_measurement_max_exposure_per_frame '6.0 s'
_stoe_measurement_mean_exposure_per_frame '4.7 s'
_stoe_measurement_min_exposure_per_frame '1.0 s'
_stoe_measurement_total_exposure_time '2.7 h'
_stoe_measurement_total_frame_number 2070
_stoe_measurement_total_run_number 32
_stoe_measurement_tube_power '30.0 W'

loop_
_space_group_symop_operation_xyz
'x, y, z'
'-x, -y, -z'

loop_
_atom_site_label
_atom_site_type_symbol
_atom_site_fract_x
_atom_site_fract_y
_atom_site_fract_z
_atom_site_U_iso_or_equiv
_atom_site_adp_type
_atom_site_occupancy
_atom_site_site_symmetry_order
_atom_site_calc_flag
_atom_site_refinement_flags_posn
_atom_site_refinement_flags_adp
_atom_site_refinement_flags_occupancy
_atom_site_disorder_assembly
_atom_site_disorder_group
Au01 Au 0.500000 0.500000 1.000000 0.04177(18) Uani 1 2 d S . P . .
Au02 Au 0.000000 0.000000 0.500000 0.0606(2) Uani 1 2 d S . P B .
Ag03 Ag 0.63412(5) 0.50374(4) 0.99045(3) 0.0445(2) Uani 1 1 d . . . . .
Ag04 Ag 0.42360(5) 0.60341(4) 0.97296(2) 0.0447(2) Uani 1 1 d . . . . .
Ag05 Ag 0.45465(5) 0.39076(4) 0.99424(2) 0.0440(2) Uani 1 1 d . . . . .
Ag06 Ag 0.56855(5) 0.42996(5) 0.95005(3) 0.0505(2) Uani 1 1 d . . . . .
Ag07 Ag 0.43441(5) 0.49358(5) 0.93919(3) 0.0505(2) Uani 1 1 d . . . . .
Ag08 Ag 0.54767(5) 0.56306(5) 0.93687(3) 0.0511(2) Uani 1 1 d . . . . .
Ag09 Ag -0.13553(6) -0.00208(6) 0.51287(3) 0.0665(3) Uani 1 1 d . . . . .
Ag0A Ag 0.07762(6) -0.07989(6) 0.54438(3) 0.0624(3) Uani 1 1 d . . . . .
Ag0B Ag 0.06322(6) 0.04759(6) 0.54997(3) 0.0670(3) Uani 1 1 d . . . . .
Ag0C Ag 0.04293(7) 0.11214(6) 0.47927(3) 0.0703(3) Uani 1 1 d . . . . .
Ag0D Ag 0.39592(7) 0.62097(6) 0.89603(3) 0.0662(3) Uani 1 1 d . . . . .
Ag0E Ag -0.05018(7) -0.02266(7) 0.57125(3) 0.0720(3) Uani 1 1 d . . . . .
Ag0F Ag -0.07101(7) 0.09800(7) 0.52957(3) 0.0738(3) Uani 1 1 d . . . . .
Ag0G Ag 0.69443(7) 0.51054(6) 0.91719(4) 0.0748(3) Uani 1 1 d . . . . .
Ag0H Ag 0.09353(8) -0.04892(7) 0.61528(4) 0.0807(4) Uani 1 1 d . . . . .
Ag0I Ag 0.10683(8) 0.03294(7) 0.67930(4) 0.0831(4) Uani 1 1 d . . . . .
Ag0J Ag 0.55107(8) 0.28140(7) 0.86059(4) 0.0843(4) Uani 1 1 d . . . . .
Ag0K Ag 0.71525(8) 0.54417(8) 0.82753(5) 0.0911(4) Uani 1 1 d . . . . .
Ag0L Ag -0.24900(9) 0.05021(8) 0.66720(5) 0.0962(5) Uani 1 1 d . . . . .
Ag0M Ag 0.37343(10) 0.56745(8) 0.81470(5) 0.1049(5) Uani 1 1 d . . . . .
Cu0N Cu 0.47313(10) 0.32378(9) 0.93198(5) 0.0497(5) Uani 1 1 d . . . . .
Cu0O Cu 0.42479(10) 0.44754(9) 0.85193(6) 0.0503(5) Uani 1 1 d . . . . .
Cu0P Cu 0.55580(11) 0.45918(11) 0.79817(6) 0.0585(5) Uani 1 1 d . . . . .
Cu0Q Cu -0.08147(11) 0.14345(11) 0.67413(6) 0.0605(5) Uani 1 1 d . . . . .
Cu0R Cu -0.21534(11) 0.02260(13) 0.57979(6) 0.0662(6) Uani 1 1 d . . . . .
Cu0S Cu 0.62647(11) 0.38787(11) 0.86548(6) 0.0617(6) Uani 1 1 d . . . . .
Cu0T Cu 0.01353(14) 0.21252(11) 0.52553(7) 0.0733(7) Uani 1 1 d . . . . .
Cu0U Cu 0.56251(12) 0.57568(10) 0.83622(6) 0.0642(6) Uani 1 1 d . . . . .
Cu0V Cu -0.08352(14) 0.00897(12) 0.65833(6) 0.0718(7) Uani 1 1 d . . . . .
Cu0W Cu -0.14830(13) 0.17212(13) 0.59893(7) 0.0745(7) Uani 1 1 d . . . . .
Cu0X Cu 0.04875(15) 0.14014(13) 0.62450(8) 0.0785(7) Uani 1 1 d . . . . .
S0Y S 0.53452(17) 0.47761(15) 0.87497(8) 0.0471(7) Uani 1 1 d . . . . .
S00Z S 0.35946(18) 0.51722(17) 0.88897(9) 0.0536(8) Uani 1 1 d . . . . .
S010 S 0.5887(2) 0.33534(17) 0.92118(10) 0.0593(9) Uani 1 1 d . . . . .
Cu Cu -0.0715(3) 0.28399(18) 0.59133(14) 0.160(2) Uani 1 1 d . . . A 2
S012 S 0.3578(2) 0.68884(18) 0.94033(11) 0.0639(9) Uani 1 1 d . . . . .
S013 S 0.6190(2) 0.59711(17) 0.88395(10) 0.0584(9) Uani 1 1 d . . . . .
S014 S 0.4546(2) 0.62222(18) 0.83479(10) 0.0614(9) Uani 1 1 d . . . . .
S015 S -0.0486(2) 0.09044(19) 0.60784(9) 0.0603(9) Uani 1 1 d . . . . .
S016 S 0.7475(2) 0.52277(19) 0.96963(13) 0.0676(10) Uani 1 1 d . . . . .
S017 S 0.4347(2) 0.28717(16) 0.98840(12) 0.0626(9) Uani 1 1 d . . . . .
S018 S 0.1232(2) 0.0609(2) 0.60227(10) 0.0633(10) Uani 1 1 d . . . . .
S019 S 0.4399(2) 0.3426(2) 0.87416(12) 0.0682(10) Uani 1 1 d . . . . .
S01A S 0.0210(2) -0.03472(19) 0.66892(11) 0.0656(10) Uani 1 1 d . . . . .
S01B S 0.7110(2) 0.4453(2) 0.87032(11) 0.0658(10) Uani 1 1 d . . . . .
S01C S -0.1407(3) -0.0351(2) 0.62024(11) 0.0802(14) Uani 1 1 d . . . . .
P P 0.2709(3) 0.6090(2) 0.80079(11) 0.0671(11) Uani 1 1 d . . . . .
S01E S -0.1507(2) 0.0699(3) 0.69425(12) 0.0791(12) Uani 1 1 d . . . . .
S01F S 0.1562(2) -0.1293(2) 0.58726(11) 0.0731(11) Uani 1 1 d . . . . .
S01G S 0.5967(2) 0.3596(2) 0.81319(12) 0.0766(12) Uani 1 1 d . . . . .
S01H S 0.0292(2) 0.1270(2) 0.68643(13) 0.0736(11) Uani 1 1 d . . . . .
S01I S 0.4440(2) 0.4881(2) 0.79029(12) 0.0715(11) Uani 1 1 d . . . . .
P01J P 0.2038(3) -0.0068(2) 0.70836(15) 0.0806(13) Uani 1 1 d . . . . .
S01K S 0.6209(2) 0.5376(2) 0.78843(12) 0.0784(12) Uani 1 1 d . . . . .
S01L S -0.1234(3) 0.2323(3) 0.64125(14) 0.0871(14) Uani 1 1 d . . . . .
S01M S -0.2339(3) 0.1117(3) 0.60660(14) 0.0917(15) Uani 1 1 d . . . . .
S01N S -0.1064(3) 0.2057(3) 0.53936(13) 0.0885(14) Uani 1 1 d . . . . .
P01O P 0.8149(3) 0.5917(3) 0.81256(19) 0.0968(18) Uani 1 1 d . . . . .
P01P P -0.3506(3) 0.0094(3) 0.68416(15) 0.0859(14) Uani 1 1 d . . . . .
P01Q P 0.5736(3) 0.1746(3) 0.86874(15) 0.0893(16) Uani 1 1 d . . . . .
S01R S -0.2512(3) -0.0173(4) 0.53322(16) 0.108(2) Uani 1 1 d . . . . .
S01S S 0.0364(3) 0.2268(3) 0.58515(17) 0.0991(16) Uani 1 1 d . . . . .
F01U F 0.0420(6) 0.5155(7) 0.9506(4) 0.116(4) Uani 1 1 d . U . . .
F01V F 0.8821(6) 0.2304(6) 0.7402(4) 0.111(4) Uani 1 1 d . U . . .
F01X F 0.8908(7) 0.3230(7) 0.7165(4) 0.119(5) Uani 1 1 d . U . . .
F01Y F -0.1549(8) -0.0528(7) 0.8669(4) 0.131(5) Uani 1 1 d . U . . .
C01Z C 0.2786(8) 0.5027(7) 0.9066(4) 0.056(3) Uani 1 1 d . U . . .
F021 F 0.0544(8) 0.4379(8) 0.9240(4) 0.136(5) Uani 1 1 d . U . . .
C022 C 0.2581(8) 0.4454(8) 0.9077(4) 0.064(3) Uani 1 1 d . U . . .
H022 H 0.288219 0.413654 0.900850 0.076 Uiso 1 1 calc R U . . .
F024 F 0.9737(7) 0.2794(7) 0.9877(4) 0.129(5) Uani 1 1 d . U . . .
C027 C 0.6715(6) 0.6787(5) 0.9171(2) 0.068(3) Uani 1 1 d G U . . .
H027 H 0.665680 0.652183 0.938237 0.081 Uiso 1 1 calc R U . . .
C025 C 0.6506(6) 0.6655(4) 0.8850(3) 0.066(3) Uani 1 1 d G U . . .
C047 C 0.6593(6) 0.7051(5) 0.8534(2) 0.076(3) Uani 1 1 d G U . . .
H047 H 0.645355 0.696327 0.831956 0.092 Uiso 1 1 calc R U . . .
C05L C 0.6888(7) 0.7579(5) 0.8539(3) 0.087(4) Uani 1 1 d G U . . .
H05L H 0.694620 0.784376 0.832726 0.105 Uiso 1 1 calc R U . . .
C04U C 0.7097(6) 0.7710(4) 0.8859(3) 0.089(3) Uani 1 1 d G U . . .
C02L C 0.7010(6) 0.7314(5) 0.9176(3) 0.080(4) Uani 1 1 d G U . . .
H02L H 0.714947 0.740233 0.939007 0.096 Uiso 1 1 calc R U . . .
F028 F 0.9605(8) 0.2996(7) 1.0409(5) 0.131(5) Uani 1 1 d . U . . .
F029 F 0.9205(6) 0.2931(6) 0.7694(4) 0.109(4) Uani 1 1 d . U . . .
F02C F -0.3967(9) 0.3846(9) 0.7100(5) 0.155(6) Uani 1 1 d . U . . .
F02E F 0.0822(7) 0.4317(8) 0.9784(5) 0.132(5) Uani 1 1 d . U . . .
C02H C 0.1700(9) 0.5407(8) 0.9303(4) 0.067(3) Uani 1 1 d . U . . .
H02H H 0.140665 0.572393 0.937857 0.081 Uiso 1 1 calc R U . . .
F02J F -0.0112(10) -0.3025(8) 0.7678(5) 0.157(5) Uani 1 1 d . U . . .
F02K F -0.0871(9) -0.1183(8) 0.8439(4) 0.148(6) Uani 1 1 d . U . . .
C02M C 0.2350(8) 0.5493(7) 0.9180(4) 0.061(3) Uani 1 1 d . U . . .
H02M H 0.249465 0.587288 0.917413 0.073 Uiso 1 1 calc R U . . .
F02Q F 0.7903(10) 0.1669(9) 1.0338(6) 0.165(7) Uani 1 1 d . U . . .
F02V F 0.8936(7) 0.2441(6) 1.0254(5) 0.126(5) Uani 1 1 d . U . . .
F02W F 0.2766(9) 0.3468(8) 0.6892(5) 0.160(6) Uani 1 1 d . U . . .
C02X C 0.1487(9) 0.4802(8) 0.9310(5) 0.069(3) Uani 1 1 d . U . . .
F036 F -0.0017(11) -0.2561(8) 0.8077(5) 0.166(6) Uani 1 1 d . U . . .
C03A C 0.0730(5) -0.1492(5) 0.6966(2) 0.069(3) Uani 1 1 d G U . . .
H03A H 0.105432 -0.146951 0.677506 0.083 Uiso 1 1 calc R U . . .
C039 C 0.0239(5) -0.1011(4) 0.6999(2) 0.059(3) Uani 1 1 d G U . . .
C05I C -0.0245(5) -0.1045(4) 0.7285(3) 0.075(3) Uani 1 1 d G U . . .
H05I H -0.057410 -0.072261 0.730639 0.090 Uiso 1 1 calc R U . . .
C03M C -0.0238(5) -0.1560(5) 0.7538(3) 0.080(4) Uani 1 1 d G U . . .
H03M H -0.056185 -0.158278 0.772985 0.096 Uiso 1 1 calc R U . . .
C02Y C 0.0254(6) -0.2042(4) 0.7506(3) 0.082(3) Uani 1 1 d G U . . .
C033 C 0.0738(5) -0.2008(4) 0.7220(3) 0.073(3) Uani 1 1 d G U . . .
H033 H 0.106657 -0.232970 0.719854 0.088 Uiso 1 1 calc R U . . .
F03C F 0.1073(9) 0.2981(10) 1.0172(5) 0.163(6) Uani 1 1 d . U . . .
F03D F 0.5466(11) 0.9072(9) 0.8778(6) 0.184(8) Uani 1 1 d . U . . .
F03F F 0.8079(10) 0.8105(8) 0.8963(6) 0.170(7) Uani 1 1 d . U . . .
F03G F 0.4822(10) 0.9553(8) 0.9158(6) 0.168(7) Uani 1 1 d . U . . .
F03N F 0.1258(10) 0.3807(8) 0.7251(6) 0.156(7) Uani 1 1 d . U . . .
F03T F 0.0674(9) 0.3548(9) 0.7726(6) 0.160(7) Uani 1 1 d . U . . .
F03U F 0.0235(12) -0.3842(9) 0.6487(7) 0.192(8) Uani 1 1 d . U . . .
F03V F 0.4601(12) 0.9005(8) 0.7449(6) 0.185(8) Uani 1 1 d . U . . .
F049 F 0.2931(11) 0.2821(10) 0.7301(7) 0.182(6) Uani 1 1 d . U . . .
C04B C -0.1451(12) -0.1158(10) 0.6291(6) 0.093(4) Uani 1 1 d . U . . .
F04C F 0.1160(9) 0.2867(10) 0.9656(6) 0.171(6) Uani 1 1 d . U . . .
C04E C 0.0822(10) 0.4666(9) 0.9442(5) 0.078(4) Uani 1 1 d . U . . .
F04H F -0.0502(10) -0.0381(9) 0.8590(4) 0.160(6) Uani 1 1 d . U . . .
F04I F 0.5682(9) 0.9005(8) 0.9336(5) 0.154(6) Uani 1 1 d . U . . .
C04K C 0.1959(9) 0.4356(8) 0.9184(5) 0.067(3) Uani 1 1 d . U . . .
H04K H 0.182944 0.397416 0.917535 0.080 Uiso 1 1 calc R U . . .
F04Q F 0.8363(11) 0.1405(10) 0.9855(7) 0.201(9) Uani 1 1 d . U . . .
F04R F -0.3592(10) 0.3465(10) 0.4484(6) 0.179(8) Uani 1 1 d D U . . .
C04T C -0.3075(11) 0.1584(11) 0.5953(6) 0.093(4) Uani 1 1 d . U . . .
C04X C -0.3562(11) 0.1350(11) 0.5786(6) 0.094(4) Uani 1 1 d . U . . .
H04X H -0.350069 0.095193 0.573521 0.113 Uiso 1 1 calc R U . . .
C055 C -0.1380(6) 0.0326(5) 0.7392(2) 0.074(3) Uani 1 1 d G U . . .
C031 C -0.1771(5) -0.0119(6) 0.7555(3) 0.079(4) Uani 1 1 d G U . . .
H031 H -0.211047 -0.022423 0.743287 0.095 Uiso 1 1 calc R U . . .
C02N C -0.1654(6) -0.0408(5) 0.7899(3) 0.084(4) Uani 1 1 d G U . . .
H02N H -0.191524 -0.070618 0.800808 0.100 Uiso 1 1 calc R U . . .
C032 C -0.1146(7) -0.0251(6) 0.8081(2) 0.082(3) Uani 1 1 d G U . . .
C061 C -0.0755(6) 0.0194(6) 0.7919(3) 0.077(3) Uani 1 1 d G U . . .
H061 H -0.041461 0.029898 0.804080 0.093 Uiso 1 1 calc R U . . .
C06P C -0.0871(6) 0.0483(5) 0.7574(3) 0.075(3) Uani 1 1 d G U . . .
H06P H -0.060982 0.078094 0.746559 0.089 Uiso 1 1 calc R U . . .
F056 F -0.4374(9) 0.3299(10) 0.6736(5) 0.167(7) Uani 1 1 d . U . . .
C058 C -0.4165(12) 0.1743(11) 0.5694(6) 0.100(4) Uani 1 1 d . U . . .
H058 H -0.449685 0.159723 0.558488 0.120 Uiso 1 1 calc R U . . .
C05A C 0.8717(6) 0.3253(5) 0.8560(3) 0.077(3) Uani 1 1 d G U . . .
H05A H 0.882341 0.289890 0.845354 0.092 Uiso 1 1 calc R U . . .
C06L C 0.9203(4) 0.3492(6) 0.8718(4) 0.083(3) Uani 1 1 d G U . . .
C06E C 0.9044(5) 0.4021(5) 0.8877(3) 0.077(3) Uani 1 1 d G U . . .
H06E H 0.936967 0.418105 0.898237 0.093 Uiso 1 1 calc R U . . .
C03J C 0.8399(6) 0.4310(4) 0.8878(3) 0.071(3) Uani 1 1 d G U . . .
H03J H 0.829313 0.466330 0.898388 0.086 Uiso 1 1 calc R U . . .
C020 C 0.7913(4) 0.4070(5) 0.8720(3) 0.069(3) Uani 1 1 d G U . . .
C03Z C 0.8072(5) 0.3541(5) 0.8561(3) 0.077(3) Uani 1 1 d G U . . .
H03Z H 0.774684 0.338116 0.845505 0.092 Uiso 1 1 calc R U . . .
C05B C 0.6621(6) 0.1919(5) 0.9888(3) 0.085(4) Uani 1 1 d G U . . .
H05B H 0.644922 0.161159 1.004885 0.102 Uiso 1 1 calc R U . . .
C05K C 0.7304(6) 0.1945(5) 0.9840(4) 0.091(4) Uani 1 1 d G U . . .
C02Z C 0.7562(5) 0.2405(6) 0.9600(4) 0.090(4) Uani 1 1 d G U . . .
H02Z H 0.801868 0.242143 0.956842 0.108 Uiso 1 1 calc R U . . .
C03R C 0.7135(6) 0.2839(5) 0.9408(3) 0.085(4) Uani 1 1 d G U . . .
H03R H 0.730732 0.314683 0.924743 0.102 Uiso 1 1 calc R U . . .
C02O C 0.6452(6) 0.2814(5) 0.9456(3) 0.074(3) Uani 1 1 d G U . . .
C05H C 0.6195(5) 0.2354(6) 0.9696(3) 0.076(3) Uani 1 1 d G U . . .
H05H H 0.573785 0.233700 0.972785 0.091 Uiso 1 1 calc R U . . .
C05D C 0.9571(7) 0.4745(7) 0.7404(4) 0.109(5) Uani 1 1 d G U . . .
H05D H 0.986090 0.450539 0.726182 0.131 Uiso 1 1 calc R U . . .
C08V C 0.9470(7) 0.5368(7) 0.7305(3) 0.109(5) Uani 1 1 d G U . . .
H08V H 0.969119 0.554611 0.709658 0.130 Uiso 1 1 calc R U . . .
C09A C 0.9037(8) 0.5726(5) 0.7517(4) 0.103(4) Uani 1 1 d G U . . .
H09A H 0.896910 0.614293 0.745059 0.124 Uiso 1 1 calc R U . . .
C04Z C 0.8706(7) 0.5460(6) 0.7828(4) 0.095(4) Uani 1 1 d G U . . .
C053 C 0.8808(7) 0.4836(6) 0.7927(3) 0.096(4) Uani 1 1 d G U . . .
H053 H 0.858643 0.465832 0.813507 0.116 Uiso 1 1 calc R U . . .
C03O C 0.9240(8) 0.4479(5) 0.7715(4) 0.100(4) Uani 1 1 d G U . . .
H03O H 0.930851 0.406148 0.778107 0.120 Uiso 1 1 calc R U . . .
C05G C -0.0998(12) -0.0553(11) 0.8446(6) 0.087(4) Uani 1 1 d . U . . .
F05N F 0.1271(8) 0.2096(8) 1.0047(6) 0.169(7) Uani 1 1 d . U . . .
F05O F 0.4680(11) 0.9219(7) 0.7976(6) 0.167(7) Uani 1 1 d . U . . .
C05U C 0.0233(12) -0.2612(11) 0.7760(7) 0.095(5) Uani 1 1 d . U . . .
F05W F -0.1445(12) -0.3284(8) 0.6824(6) 0.173(7) Uani 1 1 d . U . . .
C05Z C 0.4466(5) 0.3896(6) 0.7540(4) 0.084(4) Uani 1 1 d G U . . .
H05Z H 0.491938 0.383223 0.757233 0.101 Uiso 1 1 calc R U . . .
C05Y C 0.4077(6) 0.4377(5) 0.7678(3) 0.078(4) Uani 1 1 d G U . . .
C05M C 0.3400(6) 0.4472(5) 0.7630(4) 0.081(4) Uani 1 1 d G U . . .
H05M H 0.313903 0.479425 0.772172 0.097 Uiso 1 1 calc R U . . .
C077 C 0.3112(5) 0.4087(6) 0.7444(4) 0.085(4) Uani 1 1 d G U . . .
H077 H 0.265889 0.415046 0.741193 0.102 Uiso 1 1 calc R U . . .
C05R C 0.3501(6) 0.3606(6) 0.7307(4) 0.088(3) Uani 1 1 d G U . . .
C07R C 0.4179(6) 0.3510(5) 0.7355(4) 0.093(4) Uani 1 1 d G U . . .
H07R H 0.443923 0.318843 0.726254 0.112 Uiso 1 1 calc R U . . .
F062 F 0.0814(10) -0.2944(9) 0.7780(6) 0.185(7) Uani 1 1 d . U . . .
C063 C -0.1193(12) -0.1481(11) 0.6561(7) 0.100(4) Uani 1 1 d . U . . .
H063 H -0.102049 -0.127319 0.672369 0.120 Uiso 1 1 calc R U . . .
C066 C 0.3262(6) 0.2259(4) 0.9908(4) 0.088(4) Uani 1 1 d G U . . .
H066 H 0.356923 0.191629 0.990611 0.105 Uiso 1 1 calc R U . . .
C03X C 0.3480(4) 0.2829(5) 0.9886(4) 0.076(3) Uani 1 1 d G U . . .
C034 C 0.3021(6) 0.3341(4) 0.9889(3) 0.071(3) Uani 1 1 d G U . . .
H034 H 0.316700 0.372261 0.987407 0.086 Uiso 1 1 calc R U . . .
C04N C 0.2344(5) 0.3283(5) 0.9914(4) 0.076(3) Uani 1 1 d G U . . .
H04N H 0.203689 0.362602 0.991601 0.092 Uiso 1 1 calc R U . . .
C057 C 0.2126(4) 0.2713(6) 0.9936(4) 0.087(3) Uani 1 1 d G U . . .
C04G C 0.2585(6) 0.2201(4) 0.9933(4) 0.088(4) Uani 1 1 d G U . . .
H04G H 0.243910 0.181970 0.994805 0.105 Uiso 1 1 calc R U . . .
C06B C 0.9254(11) 0.2935(10) 1.0125(6) 0.088(4) Uani 1 1 d . U . . .
F06G F 0.7429(11) 0.8649(9) 0.8604(6) 0.180(8) Uani 1 1 d . U . . .
C06H C 0.9334(8) 0.5900(7) 0.8471(4) 0.106(5) Uani 1 1 d G U . . .
H06H H 0.956605 0.579951 0.825909 0.128 Uiso 1 1 calc R U . . .
C03P C 0.8643(8) 0.5969(7) 0.8498(4) 0.104(4) Uani 1 1 d G U . . .
C07M C 0.8296(6) 0.6119(7) 0.8816(5) 0.107(5) Uani 1 1 d G U . . .
H07M H 0.783396 0.616545 0.883348 0.129 Uiso 1 1 calc R U . . .
C06S C 0.8641(8) 0.6200(7) 0.9106(4) 0.112(5) Uani 1 1 d G U . . .
H06S H 0.840954 0.630074 0.931842 0.135 Uiso 1 1 calc R U . . .
C08O C 0.9333(8) 0.6131(7) 0.9079(4) 0.111(5) Uani 1 1 d G U . . .
H08O H 0.956337 0.618541 0.927370 0.133 Uiso 1 1 calc R U . . .
C09V C 0.9679(6) 0.5981(7) 0.8762(5) 0.110(5) Uani 1 1 d G U . . .
H09V H 1.014163 0.593480 0.874404 0.132 Uiso 1 1 calc R U . . .
F06K F 0.7486(11) 0.0985(9) 1.0178(7) 0.190(8) Uani 1 1 d . U . . .
F06M F 0.0833(12) -0.3843(10) 0.6891(7) 0.189(7) Uani 1 1 d . U . . .
F06T F -0.1341(12) -0.3333(9) 0.6288(7) 0.192(7) Uani 1 1 d . U . . .
C06W C -0.4235(13) 0.2331(13) 0.5770(7) 0.110(4) Uani 1 1 d . U . . .
F070 F -0.4004(13) 0.2106(12) 0.4195(7) 0.235(11) Uani 1 1 d D U . . .
F071 F -0.5153(14) 0.2913(14) 0.5938(9) 0.243(9) Uani 1 1 d . U . . .
F072 F 0.0119(12) -0.3405(11) 0.6981(7) 0.196(7) Uani 1 1 d . U . . .
F075 F -0.5252(13) 0.2501(13) 0.5519(8) 0.224(9) Uani 1 1 d . U . . .
C076 C 0.5180(13) 0.9029(11) 0.9085(7) 0.096(5) Uani 1 1 d . U . . .
F078 F -0.4230(10) 0.2857(11) 0.7317(6) 0.184(8) Uani 1 1 d . U . . .
C07B C 0.1468(13) 0.2614(12) 0.9966(7) 0.101(5) Uani 1 1 d . U . . .
C07C C -0.3739(12) 0.2563(12) 0.5942(7) 0.104(4) Uani 1 1 d . U . . .
H07C H -0.378555 0.295893 0.599578 0.125 Uiso 1 1 calc R U . . .
F07H F 0.1675(12) 0.3225(10) 0.7652(6) 0.190(8) Uani 1 1 d . U . . .
F07I F 0.3632(11) 0.2843(9) 0.6927(6) 0.180(7) Uani 1 1 d . U . . .
F07L F -0.4650(11) 0.2145(11) 0.4737(6) 0.196(9) Uani 1 1 d D U . . .
F07O F 0.3757(12) 0.9124(9) 0.7835(7) 0.195(8) Uani 1 1 d . U . . .
F07P F 0.4397(15) 0.1158(16) 0.5860(10) 0.178(7) Uani 0.7 1 d . U P . .
C07U C 0.8754(12) 0.2872(10) 0.7466(6) 0.090(4) Uani 1 1 d . U . . .
C07Z C 0.9893(10) 0.3247(8) 0.8705(5) 0.100(5) Uani 1 1 d D U . . .
C080 C -0.1144(13) -0.2088(12) 0.6637(7) 0.110(4) Uani 1 1 d . U . . .
H080 H -0.086081 -0.229803 0.680516 0.132 Uiso 1 1 calc R U . . .
C081 C -0.4807(16) 0.2741(15) 0.5659(9) 0.119(6) Uani 1 1 d . U . . .
C082 C -0.1563(14) -0.2399(13) 0.6440(8) 0.113(4) Uani 1 1 d . U . . .
C083 C 0.3221(13) 0.3210(11) 0.7096(7) 0.093(5) Uani 1 1 d . U . . .
C084 C -0.3195(12) 0.2169(11) 0.6022(6) 0.099(4) Uani 1 1 d . U . . .
H084 H -0.286945 0.231500 0.613555 0.119 Uiso 1 1 calc R U . . .
C08D C 0.7795(14) 0.1500(12) 1.0053(8) 0.102(5) Uani 1 1 d . U . . .
F08K F -0.2253(13) -0.3141(10) 0.6475(8) 0.207(8) Uani 1 1 d . U . . .
F08L F 0.7342(14) 0.8550(11) 0.9147(8) 0.216(8) Uani 1 1 d . U . . .
C094 C -0.1654(17) -0.3007(15) 0.6566(9) 0.121(6) Uani 1 1 d . U . . .
C099 C 0.1137(14) 0.3337(13) 0.7499(8) 0.106(5) Uani 1 1 d . U . . .
C09B C -0.1690(14) -0.2093(12) 0.6155(8) 0.115(5) Uani 1 1 d . U . . .
H09B H -0.177913 -0.229612 0.596797 0.138 Uiso 1 1 calc R U . . .
F09D F -0.4691(14) 0.3192(14) 0.5451(9) 0.252(12) Uani 1 1 d . U . . .
F09F F 0.355(2) 0.2796(16) 0.4918(15) 0.267(10) Uani 0.7 1 d D U P . .
F09O F 0.3851(16) 0.2405(15) 0.4554(9) 0.264(10) Uani 1 1 d D U . . .
C09Q C 0.2828(8) 0.2918(8) 0.8319(4) 0.119(5) Uani 1 1 d G U . . .
H09Q H 0.263441 0.298794 0.809978 0.143 Uiso 1 1 calc R U . . .
C085 C 0.2546(7) 0.2550(8) 0.8608(5) 0.110(4) Uani 1 1 d DG U . . .
C073 C 0.2834(8) 0.2445(7) 0.8936(4) 0.107(4) Uani 1 1 d G U . . .
H073 H 0.264569 0.219910 0.912912 0.128 Uiso 1 1 calc R U . . .
C09M C 0.3405(8) 0.2708(7) 0.8976(3) 0.107(4) Uani 1 1 d G U . . .
H09M H 0.359873 0.263799 0.919600 0.128 Uiso 1 1 calc R U . . .
C02P C 0.3688(6) 0.3076(7) 0.8688(4) 0.096(4) Uani 1 1 d G U . . .
C0A6 C 0.3399(8) 0.3181(7) 0.8360(4) 0.115(5) Uani 1 1 d G U . . .
H0A6 H 0.358746 0.342684 0.816667 0.138 Uiso 1 1 calc R U . . .
F09R F -0.4880(12) 0.1528(12) 0.4418(7) 0.219(10) Uani 1 1 d D U . . .
F0A0 F 0.4503(12) 0.0367(12) 0.5519(8) 0.169(7) Uani 0.8 1 d . U P . .
C0A9 C -0.4339(13) 0.1795(13) 0.4486(7) 0.144(7) Uani 1 1 d D U . . .
C0AC C -0.1712(13) -0.1456(12) 0.6086(7) 0.109(4) Uani 1 1 d . U . . .
H0AC H -0.192106 -0.124972 0.588662 0.130 Uiso 1 1 calc R U . . .
F0AG F -0.3094(12) 0.2873(12) 0.4072(7) 0.214(8) Uani 1 1 d D U . . .
F0AN F 0.355(2) 0.2425(19) 0.5229(10) 0.276(11) Uani 0.8 1 d D U P . .
P1B P -0.0997(16) 0.3786(6) 0.5614(4) 0.41(3) Uani 0.75 1 d D . P A 2
C1 C 0.0594(9) 0.1902(6) 0.7007(5) 0.105(4) Uani 1 1 d G U . . .
C31 C 0.1141(8) 0.1811(6) 0.7214(5) 0.118(5) Uani 1 1 d G U . . .
H31 H 0.137113 0.142683 0.725743 0.142 Uiso 1 1 calc R U . . .
C75 C 0.1344(7) 0.2295(8) 0.7355(5) 0.122(5) Uani 1 1 d G U . . .
H75 H 0.171025 0.223459 0.749348 0.147 Uiso 1 1 calc R U . . .
C2 C 0.1000(9) 0.2870(7) 0.7290(5) 0.111(4) Uani 1 1 d G U . . .
C8 C 0.0453(8) 0.2960(6) 0.7083(5) 0.114(5) Uani 1 1 d G U . . .
H8 H 0.022266 0.334433 0.703979 0.137 Uiso 1 1 calc R U . . .
C9 C 0.0250(7) 0.2476(8) 0.6942(4) 0.111(5) Uani 1 1 d G U . . .
H9 H -0.011647 0.253658 0.680373 0.134 Uiso 1 1 calc R U . . .
C4 C 0.2462(9) 0.0487(7) 0.7260(5) 0.118(5) Uani 1 1 d G U . . .
C17 C 0.2604(10) 0.0993(9) 0.7019(4) 0.128(5) Uani 1 1 d G U . . .
H17 H 0.251472 0.101771 0.677807 0.154 Uiso 1 1 calc R U . . .
C18 C 0.2879(9) 0.1463(7) 0.7138(5) 0.129(5) Uani 1 1 d G U . . .
H18 H 0.297389 0.180146 0.697658 0.155 Uiso 1 1 calc R U . . .
C12 C 0.3012(9) 0.1427(7) 0.7498(5) 0.126(5) Uani 1 1 d G U . . .
H12 H 0.319611 0.174072 0.757731 0.151 Uiso 1 1 calc R U . . .
C5 C 0.2870(9) 0.0921(8) 0.7739(4) 0.120(5) Uani 1 1 d G U . . .
H5 H 0.295915 0.089622 0.797954 0.144 Uiso 1 1 calc R U . . .
C6 C 0.2595(9) 0.0451(7) 0.7620(5) 0.119(5) Uani 1 1 d G U . . .
H6 H 0.249997 0.011246 0.778104 0.143 Uiso 1 1 calc R U . . .
C13 C 0.1851(7) -0.0612(6) 0.7469(3) 0.087(4) Uani 1 1 d G U . . .
C15 C 0.1204(6) -0.0598(6) 0.7626(4) 0.094(4) Uani 1 1 d G U . . .
H15 H 0.087575 -0.030507 0.753452 0.113 Uiso 1 1 calc R U . . .
C16 C 0.1047(6) -0.1022(7) 0.7919(4) 0.101(4) Uani 1 1 d G U . . .
H16 H 0.061377 -0.101240 0.802375 0.121 Uiso 1 1 calc R U . . .
C20 C 0.1537(8) -0.1459(6) 0.8055(3) 0.104(4) Uani 1 1 d G U . . .
H20 H 0.143203 -0.174269 0.825151 0.125 Uiso 1 1 calc R U . . .
C19 C 0.2184(7) -0.1473(6) 0.7899(4) 0.099(4) Uani 1 1 d G U . . .
H19 H 0.251228 -0.176564 0.799004 0.119 Uiso 1 1 calc R U . . .
C14 C 0.2341(5) -0.1049(7) 0.7606(4) 0.095(4) Uani 1 1 d G U . . .
H14 H 0.277427 -0.105831 0.750081 0.114 Uiso 1 1 calc R U . . .
C11 C 0.3400(7) -0.0389(6) 0.6855(4) 0.095(4) Uani 1 1 d G U . . .
H11 H 0.350892 -0.013731 0.701267 0.115 Uiso 1 1 calc R U . . .
C7 C 0.2736(6) -0.0441(6) 0.6813(3) 0.085(4) Uani 1 1 d G U . . .
C10 C 0.2573(5) -0.0817(6) 0.6577(4) 0.085(4) Uani 1 1 d G U . . .
H10 H 0.212879 -0.085145 0.654879 0.102 Uiso 1 1 calc R U . . .
C22 C 0.3073(7) -0.1142(6) 0.6382(3) 0.092(4) Uani 1 1 d G U . . .
H22 H 0.296325 -0.139357 0.622435 0.110 Uiso 1 1 calc R U . . .
C23 C 0.3736(6) -0.1090(7) 0.6424(4) 0.100(4) Uani 1 1 d G U . . .
H23 H 0.407054 -0.130757 0.629406 0.120 Uiso 1 1 calc R U . . .
C24 C 0.3900(5) -0.0714(7) 0.6660(4) 0.103(4) Uani 1 1 d G U . . .
H24 H 0.434339 -0.067944 0.668822 0.124 Uiso 1 1 calc R U . . .
C30 C -0.3678(13) -0.0371(10) 0.6537(6) 0.152(7) Uani 1 1 d G U . . .
C32 C -0.4258(11) -0.0260(9) 0.6356(7) 0.159(7) Uani 1 1 d G U . . .
H32 H -0.457948 0.005222 0.641081 0.190 Uiso 1 1 calc R U . . .
C38 C -0.4356(10) -0.0615(12) 0.6094(6) 0.163(7) Uani 1 1 d G U . . .
H38 H -0.474429 -0.054085 0.597315 0.196 Uiso 1 1 calc R U . . .
C51 C -0.3875(13) -0.1082(10) 0.6012(6) 0.163(7) Uani 1 1 d G U . . .
H51 H -0.394142 -0.131941 0.583705 0.196 Uiso 1 1 calc R U . . .
C80 C -0.3296(11) -0.1193(9) 0.6193(7) 0.164(7) Uani 1 1 d G U . . .
H80 H -0.297374 -0.150490 0.613861 0.197 Uiso 1 1 calc R U . . .
C154 C -0.3197(10) -0.0837(12) 0.6455(6) 0.161(7) Uani 1 1 d G U . . .
H154 H -0.280892 -0.091184 0.657627 0.193 Uiso 1 1 calc R U . . .
C27 C -0.4233(8) 0.0650(8) 0.6846(5) 0.119(5) Uani 1 1 d G U . . .
C28 C -0.4141(7) 0.1252(9) 0.6725(5) 0.123(5) Uani 1 1 d G U . . .
H28 H -0.371512 0.135921 0.665543 0.148 Uiso 1 1 calc R U . . .
C29 C -0.4684(10) 0.1692(7) 0.6707(5) 0.132(5) Uani 1 1 d G U . . .
H29 H -0.462261 0.209440 0.662561 0.158 Uiso 1 1 calc R U . . .
C40 C -0.5320(8) 0.1531(8) 0.6811(6) 0.134(6) Uani 1 1 d G U . . .
H40 H -0.568416 0.182584 0.679867 0.161 Uiso 1 1 calc R U . . .
C39 C -0.5413(8) 0.0930(10) 0.6932(5) 0.141(6) Uani 1 1 d G U . . .
H39 H -0.583824 0.082208 0.700154 0.169 Uiso 1 1 calc R U . . .
C34 C -0.4869(10) 0.0489(7) 0.6950(5) 0.133(5) Uani 1 1 d G U . . .
H34 H -0.493076 0.008688 0.703135 0.159 Uiso 1 1 calc R U . . .
C37 C -0.3587(10) -0.0391(11) 0.7939(5) 0.151(6) Uani 1 1 d G U . . .
H37 H -0.353270 -0.020012 0.813821 0.181 Uiso 1 1 calc R U . . .
C62 C -0.3712(11) -0.0995(11) 0.7987(5) 0.158(6) Uani 1 1 d G U . . .
H62 H -0.374030 -0.120816 0.821810 0.189 Uiso 1 1 calc R U . . .
C90 C -0.3793(10) -0.1279(8) 0.7690(7) 0.162(6) Uani 1 1 d G U . . .
H90 H -0.387606 -0.168340 0.772217 0.195 Uiso 1 1 calc R U . . .
C44 C -0.3750(11) -0.0960(11) 0.7345(6) 0.156(6) Uani 1 1 d G U . . .
H44 H -0.380422 -0.115061 0.714634 0.187 Uiso 1 1 calc R U . . .
C35 C -0.3625(11) -0.0356(11) 0.7297(5) 0.145(6) Uani 1 1 d G U . . .
C36 C -0.3544(10) -0.0071(8) 0.7594(7) 0.151(6) Uani 1 1 d G U . . .
H36 H -0.346085 0.033269 0.756237 0.181 Uiso 1 1 calc R U . . .
C41 C 0.1246(7) -0.1965(5) 0.6099(3) 0.081(4) Uani 1 1 d G U . . .
C42 C 0.0606(6) -0.2096(6) 0.6062(3) 0.088(4) Uani 1 1 d G U . . .
H42 H 0.032829 -0.183120 0.591269 0.106 Uiso 1 1 calc R U . . .
C43 C 0.0380(5) -0.2624(7) 0.6246(4) 0.099(4) Uani 1 1 d G U . . .
H43 H -0.004859 -0.271149 0.622126 0.119 Uiso 1 1 calc R U . . .
C45 C 0.0794(7) -0.3019(5) 0.6469(4) 0.102(4) Uani 1 1 d G U . . .
C46 C 0.1434(7) -0.2888(6) 0.6506(3) 0.093(4) Uani 1 1 d G U . . .
H46 H 0.171179 -0.315280 0.665518 0.112 Uiso 1 1 calc R U . . .
C47 C 0.1660(5) -0.2360(6) 0.6321(4) 0.083(4) Uani 1 1 d G U . . .
H47 H 0.208869 -0.227251 0.634661 0.100 Uiso 1 1 calc R U . . .
C72 C 0.0474(16) -0.3519(14) 0.6677(8) 0.116(5) Uani 1 1 d . U . . .
C55 C 0.2090(5) 0.0671(6) 0.5916(4) 0.076(3) Uani 1 1 d G U . . .
C61 C 0.2482(6) 0.0197(5) 0.5772(4) 0.081(4) Uani 1 1 d G U . . .
H61 H 0.228734 -0.012986 0.571565 0.097 Uiso 1 1 calc R U . . .
C60 C 0.3166(6) 0.0212(6) 0.5712(4) 0.089(4) Uani 1 1 d G U . . .
H60 H 0.342836 -0.010474 0.561638 0.107 Uiso 1 1 calc R U . . .
C59 C 0.3457(5) 0.0701(7) 0.5797(4) 0.096(4) Uani 1 1 d G U . . .
C57 C 0.3065(7) 0.1175(6) 0.5940(4) 0.101(4) Uani 1 1 d G U . . .
H57 H 0.326019 0.150186 0.599643 0.121 Uiso 1 1 calc R U . . .
C56 C 0.2382(6) 0.1160(5) 0.6000(4) 0.090(4) Uani 1 1 d G U . . .
H56 H 0.211916 0.147674 0.609571 0.109 Uiso 1 1 calc R U . . .
C48 C 0.1794(12) 0.2736(9) 0.4619(6) 0.150(6) Uani 1 1 d G U . . .
H48 H 0.153644 0.307821 0.451796 0.180 Uiso 1 1 calc R U . . .
C49 C 0.1499(8) 0.2213(12) 0.4754(6) 0.146(6) Uani 1 1 d G U . . .
C50 C 0.1883(12) 0.1701(9) 0.4906(6) 0.148(6) Uani 1 1 d G U . . .
H50 H 0.168578 0.135195 0.499562 0.178 Uiso 1 1 calc R U . . .
C52 C 0.2563(12) 0.1712(9) 0.4923(6) 0.150(6) Uani 1 1 d G U . . .
H52 H 0.281993 0.136932 0.502398 0.180 Uiso 1 1 calc R U . . .
C54 C 0.2858(8) 0.2234(12) 0.4788(7) 0.159(6) Uani 1 1 d G U . . .
C53 C 0.2473(12) 0.2746(9) 0.4636(6) 0.158(6) Uani 1 1 d G U . . .
H53 H 0.267061 0.309559 0.454632 0.190 Uiso 1 1 calc R U . . .
C63 C -0.3708(10) 0.0314(8) 0.5128(5) 0.121(5) Uani 1 1 d G U . . .
H63 H -0.386414 -0.001496 0.527612 0.146 Uiso 1 1 calc R U . . .
C129 C -0.3029(9) 0.0364(8) 0.5079(5) 0.117(5) Uani 1 1 d G U . . .
C65 C -0.2795(7) 0.0856(9) 0.4857(5) 0.124(5) Uani 1 1 d G U . . .
H65 H -0.234120 0.088998 0.482530 0.149 Uiso 1 1 calc R U . . .
C67 C -0.3240(10) 0.1298(7) 0.4684(5) 0.130(5) Uani 1 1 d G U . . .
H67 H -0.308392 0.162660 0.453496 0.157 Uiso 1 1 calc R U . . .
C68 C -0.3919(9) 0.1247(8) 0.4732(5) 0.133(5) Uani 1 1 d G U . . .
C69 C -0.4153(7) 0.0755(10) 0.4954(5) 0.126(5) Uani 1 1 d G U . . .
H69 H -0.460688 0.072168 0.498578 0.152 Uiso 1 1 calc R U . . .
C70 C -0.2264(9) 0.2354(8) 0.5138(4) 0.119(5) Uani 1 1 d G U . . .
H70 H -0.242004 0.214188 0.535395 0.143 Uiso 1 1 calc R U . . .
C71 C -0.1586(8) 0.2391(7) 0.5064(4) 0.101(4) Uani 1 1 d G U . . .
C73 C -0.1353(6) 0.2708(7) 0.4742(4) 0.096(4) Uani 1 1 d G U . . .
H73 H -0.089920 0.273290 0.469279 0.115 Uiso 1 1 calc R U . . .
C74 C -0.1798(8) 0.2989(7) 0.4494(3) 0.106(4) Uani 1 1 d G U . . .
H74 H -0.164180 0.320185 0.427807 0.127 Uiso 1 1 calc R U . . .
C76 C -0.2476(8) 0.2953(8) 0.4568(4) 0.123(5) Uani 1 1 d G U . . .
C77 C -0.2709(6) 0.2635(8) 0.4890(5) 0.129(5) Uani 1 1 d G U . . .
H77 H -0.316264 0.261084 0.493923 0.154 Uiso 1 1 calc R U . . .
C78 C -0.3000(12) 0.3261(13) 0.4315(6) 0.135(6) Uani 1 1 d D U . . .
C86 C -0.3298(7) 0.3032(9) 0.6875(5) 0.129(5) Uani 1 1 d G U . . .
C84 C -0.3020(9) 0.2453(8) 0.7003(4) 0.127(5) Uani 1 1 d G U . . .
H84 H -0.325407 0.221160 0.717980 0.152 Uiso 1 1 calc R U . . .
C83 C -0.2393(9) 0.2235(7) 0.6866(5) 0.118(5) Uani 1 1 d G U . . .
H83 H -0.220661 0.184745 0.695124 0.142 Uiso 1 1 calc R U . . .
C82 C -0.2043(7) 0.2596(9) 0.6601(5) 0.115(5) Uani 1 1 d G U . . .
C81 C -0.2321(9) 0.3175(8) 0.6474(4) 0.123(5) Uani 1 1 d G U . . .
H81 H -0.208705 0.341692 0.629675 0.147 Uiso 1 1 calc R U . . .
C79 C -0.2949(10) 0.3394(7) 0.6611(5) 0.127(5) Uani 1 1 d G U . . .
H79 H -0.313451 0.378108 0.652531 0.153 Uiso 1 1 calc R U . . .
C113 C -0.4017(17) 0.3294(17) 0.7025(10) 0.137(6) Uani 1 1 d . U . . .
C87 C 0.4775(5) 0.7420(4) 0.9313(3) 0.070(3) Uani 1 1 d G U . . .
H87 H 0.499344 0.703254 0.936423 0.084 Uiso 1 1 calc R U . . .
C93 C 0.5138(4) 0.7917(5) 0.9238(3) 0.071(3) Uani 1 1 d G U . . .
H93 H 0.559944 0.786152 0.923932 0.085 Uiso 1 1 calc R U . . .
C92 C 0.4812(6) 0.8497(4) 0.9161(3) 0.081(3) Uani 1 1 d G U . . .
C91 C 0.4123(6) 0.8580(4) 0.9159(4) 0.086(4) Uani 1 1 d G U . . .
H91 H 0.390509 0.896744 0.910790 0.103 Uiso 1 1 calc R U . . .
C89 C 0.3760(4) 0.8083(5) 0.9234(4) 0.081(4) Uani 1 1 d G U . . .
H89 H 0.329908 0.813845 0.923281 0.098 Uiso 1 1 calc R U . . .
C88 C 0.4086(5) 0.7503(4) 0.9311(3) 0.076(3) Uani 1 1 d G U . . .
C94 C 0.4525(6) 0.6998(4) 0.8172(3) 0.068(3) Uani 1 1 d G U . . .
C96 C 0.4237(6) 0.7221(5) 0.7851(3) 0.079(3) Uani 1 1 d G U . . .
H96 H 0.406862 0.695865 0.771947 0.094 Uiso 1 1 calc R U . . .
C97 C 0.4202(7) 0.7837(5) 0.7726(3) 0.088(4) Uani 1 1 d G U . . .
H97 H 0.401016 0.798687 0.751070 0.105 Uiso 1 1 calc R U . . .
C98 C 0.4455(7) 0.8230(4) 0.7922(3) 0.092(4) Uani 1 1 d G U . . .
C99 C 0.4742(7) 0.8006(5) 0.8243(3) 0.086(4) Uani 1 1 d G U . . .
H99 H 0.491115 0.826902 0.837460 0.103 Uiso 1 1 calc R U . . .
C100 C 0.4777(6) 0.7390(5) 0.8368(3) 0.075(3) Uani 1 1 d G U . . .
H100 H 0.496961 0.724080 0.858337 0.090 Uiso 1 1 calc R U . . .
C107 C 0.2790(6) 0.6567(5) 0.7572(3) 0.072(3) Uani 1 1 d G U . . .
C106 C 0.3239(6) 0.6334(4) 0.7311(3) 0.081(4) Uani 1 1 d G U . . .
H106 H 0.344751 0.594098 0.735555 0.097 Uiso 1 1 calc R U . . .
C109 C 0.3375(6) 0.6687(6) 0.6984(3) 0.088(4) Uani 1 1 d G U . . .
H109 H 0.367448 0.653116 0.680952 0.106 Uiso 1 1 calc R U . . .
C117 C 0.3062(7) 0.7275(5) 0.6918(3) 0.085(4) Uani 1 1 d G U . . .
H117 H 0.315335 0.751124 0.669912 0.103 Uiso 1 1 calc R U . . .
C118 C 0.2614(6) 0.7508(4) 0.7179(3) 0.085(4) Uani 1 1 d G U . . .
H118 H 0.240525 0.790115 0.713476 0.102 Uiso 1 1 calc R U . . .
C108 C 0.2478(5) 0.7155(5) 0.7506(3) 0.077(3) Uani 1 1 d G U . . .
H108 H 0.217828 0.731098 0.768080 0.093 Uiso 1 1 calc R U . . .
C102 C 0.2316(6) 0.6593(5) 0.8325(3) 0.071(3) Uani 1 1 d G U . . .
C105 C 0.2703(5) 0.6980(6) 0.8450(3) 0.076(3) Uani 1 1 d G U . . .
H105 H 0.313892 0.700550 0.835494 0.092 Uiso 1 1 calc R U . . .
C104 C 0.2439(6) 0.7327(5) 0.8719(3) 0.085(4) Uani 1 1 d G U . . .
H104 H 0.269861 0.758569 0.880331 0.102 Uiso 1 1 calc R U . . .
C119 C 0.1788(7) 0.7289(6) 0.8862(3) 0.091(4) Uani 1 1 d G U . . .
H119 H 0.161160 0.752125 0.904157 0.109 Uiso 1 1 calc R U . . .
C120 C 0.1401(5) 0.6902(6) 0.8736(3) 0.091(4) Uani 1 1 d G U . . .
H120 H 0.096489 0.687661 0.883146 0.109 Uiso 1 1 calc R U . . .
C103 C 0.1664(6) 0.6555(5) 0.8467(3) 0.084(4) Uani 1 1 d G U . . .
H103 H 0.140519 0.629640 0.838308 0.100 Uiso 1 1 calc R U . . .
C112 C 0.2040(6) 0.5088(6) 0.8218(3) 0.084(4) Uani 1 1 d G U . . .
H112 H 0.234358 0.500211 0.839463 0.101 Uiso 1 1 calc R U . . .
C110 C 0.2089(6) 0.5586(5) 0.7955(3) 0.076(3) Uani 1 1 d G U . . .
C101 C 0.1635(7) 0.5714(5) 0.7691(3) 0.089(4) Uani 1 1 d G U . . .
H101 H 0.166779 0.604771 0.751508 0.107 Uiso 1 1 calc R U . . .
C116 C 0.1133(6) 0.5344(6) 0.7690(3) 0.095(4) Uani 1 1 d G U . . .
H116 H 0.082907 0.542983 0.751325 0.114 Uiso 1 1 calc R U . . .
C115 C 0.1084(6) 0.4846(6) 0.7953(4) 0.091(4) Uani 1 1 d G U . . .
H115 H 0.074760 0.459808 0.795211 0.110 Uiso 1 1 calc R U . . .
C114 C 0.1538(7) 0.4718(5) 0.8217(3) 0.088(4) Uani 1 1 d G U . . .
H114 H 0.150484 0.438422 0.839280 0.106 Uiso 1 1 calc R U . . .
C121 C 0.5913(10) 0.5962(10) 0.7530(6) 0.109(8) Uani 0.75(5) 1 d G U . . .
C126 C 0.5520(15) 0.5845(10) 0.7268(8) 0.113(8) Uani 0.47(4) 1 d G U P . .
H126 H 0.540655 0.545513 0.726714 0.135 Uiso 0.47(4) 1 calc R U P . .
C125 C 0.5297(16) 0.6311(12) 0.7008(8) 0.114(9) Uani 0.37(4) 1 d DG U P . .
H125 H 0.503403 0.623292 0.683246 0.137 Uiso 0.37(4) 1 calc R U P . .
C124 C 0.5467(12) 0.6894(11) 0.7009(6) 0.115(8) Uani 0.47(5) 1 d DG U . . .
C123 C 0.5860(13) 0.7010(9) 0.7272(6) 0.114(8) Uani 0.58(5) 1 d DG U P . .
H123 H 0.597339 0.740009 0.727266 0.137 Uiso 0.58(5) 1 calc R U P . .
C122 C 0.6083(11) 0.6544(11) 0.7532(6) 0.110(8) Uani 0.62(4) 1 d G U P . .
H122 H 0.634592 0.662231 0.770735 0.132 Uiso 0.62(4) 1 calc R U P . .
C127 C 0.7476(14) 0.8237(12) 0.8864(7) 0.100(5) Uani 1 1 d . U . . .
C130 C 0.7680(13) 0.6900(13) 0.7598(8) 0.191(8) Uani 1 1 d G U . . .
H130 H 0.750449 0.660070 0.749846 0.229 Uiso 1 1 calc R U . . .
C134 C 0.7562(11) 0.7504(16) 0.7450(6) 0.189(8) Uani 1 1 d G U . . .
H134 H 0.730789 0.760846 0.725167 0.227 Uiso 1 1 calc R U . . .
C135 C 0.7825(14) 0.7951(10) 0.7598(8) 0.192(8) Uani 1 1 d G U . . .
H135 H 0.774623 0.835518 0.749891 0.230 Uiso 1 1 calc R U . . .
C131 C 0.8205(13) 0.7795(13) 0.7894(8) 0.193(8) Uani 1 1 d G U . . .
H131 H 0.838120 0.809414 0.799293 0.232 Uiso 1 1 calc R U . . .
C133 C 0.8323(12) 0.7191(16) 0.8042(6) 0.191(8) Uani 1 1 d G U . . .
H133 H 0.857781 0.708638 0.823972 0.229 Uiso 1 1 calc R U . . .
C128 C 0.8061(15) 0.6744(10) 0.7894(8) 0.185(8) Uani 1 1 d G U . . .
C136 C 0.6774(5) 0.3385(6) 0.7933(4) 0.083(4) Uani 1 1 d G U . . .
C143 C 0.7032(6) 0.2778(5) 0.7975(4) 0.088(4) Uani 1 1 d G U . . .
H143 H 0.678569 0.248876 0.810797 0.105 Uiso 1 1 calc R U . . .
C141 C 0.7659(7) 0.2605(5) 0.7818(4) 0.092(4) Uani 1 1 d G U . . .
H141 H 0.783188 0.219876 0.784559 0.111 Uiso 1 1 calc R U . . .
C140 C 0.8028(5) 0.3038(6) 0.7618(4) 0.087(3) Uani 1 1 d G U . . .
C139 C 0.7770(6) 0.3644(6) 0.7576(4) 0.090(4) Uani 1 1 d G U . . .
H139 H 0.801648 0.393417 0.744317 0.108 Uiso 1 1 calc R U . . .
C137 C 0.7143(7) 0.3818(5) 0.7734(4) 0.090(4) Uani 1 1 d G U . . .
H137 H 0.697028 0.422419 0.770555 0.108 Uiso 1 1 calc R U . . .
C148 C 0.5611(10) 0.1298(9) 0.9147(4) 0.124(5) Uani 1 1 d G U . . .
C150 C 0.5172(9) 0.1566(7) 0.9399(6) 0.133(5) Uani 1 1 d G U . . .
H150 H 0.495317 0.195068 0.933732 0.160 Uiso 1 1 calc R U . . .
C151 C 0.5061(9) 0.1260(9) 0.9744(5) 0.139(6) Uani 1 1 d G U . . .
H151 H 0.476686 0.143999 0.991258 0.167 Uiso 1 1 calc R U . . .
C152 C 0.5388(10) 0.0686(9) 0.9837(4) 0.137(6) Uani 1 1 d G U . . .
H152 H 0.531337 0.048097 1.006714 0.165 Uiso 1 1 calc R U . . .
C157 C 0.5827(9) 0.0417(7) 0.9584(6) 0.140(6) Uani 1 1 d G U . . .
H157 H 0.604618 0.003261 0.964644 0.169 Uiso 1 1 calc R U . . .
C149 C 0.5939(9) 0.0723(9) 0.9240(5) 0.134(6) Uani 1 1 d G U . . .
H149 H 0.623249 0.054328 0.907118 0.161 Uiso 1 1 calc R U . . .
C144 C 0.6614(7) 0.1485(8) 0.8590(5) 0.116(5) Uani 1 1 d G U . . .
C147 C 0.7042(10) 0.1655(8) 0.8818(4) 0.122(5) Uani 1 1 d G U . . .
H147 H 0.687306 0.187477 0.900503 0.147 Uiso 1 1 calc R U . . .
C146 C 0.7724(9) 0.1497(9) 0.8766(5) 0.129(5) Uani 1 1 d G U . . .
H146 H 0.801028 0.161088 0.891852 0.155 Uiso 1 1 calc R U . . .
C178 C 0.7977(7) 0.1169(9) 0.8487(5) 0.130(5) Uani 1 1 d G U . . .
H178 H 0.843246 0.106331 0.845205 0.155 Uiso 1 1 calc R U . . .
C166 C 0.7548(10) 0.0999(8) 0.8259(4) 0.128(5) Uani 1 1 d G U . . .
H166 H 0.771743 0.077963 0.807207 0.154 Uiso 1 1 calc R U . . .
C145 C 0.6867(9) 0.1157(8) 0.8311(5) 0.128(5) Uani 1 1 d G U . . .
H145 H 0.658021 0.104351 0.815857 0.153 Uiso 1 1 calc R U . . .
C153 C 0.5163(11) 0.1758(8) 0.8061(7) 0.154(6) Uani 1 1 d G U . . .
H153 H 0.528670 0.214838 0.800725 0.184 Uiso 1 1 calc R U . . .
C155 C 0.5289(10) 0.1421(11) 0.8393(6) 0.144(6) Uani 1 1 d G U . . .
C156 C 0.5103(11) 0.0837(10) 0.8473(5) 0.149(6) Uani 1 1 d G U . . .
H156 H 0.518753 0.061199 0.869493 0.179 Uiso 1 1 calc R U . . .
C160 C 0.4792(10) 0.0589(8) 0.8222(7) 0.151(6) Uani 1 1 d G U . . .
H160 H 0.466820 0.019840 0.827521 0.181 Uiso 1 1 calc R U . . .
C159 C 0.4666(10) 0.0926(11) 0.7890(6) 0.158(6) Uani 1 1 d G U . . .
H159 H 0.445811 0.075980 0.772151 0.190 Uiso 1 1 calc R U . . .
C158 C 0.4852(11) 0.1510(11) 0.7809(5) 0.163(6) Uani 1 1 d G U . . .
H158 H 0.476736 0.173478 0.758752 0.195 Uiso 1 1 calc R U . . .
C161 C 0.4414(15) 0.8952(12) 0.7770(8) 0.103(5) Uani 1 1 d . U . . .
C162 C 0.8131(5) 0.3474(4) 1.0063(3) 0.065(3) Uani 1 1 d G U . . .
H162 H 0.795482 0.311955 1.016534 0.078 Uiso 1 1 calc R U . . .
C168 C 0.8816(5) 0.3485(4) 1.0013(3) 0.073(3) Uani 1 1 d G U . . .
C167 C 0.9080(4) 0.4014(5) 0.9860(3) 0.072(3) Uani 1 1 d G U . . .
H167 H 0.953859 0.402147 0.982704 0.087 Uiso 1 1 calc R U . . .
C165 C 0.8658(5) 0.4533(4) 0.9756(3) 0.067(3) Uani 1 1 d G U . . .
H165 H 0.883489 0.488722 0.965292 0.080 Uiso 1 1 calc R U . . .
C164 C 0.7973(5) 0.4522(4) 0.9805(3) 0.066(3) Uani 1 1 d G U . . .
C163 C 0.7710(4) 0.3993(5) 0.9958(3) 0.064(3) Uani 1 1 d G U . . .
H163 H 0.725111 0.398531 0.999121 0.077 Uiso 1 1 calc R U . . .
C311 C 0.374(2) 0.2183(15) 0.4914(9) 0.162(7) Uani 1 1 d D U . . .
F3 F 1.0079(8) 0.2813(8) 0.8484(5) 0.159(6) Uani 1 1 d D U . . .
F4 F 1.0158(8) 0.3064(9) 0.9027(5) 0.166(6) Uani 1 1 d D U . . .
F8 F 1.0394(9) 0.3613(10) 0.8599(7) 0.183(7) Uani 1 1 d D U . . .
S1 S 0.0622(4) 0.2193(3) 0.46843(19) 0.125(3) Uani 1 1 d . . . B 1
F25 F 0.4478(14) 0.0419(14) 0.6026(9) 0.184(8) Uani 0.75(4) 1 d . U . . .
F99 F -0.2761(13) 0.3545(12) 0.3991(7) 0.221(8) Uani 1 1 d D U . . .
F33 F 0.411(2) 0.158(2) 0.4823(14) 0.201(18) Uani 0.5 1 d . U P . .
C66 C 0.4216(14) 0.0706(14) 0.5743(8) 0.108(5) Uani 1 1 d . U . . .
F143 F 0.436(3) 0.119(3) 0.5517(16) 0.171(8) Uani 0.4 1 d . U P . .
F7 F 0.148(2) 0.256(3) 0.869(2) 0.148(6) Uani 0.3 1 d D U P . .
F1 F 0.2049(14) 0.1943(13) 0.8265(6) 0.155(6) Uani 0.7 1 d D U P . .
F13 F 0.1537(15) 0.2532(14) 0.8389(9) 0.151(6) Uani 0.55 1 d D U P . .
F26 F 0.2111(16) 0.1571(10) 0.8605(10) 0.156(6) Uani 0.6 1 d D U P . .
F27 F 0.188(2) 0.1746(18) 0.8854(9) 0.149(6) Uani 0.45 1 d D U P . .
C3 C 0.2014(10) 0.2187(9) 0.8579(6) 0.116(5) Uani 1 1 d D U . . .
F556 F 0.154(2) 0.224(2) 0.8842(12) 0.147(6) Uani 0.4 1 d D U P . .
C21 C 0.1138(9) 0.2577(10) 0.5861(8) 0.152(6) Uani 1 1 d G U . . .
C25 C 0.1401(12) 0.2625(10) 0.6185(6) 0.160(7) Uani 1 1 d G U . . .
H25 H 0.119328 0.246747 0.640235 0.192 Uiso 1 1 calc R U . . .
C26 C 0.1975(12) 0.2908(11) 0.6182(6) 0.167(7) Uani 1 1 d G U . . .
H26 H 0.215085 0.293993 0.639865 0.201 Uiso 1 1 calc R U . . .
C33 C 0.2286(9) 0.3143(10) 0.5857(8) 0.171(6) Uani 1 1 d DG U . . .
C58 C 0.2023(12) 0.3096(10) 0.5533(6) 0.171(7) Uani 1 1 d G U . . .
H58 H 0.223108 0.325318 0.531563 0.205 Uiso 1 1 calc R U . . .
C64 C 0.1449(12) 0.2813(11) 0.5536(6) 0.163(7) Uani 1 1 d G U . . .
H64 H 0.127351 0.278071 0.531933 0.196 Uiso 1 1 calc R U . . .
C85 C 0.2910(16) 0.3412(16) 0.5857(10) 0.175(8) Uani 1 1 d D U . . .
C173 C -0.0163(15) 0.3775(16) 0.4962(10) 0.276(16) Uani 1 1 d DG U . . .
H173 H 0.016809 0.355145 0.509584 0.331 Uiso 1 1 calc R U . . .
C174 C -0.005(2) 0.393(2) 0.4591(11) 0.277(16) Uani 0.47(7) 1 d G U P . .
H174 H 0.036325 0.380196 0.447750 0.333 Uiso 0.47(7) 1 calc R U P . .
C175 C -0.054(3) 0.426(2) 0.4391(7) 0.277(16) Uani 0.40(7) 1 d G U P . .
H175 H -0.046262 0.435984 0.414347 0.333 Uiso 0.40(7) 1 calc R U P . .
C225 C -0.115(2) 0.4444(19) 0.4562(10) 0.278(16) Uani 0.61(7) 1 d G U P . .
H225 H -0.148366 0.466720 0.442777 0.333 Uiso 0.61(7) 1 calc R U P . .
C176 C -0.1270(15) 0.4293(15) 0.4932(10) 0.280(16) Uani 1 1 d DG U . . .
H176 H -0.167882 0.441670 0.504611 0.336 Uiso 1 1 calc R U . . .
C371 C -0.0775(16) 0.3959(10) 0.5132(7) 0.279(16) Uani 1 1 d DG U . . .
C171 C -0.0880(10) 0.4306(13) 0.5943(8) 0.179(12) Uani 0.5 1 d DG U P . .
C172 C -0.0775(17) 0.4903(14) 0.5816(7) 0.184(12) Uani 0.83(6) 1 d DG U P A .
H172 H -0.076128 0.503570 0.556983 0.221 Uiso 0.83(6) 1 calc R U P . .
C170 C -0.0689(18) 0.5300(13) 0.6057(10) 0.189(12) Uani 0.29(5) 1 d G U P A .
H170 H -0.061869 0.569955 0.597256 0.226 Uiso 0.29(5) 1 calc R U P . .
C111 C -0.0709(14) 0.5101(16) 0.6426(9) 0.193(12) Uani 1 1 d G U . A .
H111 H -0.065215 0.536755 0.658715 0.232 Uiso 1 1 calc R U . . .
C95 C -0.0815(18) 0.4505(18) 0.6553(7) 0.187(12) Uani 0.59(5) 1 d G U P A .
H95 H -0.082819 0.437172 0.679900 0.224 Uiso 0.59(5) 1 calc R U P . .
C169 C -0.0900(17) 0.4107(13) 0.6311(8) 0.181(12) Uani 0.61(6) 1 d DG U P A .
H169 H -0.097077 0.370786 0.639627 0.217 Uiso 0.61(6) 1 calc R U P . .
C177 C 0.5226(19) 0.7381(14) 0.6738(8) 0.115(10) Uani 0.14(5) 1 d D U . . .
F31 F 0.462(2) 0.770(3) 0.6749(16) 0.32(2) Uani 0.51(5) 1 d D U . . .
F49 F 0.555(3) 0.782(2) 0.6548(17) 0.42(6) Uani 0.45 1 d D U P . .
F52 F 0.5131(19) 0.7103(16) 0.6453(10) 0.326(17) Uani 1 1 d D U . . .
F671 F 0.285(3) 0.386(4) 0.605(3) 0.29(5) Uani 0.15 1 d D U P . .
F683 F 0.337(2) 0.303(3) 0.600(3) 0.27(6) Uani 0.25 1 d D U P . .
C193 C -0.1939(16) 0.394(2) 0.5588(8) 0.20(3) Uani 0.25 1 d DG U P . .
C179 C -0.219(2) 0.450(3) 0.5695(15) 0.20(3) Uani 0.25 1 d DG U P A .
H179 H -0.190473 0.474471 0.576829 0.240 Uiso 0.25 1 calc R U P . .
C273 C -0.287(3) 0.468(4) 0.569(2) 0.20(3) Uani 0.25 1 d G U P A .
H273 H -0.303550 0.505764 0.576535 0.240 Uiso 0.25 1 calc R U P . .
C142 C -0.3294(17) 0.431(5) 0.5585(19) 0.20(3) Uani 0.25 1 d G U P A .
H142 H -0.374752 0.444017 0.558348 0.238 Uiso 0.25 1 calc R U P . .
C138 C -0.3043(19) 0.376(5) 0.5477(18) 0.20(3) Uani 0.25 1 d G U P A .
H138 H -0.332878 0.350976 0.540455 0.237 Uiso 0.25 1 calc R U P . .
C132 C -0.237(2) 0.357(3) 0.5479(16) 0.20(3) Uani 0.25 1 d DG U P A .
H132 H -0.219801 0.319682 0.540749 0.237 Uiso 0.25 1 calc R U P . .
F248 F 0.317(4) 0.363(6) 0.5560(17) 0.24(11) Uani 0.1 1 d D U P . .

loop_
_atom_site_aniso_label
_atom_site_aniso_U_11
_atom_site_aniso_U_22
_atom_site_aniso_U_33
_atom_site_aniso_U_23
_atom_site_aniso_U_13
_atom_site_aniso_U_12
Au01 0.0446(4) 0.0396(4) 0.0413(3) -0.0069(3) -0.0017(3) -0.0042(3)
Au02 0.0575(5) 0.0805(6) 0.0446(4) -0.0049(4) -0.0032(4) -0.0154(5)
Ag03 0.0396(5) 0.0408(5) 0.0528(5) -0.0076(4) 0.0010(4) -0.0048(4)
Ag04 0.0457(5) 0.0390(5) 0.0481(5) -0.0024(4) -0.0048(4) -0.0025(4)
Ag05 0.0468(5) 0.0371(5) 0.0492(5) -0.0086(4) -0.0041(4) -0.0057(4)
Ag06 0.0565(6) 0.0458(5) 0.0489(5) -0.0115(4) 0.0010(4) -0.0014(4)
Ag07 0.0545(6) 0.0503(6) 0.0477(5) -0.0075(4) -0.0078(4) -0.0056(5)
Ag08 0.0579(6) 0.0468(5) 0.0471(5) -0.0034(4) 0.0024(4) -0.0072(5)
Ag09 0.0512(6) 0.0970(9) 0.0522(6) -0.0050(6) -0.0010(5) -0.0193(6)
Ag0A 0.0588(7) 0.0799(8) 0.0487(5) -0.0016(5) -0.0097(5) -0.0123(6)
Ag0B 0.0664(7) 0.0857(8) 0.0517(6) -0.0080(5) -0.0080(5) -0.0175(6)
Ag0C 0.0698(8) 0.0840(8) 0.0594(6) 0.0036(6) -0.0141(5) -0.0265(7)
Ag0D 0.0755(8) 0.0592(7) 0.0624(6) -0.0042(5) -0.0042(5) -0.0059(6)
Ag0E 0.0704(8) 0.0967(9) 0.0500(6) -0.0038(6) -0.0003(5) -0.0238(7)
Ag0F 0.0701(8) 0.0929(9) 0.0598(6) -0.0141(6) -0.0065(6) -0.0080(7)
Ag0G 0.0725(8) 0.0763(8) 0.0736(7) -0.0112(6) 0.0006(6) -0.0023(7)
Ag0H 0.0861(10) 0.0935(10) 0.0618(7) -0.0075(7) -0.0036(6) -0.0109(8)
Ag0I 0.0809(9) 0.0755(9) 0.0927(9) -0.0026(7) -0.0196(7) -0.0077(7)
Ag0J 0.0881(10) 0.0761(9) 0.0912(9) -0.0254(7) 0.0032(8) -0.0088(8)
Ag0K 0.0702(9) 0.1005(11) 0.0977(10) 0.0036(8) -0.0008(7) -0.0127(8)
Ag0L 0.0851(11) 0.0989(11) 0.1062(11) -0.0025(9) -0.0196(9) -0.0206(9)
Ag0M 0.1137(14) 0.0933(11) 0.1091(12) -0.0102(9) -0.0309(10) -0.0033(10)
Cu0N 0.0563(12) 0.0442(11) 0.0507(10) -0.0149(8) -0.0061(9) -0.0026(9)
Cu0O 0.0464(11) 0.0419(10) 0.0643(12) -0.0110(9) -0.0064(9) -0.0056(9)
Cu0P 0.0521(12) 0.0721(14) 0.0517(11) -0.0141(10) -0.0037(9) -0.0019(11)
Cu0Q 0.0560(13) 0.0694(14) 0.0567(12) -0.0106(10) -0.0038(10) -0.0069(11)
Cu0R 0.0478(12) 0.1104(19) 0.0447(10) -0.0221(11) 0.0031(9) -0.0167(12)
Cu0S 0.0536(13) 0.0710(15) 0.0584(12) -0.0100(11) -0.0051(10) 0.0040(11)
Cu0T 0.0907(19) 0.0619(14) 0.0699(14) 0.0089(11) -0.0266(13) -0.0240(13)
Cu0U 0.0629(14) 0.0570(13) 0.0694(13) 0.0044(11) -0.0090(11) -0.0050(11)
Cu0V 0.0767(17) 0.0856(17) 0.0553(12) -0.0066(12) -0.0064(11) -0.0195(14)
Cu0W 0.0661(16) 0.0922(19) 0.0663(14) -0.0159(13) -0.0145(12) 0.0007(14)
Cu0X 0.0810(18) 0.0798(17) 0.0791(16) -0.0206(14) 0.0026(13) -0.0210(14)
S0Y 0.0472(18) 0.0445(17) 0.0480(16) -0.0036(13) -0.0023(13) -0.0018(14)
S00Z 0.053(2) 0.057(2) 0.0519(17) -0.0016(15) -0.0102(15) -0.0096(16)
S010 0.069(2) 0.053(2) 0.0569(19) -0.0192(16) -0.0097(17) 0.0058(18)
Cu 0.191(5) 0.087(2) 0.164(4) 0.033(3) 0.068(4) 0.024(3)
S012 0.063(2) 0.051(2) 0.073(2) 0.0035(17) -0.0147(18) 0.0058(18)
S013 0.063(2) 0.056(2) 0.0528(18) -0.0010(16) 0.0050(16) -0.0098(18)
S014 0.066(2) 0.058(2) 0.0579(19) 0.0005(16) -0.0054(17) -0.0058(18)
S015 0.063(2) 0.069(2) 0.0486(17) -0.0042(16) -0.0035(16) -0.0103(19)
S016 0.049(2) 0.058(2) 0.097(3) -0.013(2) 0.005(2) -0.0143(18)
S017 0.070(3) 0.0409(19) 0.081(2) -0.0131(17) -0.0116(19) -0.0133(17)
S018 0.060(2) 0.080(3) 0.0527(19) -0.0135(18) -0.0019(16) -0.014(2)
S019 0.059(2) 0.070(3) 0.077(2) -0.012(2) -0.0118(19) -0.008(2)
S01A 0.074(3) 0.064(2) 0.060(2) -0.0081(18) -0.0035(18) -0.015(2)
S01B 0.054(2) 0.073(3) 0.069(2) -0.0123(19) -0.0032(17) 0.0002(19)
S01C 0.093(3) 0.105(4) 0.050(2) -0.015(2) 0.005(2) -0.044(3)
P 0.083(3) 0.058(2) 0.063(2) -0.0092(18) -0.018(2) -0.006(2)
S01E 0.067(3) 0.105(4) 0.067(2) -0.012(2) -0.004(2) -0.017(3)
S01F 0.065(3) 0.092(3) 0.062(2) 0.003(2) -0.0123(18) -0.012(2)
S01G 0.070(3) 0.094(3) 0.064(2) -0.013(2) 0.0031(19) -0.004(2)
S01H 0.068(3) 0.080(3) 0.077(3) -0.024(2) -0.002(2) -0.010(2)
S01I 0.071(3) 0.070(3) 0.078(3) -0.025(2) -0.010(2) -0.006(2)
P01J 0.088(4) 0.063(3) 0.093(3) -0.005(2) -0.022(3) -0.011(2)
S01K 0.072(3) 0.090(3) 0.068(2) -0.003(2) -0.002(2) 0.003(2)
S01L 0.086(3) 0.089(3) 0.084(3) -0.018(3) -0.012(3) 0.010(3)
S01M 0.070(3) 0.133(5) 0.074(3) -0.022(3) -0.014(2) -0.002(3)
S01N 0.093(4) 0.099(4) 0.072(3) -0.010(3) -0.019(2) 0.006(3)
P01O 0.070(3) 0.086(4) 0.118(4) 0.020(3) 0.019(3) -0.002(3)
P01P 0.083(3) 0.092(4) 0.079(3) -0.005(3) -0.008(3) -0.002(3)
P01Q 0.101(4) 0.090(4) 0.087(3) -0.041(3) 0.010(3) -0.025(3)
S01R 0.069(3) 0.170(6) 0.091(3) -0.027(4) 0.019(3) -0.047(4)
S01S 0.115(5) 0.087(4) 0.097(4) -0.012(3) -0.001(3) -0.022(3)
F01U 0.073(7) 0.143(10) 0.135(10) -0.021(9) 0.001(7) -0.021(7)
F01V 0.097(8) 0.112(9) 0.129(9) -0.067(8) 0.007(7) 0.015(7)
F01X 0.101(9) 0.135(10) 0.121(10) -0.047(8) 0.032(8) -0.004(8)
F01Y 0.160(12) 0.144(11) 0.089(8) -0.001(8) 0.013(8) -0.048(9)
C01Z 0.055(5) 0.059(5) 0.054(5) -0.003(4) -0.010(4) -0.012(5)
F021 0.120(10) 0.180(12) 0.126(10) -0.056(10) 0.007(8) -0.059(10)
C022 0.063(6) 0.062(5) 0.066(5) -0.001(5) -0.005(5) -0.017(5)
F024 0.105(9) 0.130(10) 0.129(10) -0.005(8) 0.034(8) 0.040(8)
C027 0.068(6) 0.060(6) 0.073(6) 0.001(5) -0.006(5) -0.011(5)
C025 0.067(6) 0.059(6) 0.069(5) 0.002(5) -0.006(5) -0.010(5)
C047 0.078(6) 0.075(6) 0.076(6) 0.001(5) -0.010(5) -0.013(5)
C05L 0.089(6) 0.084(6) 0.086(6) 0.010(5) -0.008(5) -0.021(5)
C04U 0.094(6) 0.083(6) 0.089(6) 0.004(5) -0.008(5) -0.024(5)
C02L 0.081(6) 0.074(6) 0.085(6) 0.003(5) -0.010(5) -0.018(5)
F028 0.118(10) 0.130(10) 0.145(11) -0.009(9) -0.049(9) 0.011(8)
F029 0.084(8) 0.126(9) 0.121(9) -0.048(8) 0.003(7) -0.002(7)
F02C 0.157(12) 0.163(12) 0.141(12) -0.059(10) -0.015(10) 0.054(10)
F02E 0.088(8) 0.164(12) 0.143(11) 0.011(9) -0.003(8) -0.049(8)
C02H 0.065(6) 0.071(6) 0.065(5) -0.004(5) -0.007(5) -0.008(5)
F02J 0.168(10) 0.123(9) 0.169(10) 0.032(8) -0.006(9) -0.036(9)
F02K 0.188(13) 0.133(11) 0.107(9) 0.013(9) -0.008(10) 0.016(10)
C02M 0.060(5) 0.063(5) 0.061(5) -0.006(5) -0.009(5) -0.011(5)
F02Q 0.156(13) 0.175(14) 0.159(13) 0.018(11) -0.050(11) -0.012(11)
F02V 0.105(9) 0.088(8) 0.173(12) 0.002(8) -0.017(9) 0.018(7)
F02W 0.164(11) 0.162(11) 0.186(11) -0.097(9) -0.057(10) -0.035(9)
C02X 0.065(5) 0.071(5) 0.070(5) -0.004(5) -0.006(5) -0.015(5)
F036 0.216(13) 0.135(10) 0.122(10) 0.029(9) 0.020(10) 0.004(10)
C03A 0.071(6) 0.067(6) 0.065(5) -0.002(5) 0.002(5) -0.005(5)
C039 0.061(6) 0.063(5) 0.052(5) -0.005(5) -0.001(5) -0.005(5)
C05I 0.075(6) 0.073(6) 0.073(6) -0.007(5) -0.001(5) -0.002(5)
C03M 0.078(6) 0.076(6) 0.082(6) -0.002(5) 0.003(5) -0.009(5)
C02Y 0.081(6) 0.078(6) 0.082(5) 0.001(5) -0.001(5) -0.008(5)
C033 0.072(6) 0.069(6) 0.074(6) 0.000(5) 0.002(5) -0.003(5)
F03C 0.127(10) 0.209(13) 0.161(11) -0.057(10) 0.023(9) -0.044(10)
F03D 0.237(16) 0.152(12) 0.160(13) 0.006(10) 0.054(12) -0.090(12)
F03F 0.148(11) 0.154(11) 0.218(13) 0.030(10) -0.056(10) -0.092(10)
F03G 0.193(15) 0.102(10) 0.211(15) -0.025(11) -0.012(13) -0.025(10)
F03N 0.171(13) 0.130(11) 0.185(14) -0.034(10) -0.035(11) -0.060(10)
F03T 0.149(12) 0.164(12) 0.191(14) -0.093(11) 0.014(11) -0.050(10)
F03U 0.225(16) 0.149(12) 0.205(16) 0.035(12) -0.037(13) -0.087(12)
F03V 0.244(17) 0.114(11) 0.183(15) 0.038(11) -0.008(13) -0.039(11)
F049 0.199(11) 0.164(10) 0.209(12) -0.075(10) -0.033(10) -0.056(10)
C04B 0.099(7) 0.096(7) 0.090(6) -0.017(6) -0.003(6) -0.031(6)
F04C 0.118(10) 0.230(13) 0.174(12) -0.048(11) -0.018(10) -0.020(10)
C04E 0.069(7) 0.082(7) 0.083(7) -0.008(6) -0.006(6) -0.015(6)
F04H 0.182(13) 0.188(13) 0.118(10) 0.030(10) -0.030(10) -0.097(11)
F04I 0.169(13) 0.139(11) 0.170(13) -0.010(10) -0.029(11) -0.087(10)
C04K 0.067(6) 0.063(6) 0.071(5) -0.002(5) -0.004(5) -0.014(5)
F04Q 0.183(14) 0.177(14) 0.215(16) 0.012(13) -0.041(13) 0.067(12)
F04R 0.153(13) 0.207(15) 0.164(13) -0.020(12) -0.043(11) 0.056(11)
C04T 0.089(7) 0.101(7) 0.090(6) -0.013(6) -0.017(6) -0.012(6)
C04X 0.090(7) 0.103(7) 0.091(6) -0.017(6) -0.016(6) -0.006(6)
C055 0.075(6) 0.075(6) 0.070(6) -0.008(5) -0.003(5) -0.005(5)
C031 0.081(6) 0.079(6) 0.075(6) -0.008(5) 0.001(5) -0.003(5)
C02N 0.084(6) 0.087(6) 0.077(6) -0.006(5) -0.003(5) -0.006(6)
C032 0.086(6) 0.087(6) 0.073(5) -0.008(5) -0.006(5) -0.009(5)
C061 0.084(6) 0.080(6) 0.070(6) -0.009(5) -0.007(5) -0.013(5)
C06P 0.080(6) 0.078(6) 0.068(5) -0.011(5) -0.005(5) -0.014(5)
F056 0.143(12) 0.216(15) 0.141(12) -0.054(11) -0.042(10) 0.054(11)
C058 0.096(7) 0.107(7) 0.099(6) -0.018(6) -0.019(6) -0.005(6)
C05A 0.073(6) 0.081(6) 0.081(6) -0.027(5) -0.007(5) -0.005(5)
C06L 0.076(6) 0.091(6) 0.085(6) -0.025(5) -0.007(5) 0.000(5)
C06E 0.069(6) 0.087(6) 0.078(6) -0.021(5) -0.009(5) -0.005(5)
C03J 0.065(6) 0.080(6) 0.071(6) -0.015(5) -0.009(5) -0.003(5)
C020 0.065(6) 0.075(6) 0.067(5) -0.015(5) -0.001(5) 0.000(5)
C03Z 0.076(6) 0.078(6) 0.076(6) -0.021(5) -0.005(5) -0.001(5)
C05B 0.089(6) 0.076(6) 0.087(6) -0.008(5) -0.007(6) -0.004(6)
C05K 0.091(6) 0.084(6) 0.095(6) -0.009(5) -0.013(5) -0.002(5)
C02Z 0.087(6) 0.087(6) 0.097(6) -0.011(6) -0.015(6) -0.004(6)
C03R 0.081(6) 0.082(6) 0.090(6) -0.011(5) -0.009(6) -0.003(6)
C02O 0.077(6) 0.069(6) 0.078(6) -0.017(5) -0.009(5) -0.006(5)
C05H 0.081(6) 0.070(6) 0.076(6) -0.012(5) -0.006(5) -0.004(5)
C05D 0.103(7) 0.108(7) 0.112(7) -0.004(6) -0.001(6) -0.010(6)
C08V 0.104(7) 0.106(7) 0.110(7) -0.001(6) 0.006(6) -0.010(6)
C09A 0.097(7) 0.101(7) 0.104(7) 0.002(6) 0.005(6) -0.006(6)
C04Z 0.089(7) 0.096(7) 0.096(7) 0.000(6) -0.001(6) -0.008(6)
C053 0.091(7) 0.099(7) 0.098(7) -0.007(6) -0.006(6) -0.011(6)
C03O 0.095(7) 0.101(7) 0.101(7) -0.005(6) -0.004(6) -0.014(6)
C05G 0.090(7) 0.092(7) 0.078(7) -0.006(6) -0.008(6) -0.009(6)
F05N 0.109(11) 0.153(12) 0.247(16) 0.010(12) -0.017(11) -0.062(10)
F05O 0.206(15) 0.077(8) 0.221(15) -0.006(10) -0.058(13) -0.013(10)
C05U 0.089(7) 0.092(7) 0.095(7) 0.005(6) 0.000(6) 0.002(7)
F05W 0.234(16) 0.115(11) 0.166(14) 0.001(10) -0.015(13) -0.030(11)
C05Z 0.084(6) 0.081(6) 0.091(6) -0.025(5) -0.009(5) -0.005(5)
C05Y 0.076(6) 0.073(6) 0.083(6) -0.013(5) -0.007(5) -0.006(5)
C05M 0.080(6) 0.075(6) 0.090(6) -0.019(5) -0.010(5) -0.007(5)
C077 0.084(6) 0.081(6) 0.093(6) -0.020(5) -0.014(5) -0.008(5)
C05R 0.089(6) 0.082(6) 0.096(6) -0.023(5) -0.013(5) -0.011(5)
C07R 0.095(6) 0.088(6) 0.100(6) -0.028(6) -0.011(6) -0.005(6)
F062 0.153(11) 0.171(11) 0.192(12) 0.088(10) 0.000(10) 0.000(10)
C063 0.100(7) 0.096(7) 0.108(7) -0.014(6) -0.010(6) -0.024(6)
C066 0.095(6) 0.078(6) 0.095(6) -0.016(5) -0.009(6) -0.021(6)
C03X 0.076(6) 0.069(6) 0.086(6) -0.011(5) -0.006(5) -0.020(5)
C034 0.071(6) 0.068(6) 0.080(6) -0.014(5) -0.009(5) -0.019(5)
C04N 0.071(6) 0.077(6) 0.085(6) -0.016(5) -0.006(5) -0.016(5)
C057 0.087(6) 0.086(6) 0.095(6) -0.018(5) -0.009(5) -0.024(5)
C04G 0.091(6) 0.082(6) 0.097(6) -0.019(5) -0.010(6) -0.028(5)
C06B 0.080(7) 0.089(7) 0.090(7) -0.005(6) -0.002(6) -0.001(6)
F06G 0.227(15) 0.152(12) 0.177(13) 0.040(11) -0.083(12) -0.099(12)
C06H 0.094(7) 0.109(7) 0.116(7) -0.020(6) 0.000(6) -0.011(6)
C03P 0.095(7) 0.102(7) 0.116(7) -0.018(6) -0.002(6) -0.012(6)
C07M 0.096(7) 0.107(7) 0.119(7) -0.015(6) -0.004(6) -0.013(6)
C06S 0.105(7) 0.111(7) 0.121(7) -0.016(6) -0.008(6) -0.010(6)
C08O 0.101(7) 0.113(7) 0.120(7) -0.017(6) -0.013(6) -0.011(6)
C09V 0.097(7) 0.113(7) 0.121(7) -0.019(6) -0.005(6) -0.010(6)
F06K 0.183(14) 0.144(12) 0.227(16) 0.034(12) -0.070(13) 0.011(11)
F06M 0.194(9) 0.179(9) 0.189(9) 0.009(7) -0.019(8) -0.028(7)
F06T 0.219(14) 0.145(11) 0.211(14) -0.024(11) 0.003(12) -0.030(11)
C06W 0.104(6) 0.115(6) 0.108(6) -0.007(6) -0.018(5) -0.005(6)
F070 0.219(17) 0.249(18) 0.222(18) 0.009(15) -0.047(15) 0.016(15)
F071 0.218(14) 0.263(15) 0.237(15) -0.045(13) -0.049(13) 0.057(13)
F072 0.204(10) 0.185(9) 0.196(9) -0.013(7) 0.002(8) -0.032(7)
F075 0.202(14) 0.241(15) 0.240(15) -0.063(13) -0.071(13) 0.007(12)
C076 0.101(8) 0.088(7) 0.096(7) -0.004(6) -0.003(7) -0.016(7)
F078 0.146(13) 0.215(15) 0.172(14) -0.034(13) 0.010(11) 0.046(12)
C07B 0.105(8) 0.100(8) 0.102(8) -0.017(7) -0.006(7) -0.018(7)
C07C 0.104(7) 0.109(7) 0.103(7) -0.012(6) -0.023(6) -0.011(6)
F07H 0.204(16) 0.186(14) 0.208(15) -0.084(12) -0.075(13) -0.029(12)
F07I 0.176(12) 0.176(11) 0.219(13) -0.108(11) -0.025(11) -0.038(10)
F07L 0.188(15) 0.240(17) 0.159(14) -0.064(13) -0.030(12) 0.038(13)
F07O 0.193(15) 0.128(12) 0.259(18) 0.006(12) -0.065(14) 0.001(12)
F07P 0.157(9) 0.190(9) 0.191(10) -0.030(7) -0.015(7) -0.025(7)
C07U 0.092(8) 0.090(7) 0.092(7) -0.025(6) -0.006(6) -0.009(6)
C07Z 0.092(8) 0.106(8) 0.102(7) -0.022(7) -0.009(7) -0.005(7)
C080 0.111(7) 0.106(7) 0.116(7) -0.012(6) -0.014(6) -0.021(6)
C081 0.114(8) 0.124(8) 0.116(8) -0.007(7) -0.015(7) -0.002(7)
C082 0.121(7) 0.110(6) 0.112(6) -0.016(6) -0.012(6) -0.019(6)
C083 0.097(8) 0.085(7) 0.102(7) -0.020(6) -0.011(7) -0.015(7)
C084 0.096(7) 0.107(7) 0.098(6) -0.017(6) -0.021(6) -0.015(6)
C08D 0.101(8) 0.098(8) 0.107(8) -0.012(7) -0.010(7) -0.008(7)
F08K 0.197(13) 0.167(12) 0.251(15) 0.013(12) -0.005(13) -0.044(12)
F08L 0.234(14) 0.176(13) 0.243(15) -0.007(12) -0.007(13) -0.072(12)
C094 0.128(9) 0.117(8) 0.121(8) -0.019(7) -0.012(7) -0.016(7)
C099 0.105(8) 0.105(8) 0.113(8) -0.031(7) -0.019(7) -0.004(7)
C09B 0.126(7) 0.112(7) 0.113(7) -0.016(6) -0.015(6) -0.025(6)
F09D 0.218(18) 0.241(18) 0.27(2) 0.040(16) -0.041(16) 0.015(15)
F09F 0.264(12) 0.270(12) 0.269(12) -0.032(7) -0.022(7) -0.037(7)
F09O 0.261(12) 0.267(12) 0.265(12) -0.033(8) -0.020(8) -0.034(8)
C09Q 0.117(7) 0.125(7) 0.121(7) -0.010(6) -0.016(6) -0.037(6)
C085 0.112(6) 0.114(6) 0.112(6) -0.019(5) -0.014(5) -0.033(5)
C073 0.110(7) 0.112(7) 0.106(7) -0.018(6) -0.015(6) -0.033(6)
C09M 0.111(7) 0.114(7) 0.101(7) -0.014(6) -0.015(6) -0.029(6)
C02P 0.098(7) 0.103(7) 0.094(7) -0.015(6) -0.013(6) -0.028(6)
C0A6 0.114(7) 0.123(7) 0.112(7) -0.009(6) -0.019(6) -0.033(6)
F09R 0.195(16) 0.249(18) 0.225(17) -0.065(14) -0.089(14) 0.020(14)
F0A0 0.125(11) 0.197(12) 0.198(12) -0.058(11) -0.023(10) -0.031(10)
C0A9 0.141(9) 0.145(9) 0.142(9) -0.021(7) -0.013(7) 0.003(7)
C0AC 0.116(7) 0.107(7) 0.106(7) -0.009(6) -0.010(6) -0.032(6)
F0AG 0.209(10) 0.232(10) 0.202(10) -0.032(8) -0.026(8) -0.009(8)
F0AN 0.272(13) 0.281(13) 0.277(13) -0.032(8) -0.028(8) -0.038(8)
P1B 0.95(7) 0.094(9) 0.123(11) -0.009(8) 0.14(2) 0.03(2)
C1 0.108(7) 0.103(7) 0.109(7) -0.025(6) -0.016(6) -0.009(6)
C31 0.122(7) 0.113(7) 0.125(7) -0.024(6) -0.020(6) -0.012(6)
C75 0.124(7) 0.115(7) 0.131(7) -0.023(6) -0.021(6) -0.013(6)
C2 0.109(6) 0.108(6) 0.121(6) -0.025(6) -0.019(6) -0.008(6)
C8 0.117(7) 0.111(7) 0.117(7) -0.023(6) -0.015(6) -0.008(6)
C9 0.114(7) 0.108(7) 0.115(7) -0.025(6) -0.013(6) -0.008(6)
C4 0.126(7) 0.109(7) 0.123(7) -0.016(6) -0.012(6) -0.019(6)
C17 0.134(8) 0.119(7) 0.135(7) -0.019(6) -0.012(6) -0.025(6)
C18 0.135(8) 0.122(7) 0.136(8) -0.024(6) -0.015(6) -0.023(6)
C12 0.133(7) 0.120(7) 0.130(7) -0.027(6) -0.016(6) -0.021(6)
C5 0.126(7) 0.117(7) 0.122(7) -0.024(6) -0.020(6) -0.023(6)
C6 0.126(7) 0.111(7) 0.123(7) -0.020(6) -0.016(6) -0.018(6)
C13 0.091(6) 0.087(6) 0.085(6) -0.012(6) -0.010(6) -0.010(6)
C15 0.099(7) 0.093(7) 0.090(6) -0.012(6) -0.004(6) -0.009(6)
C16 0.104(7) 0.101(7) 0.094(7) -0.005(6) -0.004(6) -0.010(6)
C20 0.110(7) 0.103(7) 0.097(7) -0.005(6) -0.008(6) -0.011(6)
C19 0.104(7) 0.096(7) 0.097(7) -0.009(6) -0.015(6) -0.009(6)
C14 0.099(7) 0.091(7) 0.093(6) -0.008(6) -0.006(6) -0.008(6)
C11 0.091(6) 0.097(7) 0.101(7) -0.015(6) -0.015(6) -0.013(6)
C7 0.081(6) 0.089(6) 0.088(6) -0.008(6) -0.014(5) -0.017(6)
C10 0.081(6) 0.091(6) 0.084(6) -0.006(5) -0.012(5) -0.014(6)
C22 0.087(6) 0.096(7) 0.091(6) -0.007(6) -0.012(6) -0.011(6)
C23 0.094(7) 0.103(7) 0.100(7) -0.006(6) -0.010(6) -0.006(6)
C24 0.096(7) 0.105(7) 0.107(7) -0.011(6) -0.012(6) -0.008(6)
C30 0.151(9) 0.153(9) 0.154(9) -0.023(7) -0.014(7) -0.015(7)
C32 0.160(9) 0.158(9) 0.160(9) -0.023(7) -0.017(7) -0.015(7)
C38 0.164(9) 0.164(9) 0.162(9) -0.026(7) -0.017(7) -0.012(7)
C51 0.158(9) 0.169(9) 0.163(9) -0.027(7) -0.017(7) -0.011(7)
C80 0.162(9) 0.168(9) 0.165(9) -0.028(7) -0.013(7) -0.014(7)
C154 0.159(9) 0.163(9) 0.163(9) -0.025(7) -0.012(7) -0.016(7)
C27 0.115(7) 0.119(7) 0.122(7) -0.016(6) -0.010(6) -0.008(6)
C28 0.123(7) 0.122(7) 0.122(7) -0.014(6) -0.003(6) -0.006(6)
C29 0.131(8) 0.131(8) 0.131(8) -0.015(6) -0.006(6) -0.010(6)
C40 0.131(8) 0.132(8) 0.140(8) -0.018(6) -0.016(6) -0.015(6)
C39 0.135(8) 0.138(8) 0.148(8) -0.017(6) -0.012(6) -0.010(6)
C34 0.127(8) 0.130(8) 0.141(8) -0.017(6) -0.013(6) -0.007(6)
C37 0.151(8) 0.160(8) 0.143(8) -0.018(7) -0.012(7) -0.023(7)
C62 0.158(8) 0.162(8) 0.150(8) -0.019(7) -0.014(7) -0.008(7)
C90 0.165(8) 0.162(8) 0.156(8) -0.019(7) -0.008(7) -0.006(7)
C44 0.161(8) 0.157(8) 0.147(8) -0.018(7) -0.009(7) -0.009(7)
C35 0.150(8) 0.148(8) 0.138(8) -0.021(6) -0.008(7) -0.017(7)
C36 0.154(8) 0.157(8) 0.143(8) -0.016(6) -0.015(7) -0.020(7)
C41 0.083(6) 0.084(6) 0.077(6) -0.010(5) -0.013(5) -0.005(6)
C42 0.092(6) 0.090(6) 0.082(6) -0.005(6) -0.011(6) -0.012(6)
C43 0.102(7) 0.099(7) 0.095(6) -0.004(6) -0.012(6) -0.016(6)
C45 0.108(6) 0.099(6) 0.098(6) -0.006(5) -0.013(5) -0.014(5)
C46 0.100(7) 0.088(6) 0.091(6) -0.013(6) -0.011(6) -0.005(6)
C47 0.087(6) 0.083(6) 0.083(6) -0.017(5) -0.014(5) -0.010(6)
C72 0.120(8) 0.113(8) 0.114(8) -0.008(7) -0.015(7) -0.013(7)
C55 0.077(6) 0.078(6) 0.079(6) -0.014(5) -0.012(5) -0.017(5)
C61 0.077(6) 0.084(6) 0.083(6) -0.016(5) -0.002(5) -0.011(5)
C60 0.086(6) 0.094(6) 0.087(6) -0.013(6) -0.003(6) -0.011(6)
C59 0.092(6) 0.099(6) 0.098(6) -0.011(5) -0.009(5) -0.018(5)
C57 0.097(7) 0.101(7) 0.106(7) -0.011(6) -0.010(6) -0.017(6)
C56 0.087(6) 0.090(6) 0.097(6) -0.015(6) -0.010(6) -0.016(6)
C48 0.153(8) 0.154(8) 0.148(8) -0.018(6) -0.019(7) -0.028(7)
C49 0.148(8) 0.150(8) 0.143(8) -0.018(6) -0.013(6) -0.025(6)
C50 0.148(8) 0.153(8) 0.145(8) -0.019(6) -0.011(7) -0.020(7)
C52 0.150(8) 0.154(8) 0.151(8) -0.022(6) -0.015(6) -0.025(6)
C54 0.159(8) 0.163(8) 0.158(8) -0.022(6) -0.013(6) -0.023(6)
C53 0.161(8) 0.162(8) 0.154(8) -0.017(6) -0.018(7) -0.026(7)
C63 0.115(7) 0.138(7) 0.114(7) -0.027(6) -0.011(6) -0.010(6)
C129 0.106(7) 0.135(7) 0.111(7) -0.020(6) -0.010(6) -0.013(6)
C65 0.113(7) 0.137(8) 0.120(7) -0.017(6) -0.012(6) -0.005(6)
C67 0.124(7) 0.141(8) 0.125(7) -0.017(6) -0.014(6) -0.003(6)
C68 0.130(7) 0.141(7) 0.129(7) -0.023(6) -0.015(6) -0.002(6)
C69 0.122(7) 0.138(7) 0.121(7) -0.028(6) -0.010(6) -0.007(6)
C70 0.116(7) 0.127(7) 0.109(7) -0.003(6) -0.013(6) -0.008(6)
C71 0.104(7) 0.107(7) 0.092(7) -0.013(6) -0.012(6) -0.007(6)
C73 0.103(7) 0.101(7) 0.086(6) -0.019(6) -0.014(6) -0.007(6)
C74 0.110(7) 0.109(7) 0.097(7) -0.014(6) -0.013(6) -0.007(6)
C76 0.123(7) 0.130(7) 0.112(6) -0.006(6) -0.012(6) -0.005(6)
C77 0.127(7) 0.136(7) 0.118(7) -0.006(6) -0.011(6) -0.006(6)
C78 0.132(9) 0.142(9) 0.127(9) -0.009(7) -0.011(7) -0.006(7)
C86 0.129(7) 0.131(7) 0.127(7) -0.022(6) -0.011(6) -0.001(6)
C84 0.123(7) 0.133(7) 0.123(7) -0.023(6) -0.012(6) 0.003(6)
C83 0.112(7) 0.124(7) 0.118(7) -0.023(6) -0.012(6) 0.002(6)
C82 0.113(7) 0.117(7) 0.116(7) -0.024(6) -0.015(6) -0.001(6)
C81 0.120(7) 0.124(7) 0.124(7) -0.023(6) -0.014(6) -0.002(6)
C79 0.124(7) 0.128(7) 0.129(7) -0.022(6) -0.014(6) -0.002(6)
C113 0.132(9) 0.139(9) 0.138(9) -0.021(7) -0.014(7) -0.002(7)
C87 0.074(6) 0.068(6) 0.069(6) -0.001(5) -0.013(5) -0.015(5)
C93 0.078(6) 0.064(6) 0.074(6) -0.006(5) -0.011(5) -0.021(5)
C92 0.092(6) 0.072(5) 0.082(5) -0.008(5) -0.009(5) -0.017(5)
C91 0.094(6) 0.075(6) 0.090(6) -0.006(5) -0.008(6) -0.015(6)
C89 0.085(6) 0.071(6) 0.087(6) -0.008(5) -0.006(5) -0.010(5)
C88 0.081(6) 0.069(6) 0.076(6) 0.004(5) -0.009(5) -0.010(5)
C94 0.071(6) 0.062(6) 0.073(6) -0.004(5) -0.011(5) -0.014(5)
C96 0.085(6) 0.073(6) 0.080(6) 0.001(5) -0.020(5) -0.019(5)
C97 0.093(6) 0.081(6) 0.091(6) 0.003(5) -0.026(5) -0.017(6)
C98 0.097(6) 0.083(6) 0.097(6) 0.000(5) -0.021(5) -0.019(5)
C99 0.093(6) 0.081(6) 0.085(6) -0.009(5) -0.014(5) -0.015(6)
C100 0.084(6) 0.068(6) 0.076(6) -0.010(5) -0.012(5) -0.009(5)
C107 0.075(6) 0.073(6) 0.070(6) -0.008(5) -0.008(5) -0.015(5)
C106 0.087(6) 0.081(6) 0.077(6) -0.012(5) -0.009(5) -0.010(5)
C109 0.092(6) 0.091(6) 0.081(6) -0.007(6) -0.007(6) -0.007(6)
C117 0.086(6) 0.088(6) 0.081(6) -0.005(5) -0.009(5) -0.012(6)
C118 0.088(6) 0.082(6) 0.084(6) 0.000(5) -0.014(5) -0.009(6)
C108 0.081(6) 0.077(6) 0.075(6) -0.002(5) -0.011(5) -0.015(5)
C102 0.074(6) 0.073(6) 0.069(6) -0.011(5) -0.014(5) -0.013(5)
C105 0.080(6) 0.076(6) 0.078(6) -0.021(5) -0.015(5) -0.010(5)
C104 0.091(6) 0.085(6) 0.082(6) -0.020(5) -0.018(5) -0.004(6)
C119 0.101(7) 0.089(6) 0.081(6) -0.013(6) -0.008(6) -0.002(6)
C120 0.097(7) 0.087(6) 0.086(6) -0.007(6) 0.000(6) -0.006(6)
C103 0.086(6) 0.082(6) 0.083(6) -0.011(5) -0.002(5) -0.011(6)
C112 0.087(6) 0.084(6) 0.084(6) -0.013(5) -0.015(5) -0.014(6)
C110 0.079(6) 0.074(6) 0.077(6) -0.014(5) -0.012(5) -0.008(5)
C101 0.090(7) 0.089(6) 0.089(6) -0.006(6) -0.014(6) -0.016(6)
C116 0.102(7) 0.093(6) 0.093(6) -0.007(6) -0.019(6) -0.020(6)
C115 0.098(7) 0.086(6) 0.094(6) -0.009(6) -0.011(6) -0.022(6)
C114 0.095(7) 0.084(6) 0.090(6) -0.012(6) -0.013(6) -0.019(6)
C121 0.110(10) 0.110(9) 0.105(9) -0.001(6) -0.006(6) -0.019(6)
C126 0.112(10) 0.114(10) 0.110(10) -0.004(7) -0.009(7) -0.016(7)
C125 0.112(10) 0.116(10) 0.113(10) -0.007(7) -0.010(7) -0.013(7)
C124 0.114(10) 0.116(10) 0.115(10) -0.009(6) -0.009(6) -0.011(6)
C123 0.115(10) 0.114(10) 0.112(10) -0.008(7) -0.008(7) -0.012(7)
C122 0.113(10) 0.110(9) 0.107(9) -0.008(7) -0.008(7) -0.018(7)
C127 0.104(8) 0.099(8) 0.097(7) 0.000(7) -0.013(7) -0.025(7)
C130 0.196(10) 0.185(10) 0.189(10) -0.029(7) -0.009(7) -0.011(7)
C134 0.194(10) 0.185(10) 0.188(10) -0.026(7) -0.009(7) -0.016(7)
C135 0.192(10) 0.188(10) 0.193(10) -0.020(7) -0.006(7) -0.020(7)
C131 0.192(10) 0.187(10) 0.195(10) -0.019(7) -0.005(7) -0.017(7)
C133 0.189(10) 0.187(10) 0.193(10) -0.019(7) -0.008(7) -0.018(7)
C128 0.188(10) 0.181(10) 0.187(10) -0.029(7) -0.011(7) -0.014(7)
C136 0.079(6) 0.087(6) 0.084(6) -0.019(5) 0.007(5) -0.011(6)
C143 0.085(6) 0.089(6) 0.089(6) -0.018(6) 0.002(6) -0.009(6)
C141 0.091(6) 0.092(6) 0.094(6) -0.022(6) 0.001(6) -0.005(6)
C140 0.086(6) 0.090(6) 0.089(6) -0.024(5) -0.003(5) -0.011(5)
C139 0.084(6) 0.093(6) 0.093(6) -0.018(6) 0.001(6) -0.012(6)
C137 0.085(6) 0.092(6) 0.092(6) -0.019(6) 0.002(6) -0.009(6)
C148 0.129(8) 0.119(8) 0.125(8) -0.023(6) -0.009(6) -0.012(6)
C150 0.139(8) 0.128(8) 0.129(8) -0.018(6) -0.005(6) -0.008(6)
C151 0.146(8) 0.134(8) 0.133(8) -0.019(6) -0.004(6) -0.003(6)
C152 0.143(8) 0.132(8) 0.136(8) -0.019(6) -0.007(6) -0.008(6)
C157 0.142(8) 0.138(8) 0.140(8) -0.017(6) -0.009(6) -0.011(6)
C149 0.137(8) 0.132(8) 0.133(8) -0.018(6) -0.009(6) -0.012(6)
C144 0.118(7) 0.113(7) 0.121(7) -0.026(6) -0.006(6) -0.018(6)
C147 0.124(8) 0.122(7) 0.124(7) -0.025(6) -0.012(6) -0.014(6)
C146 0.129(8) 0.132(7) 0.131(7) -0.028(6) -0.013(6) -0.011(6)
C178 0.128(8) 0.132(8) 0.130(7) -0.027(6) -0.011(6) -0.008(6)
C166 0.125(8) 0.127(7) 0.133(7) -0.023(6) -0.005(6) -0.006(6)
C145 0.124(8) 0.127(7) 0.132(7) -0.018(6) -0.005(6) -0.016(6)
C153 0.153(8) 0.155(8) 0.157(8) -0.025(7) -0.019(7) -0.023(7)
C155 0.147(8) 0.144(8) 0.146(8) -0.029(7) -0.012(6) -0.024(6)
C156 0.153(8) 0.147(8) 0.150(8) -0.028(7) -0.011(6) -0.024(7)
C160 0.156(8) 0.148(8) 0.155(8) -0.030(7) -0.013(7) -0.026(6)
C159 0.160(8) 0.154(8) 0.164(8) -0.027(7) -0.017(7) -0.023(7)
C158 0.162(8) 0.162(8) 0.167(8) -0.023(7) -0.019(7) -0.020(7)
C161 0.107(8) 0.094(8) 0.110(8) -0.009(7) -0.018(7) -0.021(7)
C162 0.055(5) 0.064(6) 0.075(6) -0.008(5) 0.000(5) -0.005(5)
C168 0.065(5) 0.075(5) 0.077(5) -0.008(5) -0.003(5) -0.005(5)
C167 0.062(6) 0.078(6) 0.077(6) -0.012(5) 0.000(5) -0.008(5)
C165 0.060(6) 0.073(6) 0.069(5) -0.011(5) -0.001(5) -0.013(5)
C164 0.059(5) 0.069(6) 0.068(5) -0.010(5) -0.001(5) -0.006(5)
C163 0.055(5) 0.064(6) 0.072(5) -0.009(5) -0.001(5) -0.004(5)
C311 0.160(10) 0.163(10) 0.164(10) -0.022(8) -0.007(8) -0.021(8)
F3 0.120(10) 0.158(12) 0.209(14) -0.100(11) -0.025(10) 0.041(9)
F4 0.110(9) 0.204(13) 0.174(12) -0.034(10) -0.038(9) 0.048(9)
F8 0.121(10) 0.208(13) 0.215(13) -0.048(11) 0.002(10) 0.010(10)
S1 0.149(6) 0.120(5) 0.116(4) 0.031(4) -0.066(4) -0.068(5)
F25 0.156(10) 0.200(10) 0.195(10) -0.016(7) -0.018(7) -0.023(7)
F99 0.211(10) 0.229(10) 0.210(10) -0.009(8) -0.017(8) 0.002(8)
F33 0.18(2) 0.22(2) 0.21(2) -0.029(18) -0.029(18) -0.028(18)
C66 0.107(8) 0.112(8) 0.109(8) -0.016(7) -0.017(7) -0.015(7)
F143 0.151(10) 0.183(10) 0.181(10) -0.025(8) -0.013(8) -0.024(7)
F7 0.141(8) 0.152(8) 0.153(8) -0.020(6) -0.012(6) -0.024(6)
F1 0.153(8) 0.160(8) 0.158(8) -0.031(6) -0.015(6) -0.027(6)
F13 0.142(8) 0.156(8) 0.157(8) -0.021(6) -0.013(6) -0.025(6)
F26 0.154(8) 0.157(8) 0.162(8) -0.026(6) -0.014(7) -0.025(6)
F27 0.145(8) 0.153(8) 0.153(8) -0.021(6) -0.010(6) -0.026(6)
C3 0.117(8) 0.118(8) 0.119(8) -0.020(7) -0.010(7) -0.027(7)
F556 0.139(8) 0.151(8) 0.152(8) -0.021(6) -0.012(6) -0.026(6)
C21 0.155(8) 0.158(8) 0.150(8) -0.028(7) -0.013(7) -0.034(7)
C25 0.158(9) 0.166(8) 0.161(9) -0.026(7) -0.013(7) -0.032(7)
C26 0.165(9) 0.175(8) 0.166(9) -0.025(7) -0.013(7) -0.033(6)
C33 0.169(8) 0.181(8) 0.168(8) -0.025(6) -0.013(6) -0.036(6)
C58 0.170(9) 0.180(8) 0.169(9) -0.023(7) -0.016(7) -0.036(7)
C64 0.165(9) 0.169(8) 0.161(9) -0.024(7) -0.017(7) -0.035(7)
C85 0.173(10) 0.183(10) 0.174(10) -0.028(8) -0.013(8) -0.035(8)
C173 0.277(17) 0.273(17) 0.279(17) -0.036(7) -0.021(7) -0.033(7)
C174 0.279(17) 0.275(17) 0.279(17) -0.036(7) -0.021(7) -0.031(7)
C175 0.278(17) 0.276(17) 0.279(17) -0.037(7) -0.022(7) -0.032(7)
C225 0.278(17) 0.277(17) 0.279(17) -0.035(7) -0.023(7) -0.033(7)
C176 0.280(17) 0.279(17) 0.281(17) -0.035(7) -0.022(7) -0.032(7)
C371 0.280(17) 0.276(17) 0.281(17) -0.033(7) -0.022(7) -0.033(7)
C171 0.183(13) 0.177(13) 0.178(13) -0.024(7) -0.013(7) -0.027(7)
C172 0.187(13) 0.183(13) 0.183(13) -0.024(7) -0.012(7) -0.025(7)
C170 0.191(13) 0.187(13) 0.187(13) -0.023(7) -0.013(7) -0.022(7)
C111 0.196(13) 0.191(13) 0.192(13) -0.023(7) -0.014(7) -0.022(7)
C95 0.190(13) 0.184(13) 0.187(13) -0.023(7) -0.014(7) -0.024(7)
C169 0.185(13) 0.178(13) 0.183(13) -0.025(7) -0.014(7) -0.025(7)
C177 0.115(12) 0.115(12) 0.115(12) -0.012(8) -0.008(8) -0.012(8)
F31 0.33(2) 0.31(2) 0.31(2) 0.003(16) -0.019(16) -0.036(16)
F49 0.41(6) 0.43(6) 0.42(6) -0.04(2) -0.03(2) -0.04(2)
F52 0.33(2) 0.33(2) 0.30(2) 0.010(15) -0.016(15) -0.020(15)
F671 0.29(5) 0.29(5) 0.29(5) -0.037(7) -0.021(4) -0.031(6)
F683 0.27(6) 0.27(6) 0.27(6) -0.03(2) -0.01(2) -0.02(2)
C193 0.20(3) 0.20(3) 0.20(3) -0.025(8) -0.015(7) -0.021(7)
C179 0.20(3) 0.20(3) 0.20(3) -0.025(8) -0.015(7) -0.022(7)
C273 0.20(3) 0.20(3) 0.20(3) -0.025(8) -0.015(7) -0.021(7)
C142 0.20(3) 0.20(3) 0.20(3) -0.026(8) -0.015(7) -0.022(7)
C138 0.20(3) 0.20(3) 0.20(3) -0.025(8) -0.016(7) -0.021(7)
C132 0.20(3) 0.20(3) 0.20(3) -0.026(8) -0.015(7) -0.021(7)
F248 0.24(11) 0.24(11) 0.24(11) -0.03(3) -0.01(2) -0.03(2)

loop_
_atom_type_symbol
_atom_type_description
_atom_type_scat_dispersion_real
_atom_type_scat_dispersion_imag
_atom_type_scat_source
C C 0.0181 0.0091 'International Tables Vol C Tables 4.2.6.8 and 6.1.1.4'
H H 0.0000 0.0000 'International Tables Vol C Tables 4.2.6.8 and 6.1.1.4'
Ag Ag 0.1306 4.2820 'International Tables Vol C Tables 4.2.6.8 and 6.1.1.4'
Au Au -4.4197 7.2980 'International Tables Vol C Tables 4.2.6.8 and 6.1.1.4'
Cu Cu -1.9646 0.5888 'International Tables Vol C Tables 4.2.6.8 and 6.1.1.4'
F F 0.0727 0.0534 'International Tables Vol C Tables 4.2.6.8 and 6.1.1.4'
P P 0.2955 0.4335 'International Tables Vol C Tables 4.2.6.8 and 6.1.1.4'
S S 0.3331 0.5567 'International Tables Vol C Tables 4.2.6.8 and 6.1.1.4'

loop_
_geom_angle_atom_site_label_1
_geom_angle_atom_site_label_2
_geom_angle_atom_site_label_3
_geom_angle
_geom_angle_site_symmetry_1
_geom_angle_site_symmetry_3
_geom_angle_publ_flag
Ag03 Au01 Ag03 180.0 2_667 . ?
Ag03 Au01 Ag04 115.72(3) . . ?
Ag03 Au01 Ag04 64.28(3) 2_667 . ?
Ag03 Au01 Ag04 64.27(3) . 2_667 ?
Ag03 Au01 Ag04 115.73(3) 2_667 2_667 ?
Ag03 Au01 Ag05 116.41(3) 2_667 2_667 ?
Ag03 Au01 Ag05 63.59(3) . 2_667 ?
Ag03 Au01 Ag05 116.41(3) . . ?
Ag03 Au01 Ag05 63.59(3) 2_667 . ?
Ag03 Au01 Ag06 116.60(3) 2_667 . ?
Ag03 Au01 Ag06 116.60(3) . 2_667 ?
Ag03 Au01 Ag06 63.40(3) 2_667 2_667 ?
Ag03 Au01 Ag06 63.40(3) . . ?
Ag03 Au01 Ag07 63.15(3) . 2_667 ?
Ag03 Au01 Ag07 116.84(3) 2_667 2_667 ?
Ag03 Au01 Ag07 63.16(3) 2_667 . ?
Ag03 Au01 Ag07 116.84(3) . . ?
Ag03 Au01 Ag08 116.79(3) 2_667 . ?
Ag03 Au01 Ag08 116.79(3) . 2_667 ?
Ag03 Au01 Ag08 63.21(3) 2_667 2_667 ?
Ag03 Au01 Ag08 63.21(3) . . ?
Ag04 Au01 Ag04 180.0 2_667 . ?
Ag04 Au01 Ag05 116.92(3) 2_667 2_667 ?
Ag04 Au01 Ag05 63.08(3) 2_667 . ?
Ag04 Au01 Ag05 116.92(3) . . ?
Ag04 Au01 Ag05 63.08(3) . 2_667 ?
Ag04 Au01 Ag06 116.93(3) . . ?
Ag04 Au01 Ag06 63.07(3) . 2_667 ?
Ag04 Au01 Ag06 116.93(3) 2_667 2_667 ?
Ag04 Au01 Ag06 63.07(3) 2_667 . ?
Ag04 Au01 Ag07 63.30(3) 2_667 2_667 ?
Ag04 Au01 Ag07 63.30(3) . . ?
Ag04 Au01 Ag07 116.70(3) . 2_667 ?
Ag04 Au01 Ag07 116.70(3) 2_667 . ?
Ag05 Au01 Ag05 180.0 2_667 . ?
Ag05 Au01 Ag06 117.47(3) 2_667 . ?
Ag05 Au01 Ag06 62.53(3) . . ?
Ag05 Au01 Ag06 62.54(3) 2_667 2_667 ?
Ag05 Au01 Ag06 117.46(3) . 2_667 ?
Ag05 Au01 Ag07 116.99(3) 2_667 . ?
Ag05 Au01 Ag07 117.00(3) . 2_667 ?
Ag05 Au01 Ag07 63.00(3) 2_667 2_667 ?
Ag05 Au01 Ag07 63.01(3) . . ?
Ag06 Au01 Ag06 180.00(3) 2_667 . ?
Ag07 Au01 Ag06 64.27(3) 2_667 2_667 ?
Ag07 Au01 Ag06 115.73(3) . 2_667 ?
Ag07 Au01 Ag06 64.27(3) . . ?
Ag07 Au01 Ag06 115.73(3) 2_667 . ?
Ag07 Au01 Ag07 180.0 2_667 . ?
Ag08 Au01 Ag04 62.76(3) 2_667 2_667 ?
Ag08 Au01 Ag04 62.76(3) . . ?
Ag08 Au01 Ag04 117.24(3) 2_667 . ?
Ag08 Au01 Ag04 117.24(3) . 2_667 ?
Ag08 Au01 Ag05 63.84(3) . 2_667 ?
Ag08 Au01 Ag05 116.16(3) . . ?
Ag08 Au01 Ag05 116.15(3) 2_667 2_667 ?
Ag08 Au01 Ag05 63.85(3) 2_667 . ?
Ag08 Au01 Ag06 64.24(3) . . ?
Ag08 Au01 Ag06 115.76(3) 2_667 . ?
Ag08 Au01 Ag06 64.24(3) 2_667 2_667 ?
Ag08 Au01 Ag06 115.76(3) . 2_667 ?
Ag08 Au01 Ag07 116.18(3) 2_667 . ?
Ag08 Au01 Ag07 63.82(3) 2_667 2_667 ?
Ag08 Au01 Ag07 63.82(3) . . ?
Ag08 Au01 Ag07 116.18(3) . 2_667 ?
Ag08 Au01 Ag08 180.0 . 2_667 ?
Ag09 Au02 Ag09 180.0 2_556 . ?
Ag09 Au02 Ag0B 63.63(4) . 2_556 ?
Ag09 Au02 Ag0B 116.37(4) . . ?
Ag09 Au02 Ag0B 116.37(4) 2_556 2_556 ?
Ag09 Au02 Ag0B 63.63(4) 2_556 . ?
Ag09 Au02 Ag0E 117.59(4) . 2_556 ?
Ag09 Au02 Ag0E 117.59(4) 2_556 . ?
Ag09 Au02 Ag0E 62.41(4) 2_556 2_556 ?
Ag09 Au02 Ag0E 62.41(4) . . ?
Ag09 Au02 Ag0F 117.08(4) . 2_556 ?
Ag09 Au02 Ag0F 62.92(4) . . ?
Ag09 Au02 Ag0F 62.92(4) 2_556 2_556 ?
Ag09 Au02 Ag0F 117.08(4) 2_556 . ?
Ag0A Au02 Ag09 116.42(4) 2_556 2_556 ?
Ag0A Au02 Ag09 63.59(4) . 2_556 ?
Ag0A Au02 Ag09 63.58(4) 2_556 . ?
Ag0A Au02 Ag09 116.42(4) . . ?
Ag0A Au02 Ag0A 180.0 2_556 . ?
Ag0A Au02 Ag0B 116.85(4) . 2_556 ?
Ag0A Au02 Ag0B 116.86(4) 2_556 . ?
Ag0A Au02 Ag0B 63.14(4) . . ?
Ag0A Au02 Ag0B 63.14(4) 2_556 2_556 ?
Ag0A Au02 Ag0C 63.51(4) . 2_556 ?
Ag0A Au02 Ag0C 63.51(4) 2_556 . ?
Ag0A Au02 Ag0C 116.49(4) . . ?
Ag0A Au02 Ag0C 116.49(4) 2_556 2_556 ?
Ag0A Au02 Ag0E 116.00(4) 2_556 . ?
Ag0A Au02 Ag0E 116.00(4) . 2_556 ?
Ag0A Au02 Ag0E 64.00(4) . . ?
Ag0A Au02 Ag0E 64.00(4) 2_556 2_556 ?
Ag0A Au02 Ag0F 62.89(4) 2_556 . ?
Ag0A Au02 Ag0F 117.11(4) 2_556 2_556 ?
Ag0A Au02 Ag0F 62.89(4) . 2_556 ?
Ag0A Au02 Ag0F 117.11(4) . . ?
Ag0B Au02 Ag0B 180.0 . 2_556 ?
Ag0B Au02 Ag0E 115.98(4) 2_556 . ?
Ag0B Au02 Ag0E 64.02(4) 2_556 2_556 ?
Ag0B Au02 Ag0E 64.02(4) . . ?
Ag0B Au02 Ag0E 115.98(4) . 2_556 ?
Ag0B Au02 Ag0F 64.21(4) . . ?
Ag0B Au02 Ag0F 64.21(4) 2_556 2_556 ?
Ag0B Au02 Ag0F 115.79(4) . 2_556 ?
Ag0B Au02 Ag0F 115.79(4) 2_556 . ?
Ag0C Au02 Ag09 63.97(4) 2_556 . ?
Ag0C Au02 Ag09 63.97(4) . 2_556 ?
Ag0C Au02 Ag09 116.03(4) 2_556 2_556 ?
Ag0C Au02 Ag09 116.03(4) . . ?
Ag0C Au02 Ag0B 63.06(4) . . ?
Ag0C Au02 Ag0B 116.94(4) 2_556 . ?
Ag0C Au02 Ag0B 63.06(4) 2_556 2_556 ?
Ag0C Au02 Ag0B 116.94(4) . 2_556 ?
Ag0C Au02 Ag0C 180.00(2) 2_556 . ?
Ag0C Au02 Ag0E 64.04(4) 2_556 . ?
Ag0C Au02 Ag0E 64.04(4) . 2_556 ?
Ag0C Au02 Ag0E 115.96(4) . . ?
Ag0C Au02 Ag0E 115.96(4) 2_556 2_556 ?
Ag0C Au02 Ag0F 117.45(4) 2_556 . ?
Ag0C Au02 Ag0F 62.55(4) . . ?
Ag0C Au02 Ag0F 117.45(4) . 2_556 ?
Ag0C Au02 Ag0F 62.55(4) 2_556 2_556 ?
Ag0E Au02 Ag0E 180.00(6) . 2_556 ?
Ag0E Au02 Ag0F 116.38(4) . 2_556 ?
Ag0E Au02 Ag0F 116.38(4) 2_556 . ?
Ag0E Au02 Ag0F 63.62(4) 2_556 2_556 ?
Ag0E Au02 Ag0F 63.62(4) . . ?
Ag0F Au02 Ag0F 180.0 2_556 . ?
Au01 Ag03 Ag04 58.30(3) . 2_667 ?
Au01 Ag03 Ag05 58.75(3) . 2_667 ?
Au01 Ag03 Ag06 59.28(3) . . ?
Au01 Ag03 Ag07 59.19(3) . 2_667 ?
Au01 Ag03 Ag08 58.73(3) . . ?
Au01 Ag03 Ag0G 117.53(4) . . ?
Ag05 Ag03 Ag04 108.03(4) 2_667 2_667 ?
Ag05 Ag03 Ag06 109.94(4) 2_667 . ?
Ag05 Ag03 Ag0G 114.72(5) 2_667 . ?
Ag06 Ag03 Ag04 59.79(3) . 2_667 ?
Ag06 Ag03 Ag0G 70.68(4) . . ?
Ag07 Ag03 Ag04 60.04(3) 2_667 2_667 ?
Ag07 Ag03 Ag05 60.12(3) 2_667 2_667 ?
Ag07 Ag03 Ag06 109.10(4) 2_667 . ?
Ag07 Ag03 Ag0G 174.65(5) 2_667 . ?
Ag08 Ag03 Ag04 108.55(4) . 2_667 ?
Ag08 Ag03 Ag05 60.73(3) . 2_667 ?
Ag08 Ag03 Ag06 61.35(3) . . ?
Ag08 Ag03 Ag07 109.17(4) . 2_667 ?
Ag08 Ag03 Ag0G 65.86(4) . . ?
Ag0G Ag03 Ag04 122.71(5) . 2_667 ?
S016 Ag03 Au01 166.91(12) . . ?
S016 Ag03 Ag04 132.74(11) . 2_667 ?
S016 Ag03 Ag05 115.42(10) . 2_667 ?
S016 Ag03 Ag06 117.35(11) . . ?
S016 Ag03 Ag07 130.11(12) . 2_667 ?
S016 Ag03 Ag08 108.24(12) . . ?
S016 Ag03 Ag0G 52.32(12) . . ?
Au01 Ag04 Ag03 57.42(3) . 2_667 ?
Au01 Ag04 Ag05 58.55(3) . 2_667 ?
Au01 Ag04 Ag06 58.99(3) . 2_667 ?
Au01 Ag04 Ag07 58.67(3) . . ?
Au01 Ag04 Ag08 58.50(3) . . ?
Au01 Ag04 Ag0D 119.06(4) . . ?
Ag03 Ag04 Ag0D 109.51(4) 2_667 . ?
Ag05 Ag04 Ag03 107.04(4) 2_667 2_667 ?
Ag05 Ag04 Ag06 59.71(3) 2_667 2_667 ?
Ag05 Ag04 Ag07 109.27(4) 2_667 . ?
Ag05 Ag04 Ag0D 129.92(5) 2_667 . ?
Ag06 Ag04 Ag03 59.78(3) 2_667 2_667 ?
Ag06 Ag04 Ag07 108.56(4) 2_667 . ?
Ag06 Ag04 Ag0D 168.94(5) 2_667 . ?
Ag07 Ag04 Ag03 59.38(3) . 2_667 ?
Ag07 Ag04 Ag0D 64.64(4) . . ?
Ag08 Ag04 Ag03 107.53(4) . 2_667 ?
Ag08 Ag04 Ag05 60.86(3) . 2_667 ?
Ag08 Ag04 Ag06 108.82(4) . 2_667 ?
Ag08 Ag04 Ag07 60.81(3) . . ?
Ag08 Ag04 Ag0D 76.12(4) . . ?
S012 Ag04 Au01 171.34(11) . . ?
S012 Ag04 Ag03 122.76(11) . 2_667 ?
S012 Ag04 Ag05 125.86(11) . 2_667 ?
S012 Ag04 Ag06 129.37(11) . 2_667 ?
S012 Ag04 Ag07 113.28(11) . . ?
S012 Ag04 Ag08 115.75(11) . . ?
S012 Ag04 Ag0D 52.29(11) . . ?
Au01 Ag05 Ag03 57.66(3) . 2_667 ?
Au01 Ag05 Ag04 58.36(3) . 2_667 ?
Au01 Ag05 Ag06 59.17(3) . . ?
Au01 Ag05 Ag07 58.72(3) . . ?
Au01 Ag05 Ag08 57.87(3) . 2_667 ?
Au01 Ag05 Cu0N 127.54(5) . . ?
Ag03 Ag05 Ag08 59.26(3) 2_667 2_667 ?
Ag03 Ag05 Cu0N 131.86(6) 2_667 . ?
Ag04 Ag05 Ag03 106.97(4) 2_667 2_667 ?
Ag04 Ag05 Ag07 109.11(4) 2_667 . ?
Ag04 Ag05 Ag08 59.24(3) 2_667 2_667 ?
Ag04 Ag05 Cu0N 113.44(6) 2_667 . ?
Ag06 Ag05 Ag03 108.79(4) . 2_667 ?
Ag06 Ag05 Ag04 60.37(3) . 2_667 ?
Ag06 Ag05 Ag07 61.66(4) . . ?
Ag06 Ag05 Ag08 108.05(4) . 2_667 ?
Ag06 Ag05 Cu0N 72.14(5) . . ?
Ag07 Ag05 Ag03 59.76(3) . 2_667 ?
Ag07 Ag05 Ag08 107.71(4) . 2_667 ?
Ag07 Ag05 Cu0N 82.57(5) . . ?
Ag08 Ag05 Cu0N 168.65(6) 2_667 . ?
S017 Ag05 Au01 170.12(11) . . ?
S017 Ag05 Ag03 132.15(11) . 2_667 ?
S017 Ag05 Ag04 113.03(11) . 2_667 ?
S017 Ag05 Ag06 113.20(11) . . ?
S017 Ag05 Ag07 124.94(11) . . ?
S017 Ag05 Ag08 123.66(11) . 2_667 ?
S017 Ag05 Cu0N 49.00(11) . . ?
Au01 Ag06 Ag03 57.32(3) . . ?
Au01 Ag06 Ag04 57.93(3) . 2_667 ?
Au01 Ag06 Ag05 58.29(3) . . ?
Au01 Ag06 Ag07 57.66(3) . . ?
Au01 Ag06 Ag08 57.25(3) . . ?
Au01 Ag06 Ag0G 102.89(4) . . ?
Ag03 Ag06 Ag04 60.43(3) . 2_667 ?
Ag03 Ag06 Ag07 106.35(4) . . ?
Ag03 Ag06 Ag08 58.85(3) . . ?
Ag03 Ag06 Ag0G 54.73(3) . . ?
Ag04 Ag06 Ag07 106.97(4) 2_667 . ?
Ag04 Ag06 Ag08 107.08(4) 2_667 . ?
Ag04 Ag06 Ag0G 109.30(4) 2_667 . ?
Ag05 Ag06 Ag03 107.71(4) . . ?
Ag05 Ag06 Ag04 59.92(3) . 2_667 ?
Ag05 Ag06 Ag07 59.39(3) . . ?
Ag05 Ag06 Ag08 106.84(4) . . ?
Ag05 Ag06 Ag0G 160.97(5) . . ?
Ag07 Ag06 Ag0G 114.98(4) . . ?
Ag08 Ag06 Ag07 59.30(4) . . ?
Ag08 Ag06 Ag0G 59.34(4) . . ?
S010 Ag06 Au01 151.49(11) . . ?
S010 Ag06 Ag03 141.37(10) . . ?
S010 Ag06 Ag04 107.83(10) . 2_667 ?
S010 Ag06 Ag05 93.30(11) . . ?
S010 Ag06 Ag07 112.25(10) . . ?
S010 Ag06 Ag08 144.95(10) . . ?
S010 Ag06 Ag0G 105.32(11) . . ?
Au01 Ag07 Ag03 57.65(3) . 2_667 ?
Au01 Ag07 Ag04 58.03(3) . . ?
Au01 Ag07 Ag05 58.27(3) . . ?
Au01 Ag07 Ag06 58.07(3) . . ?
Au01 Ag07 Ag08 57.66(3) . . ?
Au01 Ag07 Ag0D 112.83(4) . . ?
Ag03 Ag07 Ag04 60.59(3) 2_667 . ?
Ag03 Ag07 Ag05 60.12(3) 2_667 . ?
Ag03 Ag07 Ag06 106.94(4) 2_667 . ?
Ag03 Ag07 Ag08 107.05(4) 2_667 . ?
Ag03 Ag07 Ag0D 105.75(4) 2_667 . ?
Ag04 Ag07 Ag06 107.44(4) . . ?
Ag04 Ag07 Ag08 58.99(3) . . ?
Ag04 Ag07 Ag0D 58.55(3) . . ?
Ag05 Ag07 Ag04 108.47(4) . . ?
Ag05 Ag07 Ag06 58.96(3) . . ?
Ag05 Ag07 Ag08 107.15(4) . . ?
Ag05 Ag07 Ag0D 165.54(5) . . ?
Ag06 Ag07 Ag0D 128.35(5) . . ?
Ag08 Ag07 Ag06 60.10(4) . . ?
Ag08 Ag07 Ag0D 72.69(4) . . ?
S00Z Ag07 Au01 163.06(10) . . ?
S00Z Ag07 Ag03 113.62(10) . 2_667 ?
S00Z Ag07 Ag04 105.25(10) . . ?
S00Z Ag07 Ag05 132.85(9) . . ?
S00Z Ag07 Ag06 136.68(10) . . ?
S00Z Ag07 Ag08 118.28(9) . . ?
S00Z Ag07 Ag0D 53.13(9) . . ?
Au01 Ag08 Ag03 58.06(3) . . ?
Au01 Ag08 Ag04 58.74(3) . . ?
Au01 Ag08 Ag05 58.29(3) . 2_667 ?
Au01 Ag08 Ag06 58.51(3) . . ?
Au01 Ag08 Ag07 58.52(3) . . ?
Au01 Ag08 Ag0G 109.63(4) . . ?
Ag03 Ag08 Ag05 60.01(3) . 2_667 ?
Ag03 Ag08 Ag06 59.80(3) . . ?
Ag03 Ag08 Ag07 108.14(4) . . ?
Ag03 Ag08 Ag0G 57.58(4) . . ?
Ag04 Ag08 Ag03 108.10(4) . . ?
Ag04 Ag08 Ag05 59.90(3) . 2_667 ?
Ag04 Ag08 Ag06 108.79(4) . . ?
Ag04 Ag08 Ag07 60.19(3) . . ?
Ag04 Ag08 Ag0G 165.58(5) . . ?
Ag05 Ag08 Ag06 108.13(4) 2_667 . ?
Ag05 Ag08 Ag07 108.03(4) 2_667 . ?
Ag05 Ag08 Ag0G 107.45(5) 2_667 . ?
Ag06 Ag08 Ag0G 66.90(4) . . ?
Ag07 Ag08 Ag06 60.60(4) . . ?
Ag07 Ag08 Ag0G 123.16(5) . . ?
S013 Ag08 Au01 162.85(11) . . ?
S013 Ag08 Ag03 106.65(11) . . ?
S013 Ag08 Ag04 138.25(11) . . ?
S013 Ag08 Ag05 123.41(10) . 2_667 ?
S013 Ag08 Ag06 108.32(10) . . ?
S013 Ag08 Ag07 127.33(10) . . ?
S013 Ag08 Ag0G 53.23(10) . . ?
Au02 Ag09 Ag0A 57.67(3) . 2_556 ?
Au02 Ag09 Ag0B 58.21(3) . 2_556 ?
Au02 Ag09 Ag0C 57.81(3) . 2_556 ?
Au02 Ag09 Ag0E 59.13(3) . . ?
Au02 Ag09 Ag0F 59.06(4) . . ?
Au02 Ag09 Cu0R 126.34(6) . . ?
Ag0A Ag09 Ag0B 59.39(4) 2_556 2_556 ?
Ag0A Ag09 Ag0C 106.56(5) 2_556 2_556 ?
Ag0A Ag09 Ag0F 59.67(4) 2_556 . ?
Ag0A Ag09 Cu0R 130.39(8) 2_556 . ?
Ag0B Ag09 Ag0C 59.25(4) 2_556 2_556 ?
Ag0B Ag09 Cu0R 170.09(8) 2_556 . ?
Ag0C Ag09 Cu0R 114.28(7) 2_556 . ?
Ag0E Ag09 Ag0A 108.33(5) . 2_556 ?
Ag0E Ag09 Ag0B 108.74(5) . 2_556 ?
Ag0E Ag09 Ag0C 60.84(5) . 2_556 ?
Ag0E Ag09 Ag0F 61.21(5) . . ?
Ag0E Ag09 Cu0R 71.24(6) . . ?
Ag0F Ag09 Ag0B 108.15(5) . 2_556 ?
Ag0F Ag09 Ag0C 109.00(5) . 2_556 ?
Ag0F Ag09 Cu0R 80.73(6) . . ?
S01R Ag09 Au02 170.03(18) . . ?
S01R Ag09 Ag0A 132.29(19) . 2_556 ?
S01R Ag09 Ag0B 124.94(16) . 2_556 ?
S01R Ag09 Ag0C 114.4(2) . 2_556 ?
S01R Ag09 Ag0E 112.35(16) . . ?
S01R Ag09 Ag0F 123.10(17) . . ?
S01R Ag09 Cu0R 48.88(15) . . ?
Au02 Ag0A Ag09 58.74(3) . 2_556 ?
Au02 Ag0A Ag0B 59.00(3) . . ?
Au02 Ag0A Ag0C 58.58(3) . 2_556 ?
Au02 Ag0A Ag0E 58.86(3) . . ?
Au02 Ag0A Ag0F 59.61(4) . 2_556 ?
Au02 Ag0A Ag0H 117.78(6) . . ?
Ag09 Ag0A Ag0E 109.27(6) 2_556 . ?
Ag09 Ag0A Ag0H 112.54(6) 2_556 . ?
Ag0B Ag0A Ag09 60.64(4) . 2_556 ?
Ag0B Ag0A Ag0C 109.34(6) . 2_556 ?
Ag0B Ag0A Ag0E 60.92(5) . . ?
Ag0B Ag0A Ag0F 109.65(5) . 2_556 ?
Ag0B Ag0A Ag0H 64.76(5) . . ?
Ag0C Ag0A Ag09 108.03(5) 2_556 2_556 ?
Ag0C Ag0A Ag0E 60.69(5) 2_556 . ?
Ag0C Ag0A Ag0H 125.48(6) 2_556 . ?
Ag0F Ag0A Ag09 60.26(4) 2_556 2_556 ?
Ag0F Ag0A Ag0C 59.88(4) 2_556 2_556 ?
Ag0F Ag0A Ag0E 109.43(5) 2_556 . ?
Ag0F Ag0A Ag0H 172.80(6) 2_556 . ?
Ag0H Ag0A Ag0E 72.36(5) . . ?
S01F Ag0A Au02 166.33(13) . . ?
S01F Ag0A Ag09 113.64(12) . 2_556 ?
S01F Ag0A Ag0B 107.64(13) . . ?
S01F Ag0A Ag0C 133.91(12) . 2_556 ?
S01F Ag0A Ag0E 119.13(12) . . ?
S01F Ag0A Ag0F 128.67(13) . 2_556 ?
S01F Ag0A Ag0H 52.45(12) . . ?
Au02 Ag0B Ag09 58.16(3) . 2_556 ?
Au02 Ag0B Ag0A 57.86(3) . . ?
Au02 Ag0B Ag0C 58.24(3) . . ?
Au02 Ag0B Ag0E 58.29(3) . . ?
Au02 Ag0B Ag0F 58.37(3) . . ?
Au02 Ag0B Ag0H 110.68(5) . . ?
Ag09 Ag0B Ag0E 108.24(5) 2_556 . ?
Ag09 Ag0B Ag0F 107.75(5) 2_556 . ?
Ag09 Ag0B Ag0H 106.65(6) 2_556 . ?
Ag0A Ag0B Ag09 59.97(4) . 2_556 ?
Ag0A Ag0B Ag0C 108.00(5) . . ?
Ag0A Ag0B Ag0E 60.29(5) . . ?
Ag0A Ag0B Ag0F 107.85(5) . . ?
Ag0A Ag0B Ag0H 58.00(4) . . ?
Ag0C Ag0B Ag09 60.49(5) . 2_556 ?
Ag0C Ag0B Ag0E 107.31(5) . . ?
Ag0C Ag0B Ag0F 59.07(4) . . ?
Ag0C Ag0B Ag0H 165.72(6) . . ?
Ag0E Ag0B Ag0F 59.83(5) . . ?
Ag0E Ag0B Ag0H 69.40(5) . . ?
Ag0F Ag0B Ag0H 125.06(6) . . ?
S018 Ag0B Au02 164.28(12) . . ?
S018 Ag0B Ag09 120.24(11) . 2_556 ?
S018 Ag0B Ag0A 107.00(12) . . ?
S018 Ag0B Ag0C 136.49(11) . . ?
S018 Ag0B Ag0E 112.12(10) . . ?
S018 Ag0B Ag0F 130.19(11) . . ?
S018 Ag0B Ag0H 53.79(11) . . ?
Au02 Ag0C Ag09 58.21(4) . 2_556 ?
Au02 Ag0C Ag0A 57.91(3) . 2_556 ?
Au02 Ag0C Ag0B 58.70(4) . . ?
Au02 Ag0C Ag0E 58.50(4) . 2_556 ?
Au02 Ag0C Ag0F 59.45(4) . . ?
Au02 Ag0C Cu0T 122.05(6) . . ?
Ag09 Ag0C Ag0E 58.77(5) 2_556 2_556 ?
Ag09 Ag0C Cu0T 130.71(7) 2_556 . ?
Ag0A Ag0C Ag09 107.09(5) 2_556 2_556 ?
Ag0A Ag0C Ag0E 60.27(4) 2_556 2_556 ?
Ag0A Ag0C Cu0T 110.94(8) 2_556 . ?
Ag0B Ag0C Ag09 60.25(4) . 2_556 ?
Ag0B Ag0C Ag0A 108.49(5) . 2_556 ?
Ag0B Ag0C Ag0E 107.88(6) . 2_556 ?
Ag0B Ag0C Cu0T 78.49(6) . . ?
Ag0E Ag0C Cu0T 170.17(8) 2_556 . ?
Ag0F Ag0C Ag09 109.62(5) . 2_556 ?
Ag0F Ag0C Ag0A 60.02(4) . 2_556 ?
Ag0F Ag0C Ag0B 61.67(4) . . ?
Ag0F Ag0C Ag0E 109.20(5) . 2_556 ?
Ag0F Ag0C Cu0T 66.73(7) . . ?
S1 Ag0C Au02 168.6(2) . . ?
S1 Ag0C Ag09 131.1(2) . 2_556 ?
S1 Ag0C Ag0A 117.55(17) . 2_556 ?
S1 Ag0C Ag0B 117.86(15) . . ?
S1 Ag0C Ag0E 130.13(19) . 2_556 ?
S1 Ag0C Ag0F 109.2(2) . . ?
S1 Ag0C Cu0T 48.0(2) . . ?
Ag04 Ag0D Ag07 56.82(3) . . ?
S00Z Ag0D Ag04 101.43(9) . . ?
S00Z Ag0D Ag07 50.57(8) . . ?
S012 Ag0D Ag04 53.00(9) . . ?
S012 Ag0D Ag07 106.57(10) . . ?
S012 Ag0D S00Z 129.91(14) . . ?
S012 Ag0D S014 140.15(14) . . ?
S014 Ag0D Ag04 140.78(11) . . ?
S014 Ag0D Ag07 107.49(10) . . ?
S014 Ag0D S00Z 88.29(13) . . ?
Au02 Ag0E Ag09 58.46(3) . . ?
Au02 Ag0E Ag0A 57.15(3) . . ?
Au02 Ag0E Ag0B 57.69(3) . . ?
Au02 Ag0E Ag0C 57.46(3) . 2_556 ?
Au02 Ag0E Ag0F 58.37(3) . . ?
Ag09 Ag0E Ag0A 107.38(5) . . ?
Ag09 Ag0E Ag0B 107.79(5) . . ?
Ag09 Ag0E Ag0C 60.38(5) . 2_556 ?
Ag09 Ag0E Ag0F 59.85(5) . . ?
Ag0A Ag0E Ag0B 58.79(4) . . ?
Ag0A Ag0E Ag0C 59.03(4) . 2_556 ?
Ag0A Ag0E Ag0F 107.05(5) . . ?
Ag0C Ag0E Ag0B 106.32(5) 2_556 . ?
Ag0C Ag0E Ag0F 107.57(5) 2_556 . ?
Ag0F Ag0E Ag0B 60.32(5) . . ?
S01C Ag0E Au02 154.33(13) . . ?
S01C Ag0E Ag09 95.89(12) . . ?
S01C Ag0E Ag0A 142.60(15) . . ?
S01C Ag0E Ag0B 140.25(12) . . ?
S01C Ag0E Ag0C 113.14(12) . 2_556 ?
S01C Ag0E Ag0F 109.92(15) . . ?
Au02 Ag0F Ag09 58.02(4) . . ?
Au02 Ag0F Ag0A 57.49(4) . 2_556 ?
Au02 Ag0F Ag0B 57.42(4) . . ?
Au02 Ag0F Ag0C 58.00(4) . . ?
Au02 Ag0F Ag0E 58.00(4) . . ?
Ag09 Ag0F Ag0B 106.71(6) . . ?
Ag09 Ag0F Ag0E 58.94(4) . . ?
Ag0A Ag0F Ag09 60.07(4) 2_556 . ?
Ag0A Ag0F Ag0B 106.67(5) 2_556 . ?
Ag0A Ag0F Ag0E 106.85(6) 2_556 . ?
Ag0C Ag0F Ag09 108.05(5) . . ?
Ag0C Ag0F Ag0A 60.10(4) . 2_556 ?
Ag0C Ag0F Ag0B 59.26(4) . . ?
Ag0C Ag0F Ag0E 107.48(6) . . ?
Ag0E Ag0F Ag0B 59.85(5) . . ?
S01N Ag0F Au02 158.88(15) . . ?
S01N Ag0F Ag09 136.02(14) . . ?
S01N Ag0F Ag0A 111.90(12) . 2_556 ?
S01N Ag0F Ag0B 116.45(14) . . ?
S01N Ag0F Ag0C 101.04(15) . . ?
S01N Ag0F Ag0E 139.71(13) . . ?
Ag03 Ag0G Ag06 54.58(3) . . ?
Ag03 Ag0G Ag08 56.56(4) . . ?
Ag03 Ag0G Ag0K 161.01(6) . . ?
Ag08 Ag0G Ag06 53.76(3) . . ?
Ag08 Ag0G Ag0K 104.48(5) . . ?
Ag0K Ag0G Ag06 117.22(5) . . ?
S013 Ag0G Ag03 102.17(9) . . ?
S013 Ag0G Ag06 94.13(9) . . ?
S013 Ag0G Ag08 49.41(9) . . ?
S013 Ag0G Ag0K 59.70(9) . . ?
S016 Ag0G Ag03 53.72(10) . . ?
S016 Ag0G Ag06 103.83(11) . . ?
S016 Ag0G Ag08 101.43(11) . . ?
S016 Ag0G Ag0K 138.87(11) . . ?
S016 Ag0G S013 122.25(15) . . ?
S016 Ag0G S01B 137.46(16) . . ?
S01B Ag0G Ag03 136.29(12) . . ?
S01B Ag0G Ag06 85.68(11) . . ?
S01B Ag0G Ag08 116.72(11) . . ?
S01B Ag0G Ag0K 49.50(11) . . ?
S01B Ag0G S013 97.68(14) . . ?
Ag0A Ag0H Ag0B 57.24(4) . . ?
Ag0A Ag0H Ag0I 160.02(7) . . ?
Ag0B Ag0H Ag0I 102.87(6) . . ?
S018 Ag0H Ag0A 103.49(10) . . ?
S018 Ag0H Ag0B 50.72(9) . . ?
S018 Ag0H Ag0I 57.41(9) . . ?
S01A Ag0H Ag0A 135.65(12) . . ?
S01A Ag0H Ag0B 113.95(12) . . ?
S01A Ag0H Ag0I 50.18(10) . . ?
S01A Ag0H S018 96.05(14) . . ?
S01F Ag0H Ag0A 53.69(11) . . ?
S01F Ag0H Ag0B 102.21(11) . . ?
S01F Ag0H Ag0I 138.98(12) . . ?
S01F Ag0H S018 121.97(15) . . ?
S01F Ag0H S01A 139.28(16) . . ?
Cu0X Ag0I Ag0H 84.06(7) . . ?
S018 Ag0I Ag0H 49.09(9) . . ?
S018 Ag0I Cu0X 46.59(11) . . ?
S01A Ag0I Ag0H 47.32(10) . . ?
S01A Ag0I Cu0X 92.96(12) . . ?
S01A Ag0I S018 86.72(13) . . ?
S01H Ag0I Ag0H 121.23(12) . . ?
S01H Ag0I Cu0X 46.76(12) . . ?
S01H Ag0I S018 93.35(15) . . ?
S01H Ag0I S01A 97.79(16) . . ?
P01J Ag0I Ag0H 107.75(14) . . ?
P01J Ag0I Cu0X 142.84(15) . . ?
P01J Ag0I S018 116.01(18) . . ?
P01J Ag0I S01A 121.27(17) . . ?
P01J Ag0I S01H 130.63(18) . . ?
Cu0S Ag0J Cu0N 82.21(6) . . ?
S010 Ag0J Cu0N 45.69(9) . . ?
S010 Ag0J Cu0S 46.92(10) . . ?
S019 Ag0J Cu0N 45.52(11) . . ?
S019 Ag0J Cu0S 91.85(11) . . ?
S019 Ag0J S010 82.35(13) . . ?
S01G Ag0J Cu0N 119.15(13) . . ?
S01G Ag0J Cu0S 47.94(12) . . ?
S01G Ag0J S010 94.74(14) . . ?
S01G Ag0J S019 96.57(16) . . ?
P01Q Ag0J Cu0N 109.02(15) . . ?
P01Q Ag0J Cu0S 136.42(17) . . ?
P01Q Ag0J S010 112.08(17) . . ?
P01Q Ag0J S019 126.61(19) . . ?
P01Q Ag0J S01G 130.52(19) . . ?
Cu0U Ag0K Ag0G 81.79(6) . . ?
S01B Ag0K Ag0G 45.98(10) . . ?
S01B Ag0K Cu0U 92.51(11) . . ?
S01K Ag0K Ag0G 120.10(12) . . ?
S01K Ag0K Cu0U 46.21(12) . . ?
S01K Ag0K S01B 100.62(16) . . ?
P01O Ag0K Ag0G 109.04(19) . . ?
P01O Ag0K Cu0U 140.83(16) . . ?
P01O Ag0K S01B 122.54(19) . . ?
P01O Ag0K S01K 129.5(2) . . ?
S01E Ag0L S01M 100.09(18) . . ?
P01P Ag0L S01E 139.69(19) . . ?
P01P Ag0L S01M 119.05(19) . . ?
S00Z Ag0M Cu0O 49.28(9) . . ?
S014 Ag0M Cu0O 95.38(12) . . ?
S014 Ag0M S00Z 83.85(13) . . ?
P Ag0M Cu0O 132.92(15) . . ?
P Ag0M S00Z 105.52(16) . . ?
P Ag0M S014 123.93(17) . . ?
P Ag0M S01I 130.03(17) . . ?
S01I Ag0M Cu0O 51.46(13) . . ?
S01I Ag0M S00Z 100.66(15) . . ?
S01I Ag0M S014 100.37(16) . . ?
Ag05 Cu0N Ag0J 154.33(8) . . ?
S010 Cu0N Ag05 94.38(10) . . ?
S010 Cu0N Ag0J 61.07(10) . . ?
S017 Cu0N Ag05 54.48(10) . . ?
S017 Cu0N Ag0J 141.81(13) . . ?
S017 Cu0N S010 118.31(16) . . ?
S017 Cu0N S019 140.02(18) . . ?
S019 Cu0N Ag05 134.49(14) . . ?
S019 Cu0N Ag0J 52.30(12) . . ?
S019 Cu0N S010 100.81(16) . . ?
S0Y Cu0O Ag0M 99.19(10) . . ?
S00Z Cu0O Ag0M 63.06(10) . . ?
S00Z Cu0O S0Y 89.16(12) . . ?
S019 Cu0O Ag0M 163.44(14) . . ?
S019 Cu0O S0Y 97.25(14) . . ?
S019 Cu0O S00Z 119.24(16) . . ?
S019 Cu0O S01I 124.39(17) . . ?
S01I Cu0O Ag0M 51.44(12) . . ?
S01I Cu0O S0Y 97.09(15) . . ?
S01I Cu0O S00Z 114.40(16) . . ?
S01G Cu0P S01I 122.0(2) . . ?
S01K Cu0P S01G 123.6(2) . . ?
S01K Cu0P S01I 114.39(19) . . ?
S01E Cu0Q S01H 119.7(2) . . ?
S01E Cu0Q S01L 119.3(2) . . ?
S01L Cu0Q S01H 121.0(2) . . ?
S01C Cu0R Ag09 96.34(14) . . ?
S01M Cu0R Ag09 129.51(18) . . ?
S01M Cu0R S01C 99.13(19) . . ?
S01R Cu0R Ag09 54.14(13) . . ?
S01R Cu0R S01C 121.8(3) . . ?
S01R Cu0R S01M 139.0(3) . . ?
S0Y Cu0S Ag0J 104.86(11) . . ?
S010 Cu0S Ag0J 64.26(11) . . ?
S010 Cu0S S0Y 89.58(13) . . ?
S01B Cu0S Ag0J 162.05(15) . . ?
S01B Cu0S S0Y 92.78(15) . . ?
S01B Cu0S S010 113.44(17) . . ?
S01G Cu0S Ag0J 54.46(14) . . ?
S01G Cu0S S0Y 100.77(17) . . ?
S01G Cu0S S010 118.53(18) . . ?
S01G Cu0S S01B 126.08(19) . . ?
S01N Cu0T Ag0C 98.48(15) . . ?
S01S Cu0T Ag0C 135.81(19) . . ?
S01S Cu0T S01N 95.9(2) . . ?
S1 Cu0T Ag0C 53.21(18) . . ?
S1 Cu0T S01N 122.9(2) . . ?
S1 Cu0T S01S 140.2(2) . . ?
S0Y Cu0U Ag0K 97.83(11) . . ?
S013 Cu0U Ag0K 65.78(12) . . ?
S013 Cu0U S0Y 88.34(14) . . ?
S014 Cu0U Ag0K 165.60(14) . . ?
S014 Cu0U S0Y 96.54(15) . . ?
S014 Cu0U S013 113.81(17) . . ?
S01K Cu0U Ag0K 53.95(14) . . ?
S01K Cu0U S0Y 100.33(17) . . ?
S01K Cu0U S013 119.71(19) . . ?
S01K Cu0U S014 123.94(19) . . ?
S01A Cu0V S015 96.20(17) . . ?
S01A Cu0V S01C 116.6(2) . . ?
S01A Cu0V S01E 126.31(19) . . ?
S01C Cu0V S015 92.44(16) . . ?
S01E Cu0V S015 98.94(19) . . ?
S01E Cu0V S01C 113.8(2) . . ?
S01L Cu0W S015 97.04(18) . . ?
S01L Cu0W S01N 112.8(2) . . ?
S01M Cu0W S015 100.0(2) . . ?
S01M Cu0W S01L 124.8(2) . . ?
S01M Cu0W S01N 118.6(2) . . ?
S01N Cu0W S015 91.65(18) . . ?
S015 Cu0X Ag0I 97.73(13) . . ?
S018 Cu0X Ag0I 61.03(12) . . ?
S018 Cu0X S015 89.33(16) . . ?
S01H Cu0X Ag0I 52.37(14) . . ?
S01H Cu0X S015 99.17(17) . . ?
S01H Cu0X S018 113.4(2) . . ?
S01S Cu0X Ag0I 163.2(2) . . ?
S01S Cu0X S015 98.3(2) . . ?
S01S Cu0X S018 114.3(2) . . ?
S01S Cu0X S01H 129.0(2) . . ?
Cu0S S0Y Cu0O 106.02(13) . . ?
Cu0U S0Y Cu0O 107.20(14) . . ?
Cu0U S0Y Cu0S 111.48(14) . . ?
Ag07 S00Z Ag0D 76.30(10) . . ?
Ag07 S00Z Ag0M 135.32(15) . . ?
Ag0D S00Z Ag0M 80.38(11) . . ?
Cu0O S00Z Ag07 93.90(14) . . ?
Cu0O S00Z Ag0D 122.34(16) . . ?
Cu0O S00Z Ag0M 67.66(11) . . ?
C01Z S00Z Ag07 108.0(5) . . ?
C01Z S00Z Ag0D 117.1(5) . . ?
C01Z S00Z Ag0M 116.6(5) . . ?
C01Z S00Z Cu0O 119.9(5) . . ?
Ag06 S010 Ag0J 141.66(16) . . ?
Cu0N S010 Ag06 88.95(14) . . ?
Cu0N S010 Ag0J 73.25(11) . . ?
Cu0S S010 Ag06 92.30(15) . . ?
Cu0S S010 Ag0J 68.81(11) . . ?
Cu0S S010 Cu0N 118.65(17) . . ?
C02O S010 Ag06 110.2(4) . . ?
C02O S010 Ag0J 108.2(4) . . ?
C02O S010 Cu0N 117.5(4) . . ?
C02O S010 Cu0S 119.2(5) . . ?
S01L Cu S01S 103.7(3) . . ?
P1B Cu S01L 130.1(6) . . ?
P1B Cu S01S 124.7(7) . . ?
Ag0D S012 Ag04 74.72(12) . . ?
C88 S012 Ag04 107.2(4) . . ?
C88 S012 Ag0D 106.0(4) . . ?
Ag08 S013 Ag0G 77.36(11) . . ?
Cu0U S013 Ag08 102.71(16) . . ?
Cu0U S013 Ag0G 118.25(17) . . ?
C025 S013 Ag08 115.4(4) . . ?
C025 S013 Ag0G 109.2(4) . . ?
C025 S013 Cu0U 124.1(4) . . ?
Ag0M S014 Ag0D 91.88(15) . . ?
Cu0U S014 Ag0D 112.57(16) . . ?
Cu0U S014 Ag0M 117.29(18) . . ?
C94 S014 Ag0D 105.0(4) . . ?
C94 S014 Ag0M 116.1(4) . . ?
C94 S014 Cu0U 111.6(5) . . ?
Cu0V S015 Cu0W 107.74(17) . . ?
Cu0X S015 Cu0V 111.14(16) . . ?
Cu0X S015 Cu0W 108.47(18) . . ?
Ag0G S016 Ag03 73.95(13) . . ?
C164 S016 Ag03 105.5(4) . . ?
C164 S016 Ag0G 104.7(4) . . ?
Cu0N S017 Ag05 76.53(12) . . ?
C03X S017 Ag05 109.6(4) . . ?
C03X S017 Cu0N 108.7(5) . . ?
Ag0B S018 Ag0H 75.49(12) . . ?
Ag0B S018 Ag0I 136.99(17) . . ?
Ag0H S018 Ag0I 73.50(11) . . ?
Cu0X S018 Ag0B 98.57(17) . . ?
Cu0X S018 Ag0H 119.38(17) . . ?
Cu0X S018 Ag0I 72.38(12) . . ?
C55 S018 Ag0B 113.4(5) . . ?
C55 S018 Ag0H 114.1(5) . . ?
C55 S018 Ag0I 106.2(5) . . ?
C55 S018 Cu0X 122.7(5) . . ?
Cu0N S019 Ag0J 82.18(15) . . ?
Cu0N S019 Cu0O 113.28(19) . . ?
Cu0O S019 Ag0J 119.38(19) . . ?
C02P S019 Ag0J 115.6(6) . . ?
C02P S019 Cu0N 113.0(6) . . ?
C02P S019 Cu0O 110.6(6) . . ?
Ag0H S01A Ag0I 82.51(14) . . ?
Cu0V S01A Ag0H 114.86(18) . . ?
Cu0V S01A Ag0I 118.18(19) . . ?
C039 S01A Ag0H 111.2(4) . . ?
C039 S01A Ag0I 111.9(4) . . ?
C039 S01A Cu0V 114.3(4) . . ?
Ag0G S01B Ag0K 84.52(15) . . ?
Cu0S S01B Ag0G 116.58(18) . . ?
Cu0S S01B Ag0K 117.38(19) . . ?
C020 S01B Ag0G 108.2(4) . . ?
C020 S01B Ag0K 109.0(5) . . ?
C020 S01B Cu0S 116.7(4) . . ?
Cu0R S01C Ag0E 88.00(15) . . ?
Cu0V S01C Ag0E 91.13(17) . . ?
Cu0V S01C Cu0R 122.5(2) . . ?
C04B S01C Ag0E 104.6(8) . . ?
C04B S01C Cu0R 117.5(8) . . ?
C04B S01C Cu0V 118.2(8) . . ?
C107 P Ag0M 107.9(5) . . ?
C102 P Ag0M 113.2(4) . . ?
C102 P C107 105.5(6) . . ?
C102 P C110 105.7(6) . . ?
C110 P Ag0M 118.6(5) . . ?
C110 P C107 105.0(6) . . ?
Cu0Q S01E Ag0L 127.7(2) . . ?
Cu0Q S01E Cu0V 86.74(18) . . ?
Cu0V S01E Ag0L 91.11(18) . . ?
C055 S01E Ag0L 116.9(4) . . ?
C055 S01E Cu0Q 114.4(4) . . ?
C055 S01E Cu0V 103.2(5) . . ?
Ag0H S01F Ag0A 73.87(15) . . ?
C41 S01F Ag0A 108.4(5) . . ?
C41 S01F Ag0H 104.6(5) . . ?
Cu0P S01G Ag0J 128.7(2) . . ?
Cu0S S01G Ag0J 77.61(15) . . ?
Cu0S S01G Cu0P 86.89(19) . . ?
C136 S01G Ag0J 115.5(5) . . ?
C136 S01G Cu0P 115.1(5) . . ?
C136 S01G Cu0S 98.9(5) . . ?
Cu0Q S01H Ag0I 126.6(2) . . ?
Cu0X S01H Ag0I 80.86(16) . . ?
Cu0X S01H Cu0Q 84.23(18) . . ?
C1 S01H Ag0I 119.6(6) . . ?
C1 S01H Cu0Q 113.8(6) . . ?
C1 S01H Cu0X 104.7(6) . . ?
Ag0M S01I Cu0O 77.10(15) . . ?
Cu0P S01I Ag0M 128.11(19) . . ?
Cu0P S01I Cu0O 86.05(17) . . ?
C05Y S01I Ag0M 118.3(5) . . ?
C05Y S01I Cu0O 102.2(5) . . ?
C05Y S01I Cu0P 113.1(5) . . ?
C4 P01J Ag0I 115.0(6) . . ?
C4 P01J C7 100.4(8) . . ?
C13 P01J Ag0I 111.0(5) . . ?
C13 P01J C4 104.8(8) . . ?
C13 P01J C7 106.4(7) . . ?
C7 P01J Ag0I 117.8(5) . . ?
Cu0P S01K Ag0K 122.6(2) . . ?
Cu0U S01K Ag0K 79.84(17) . . ?
Cu0U S01K Cu0P 87.85(18) . . ?
C121 S01K Ag0K 125.4(9) . . ?
C121 S01K Cu0P 111.8(9) . . ?
C121 S01K Cu0U 98.1(6) . . ?
Cu0Q S01L Cu0W 86.7(2) . . ?
Cu S01L Cu0Q 126.6(3) . . ?
Cu S01L Cu0W 82.8(2) . . ?
C82 S01L Cu0Q 111.3(7) . . ?
C82 S01L Cu0W 103.2(6) . . ?
C82 S01L Cu 122.1(7) . . ?
Cu0R S01M Ag0L 89.8(2) . . ?
Cu0W S01M Ag0L 116.2(2) . . ?
Cu0W S01M Cu0R 116.3(2) . . ?
C04T S01M Ag0L 111.5(8) . . ?
C04T S01M Cu0R 114.9(8) . . ?
C04T S01M Cu0W 107.6(8) . . ?
Cu0T S01N Ag0F 81.25(18) . . ?
Cu0W S01N Ag0F 89.8(2) . . ?
Cu0W S01N Cu0T 120.4(2) . . ?
C71 S01N Ag0F 109.1(6) . . ?
C71 S01N Cu0T 116.9(6) . . ?
C71 S01N Cu0W 121.7(6) . . ?
C04Z P01O Ag0K 108.4(6) . . ?
C04Z P01O C128 107.8(10) . . ?
C03P P01O Ag0K 116.4(6) . . ?
C03P P01O C04Z 104.3(8) . . ?
C03P P01O C128 101.8(13) . . ?
C128 P01O Ag0K 117.2(10) . . ?
C30 P01P Ag0L 111.3(9) . . ?
C30 P01P C27 103.3(12) . . ?
C30 P01P C35 105.4(11) . . ?
C27 P01P Ag0L 114.8(7) . . ?
C27 P01P C35 101.1(10) . . ?
C35 P01P Ag0L 119.2(8) . . ?
C148 P01Q Ag0J 120.8(7) . . ?
C144 P01Q Ag0J 113.0(6) . . ?
C144 P01Q C148 98.3(9) . . ?
C155 P01Q Ag0J 110.6(9) . . ?
C155 P01Q C148 106.6(11) . . ?
C155 P01Q C144 106.2(10) . . ?
Cu0R S01R Ag09 76.98(18) . . ?
C129 S01R Ag09 108.3(7) . . ?
C129 S01R Cu0R 110.8(7) . . ?
Cu0T S01S Cu 88.8(3) . . ?
Cu0X S01S Cu0T 114.7(3) . . ?
Cu0X S01S Cu 114.0(3) . . ?
C21 S01S Cu0T 112.7(9) . . ?
C21 S01S Cu0X 102.7(9) . . ?
C21 S01S Cu 124.2(8) . . ?
C022 C01Z S00Z 120.5(13) . . ?
C02M C01Z S00Z 119.3(12) . . ?
C02M C01Z C022 120.1(15) . . ?
C01Z C022 H022 119.7 . . ?
C04K C022 C01Z 120.5(17) . . ?
C04K C022 H022 119.7 . . ?
C025 C027 H027 120.0 . . ?
C025 C027 C02L 120.0 . . ?
C02L C027 H027 120.0 . . ?
C027 C025 S013 119.8(6) . . ?
C047 C025 S013 120.1(6) . . ?
C047 C025 C027 120.0 . . ?
C025 C047 H047 120.0 . . ?
C025 C047 C05L 120.0 . . ?
C05L C047 H047 120.0 . . ?
C047 C05L H05L 120.0 . . ?
C047 C05L C04U 120.0 . . ?
C04U C05L H05L 120.0 . . ?
C05L C04U C127 120.9(12) . . ?
C02L C04U C05L 120.0 . . ?
C02L C04U C127 118.8(12) . . ?
C027 C02L H02L 120.0 . . ?
C04U C02L C027 120.0 . . ?
C04U C02L H02L 120.0 . . ?
C02M C02H H02H 120.9 . . ?
C02M C02H C02X 118.2(17) . . ?
C02X C02H H02H 120.9 . . ?
C01Z C02M C02H 121.3(16) . . ?
C01Z C02M H02M 119.4 . . ?
C02H C02M H02M 119.4 . . ?
C04E C02X C02H 122.0(17) . . ?
C04K C02X C02H 116.9(16) . . ?
C04K C02X C04E 121.1(17) . . ?
C039 C03A H03A 120.0 . . ?
C039 C03A C033 120.0 . . ?
C033 C03A H03A 120.0 . . ?
C03A C039 S01A 121.9(6) . . ?
C03A C039 C05I 120.0 . . ?
C05I C039 S01A 118.1(6) . . ?
C039 C05I H05I 120.0 . . ?
C03M C05I C039 120.0 . . ?
C03M C05I H05I 120.0 . . ?
C05I C03M H03M 120.0 . . ?
C05I C03M C02Y 120.0 . . ?
C02Y C03M H03M 120.0 . . ?
C03M C02Y C05U 120.1(12) . . ?
C033 C02Y C03M 120.0 . . ?
C033 C02Y C05U 119.7(12) . . ?
C03A C033 H033 120.0 . . ?
C02Y C033 C03A 120.0 . . ?
C02Y C033 H033 120.0 . . ?
C063 C04B S01C 121.7(18) . . ?
C0AC C04B S01C 124(2) . . ?
C0AC C04B C063 115(2) . . ?
F01U C04E F02E 102.4(17) . . ?
F01U C04E C02X 112.8(17) . . ?
F021 C04E F01U 108.4(19) . . ?
F021 C04E F02E 106.6(17) . . ?
F021 C04E C02X 114.4(18) . . ?
F02E C04E C02X 111.3(17) . . ?
C022 C04K C02X 123.0(17) . . ?
C022 C04K H04K 118.5 . . ?
C02X C04K H04K 118.5 . . ?
C04X C04T S01M 119.5(18) . . ?
C084 C04T S01M 122.7(18) . . ?
C084 C04T C04X 118(2) . . ?
C04T C04X H04X 120.6 . . ?
C04T C04X C058 119(2) . . ?
C058 C04X H04X 120.6 . . ?
C031 C055 S01E 121.2(7) . . ?
C031 C055 C06P 120.0 . . ?
C06P C055 S01E 118.8(7) . . ?
C055 C031 H031 120.0 . . ?
C055 C031 C02N 120.0 . . ?
C02N C031 H031 120.0 . . ?
C031 C02N H02N 120.0 . . ?
C031 C02N C032 120.0 . . ?
C032 C02N H02N 120.0 . . ?
C02N C032 C05G 121.8(12) . . ?
C061 C032 C02N 120.0 . . ?
C061 C032 C05G 118.2(12) . . ?
C032 C061 H061 120.0 . . ?
C032 C061 C06P 120.0 . . ?
C06P C061 H061 120.0 . . ?
C055 C06P H06P 120.0 . . ?
C061 C06P C055 120.0 . . ?
C061 C06P H06P 120.0 . . ?
C04X C058 H058 120.5 . . ?
C06W C058 C04X 119(2) . . ?
C06W C058 H058 120.5 . . ?
C06L C05A H05A 120.0 . . ?
C06L C05A C03Z 120.0 . . ?
C03Z C05A H05A 120.0 . . ?
C05A C06L C06E 120.0 . . ?
C05A C06L C07Z 123.4(10) . . ?
C06E C06L C07Z 116.4(10) . . ?
C06L C06E H06E 120.0 . . ?
C03J C06E C06L 120.0 . . ?
C03J C06E H06E 120.0 . . ?
C06E C03J H03J 120.0 . . ?
C020 C03J C06E 120.0 . . ?
C020 C03J H03J 120.0 . . ?
C03J C020 S01B 119.9(6) . . ?
C03J C020 C03Z 120.0 . . ?
C03Z C020 S01B 120.0(6) . . ?
C05A C03Z H03Z 120.0 . . ?
C020 C03Z C05A 120.0 . . ?
C020 C03Z H03Z 120.0 . . ?
C05K C05B H05B 120.0 . . ?
C05K C05B C05H 120.0 . . ?
C05H C05B H05B 120.0 . . ?
C05B C05K C08D 122.6(14) . . ?
C02Z C05K C05B 120.0 . . ?
C02Z C05K C08D 117.3(14) . . ?
C05K C02Z H02Z 120.0 . . ?
C03R C02Z C05K 120.0 . . ?
C03R C02Z H02Z 120.0 . . ?
C02Z C03R H03R 120.0 . . ?
C02O C03R C02Z 120.0 . . ?
C02O C03R H03R 120.0 . . ?
C03R C02O S010 121.7(7) . . ?
C03R C02O C05H 120.0 . . ?
C05H C02O S010 118.3(7) . . ?
C05B C05H H05H 120.0 . . ?
C02O C05H C05B 120.0 . . ?
C02O C05H H05H 120.0 . . ?
C08V C05D H05D 120.0 . . ?
C08V C05D C03O 120.0 . . ?
C03O C05D H05D 120.0 . . ?
C05D C08V H08V 120.0 . . ?
C05D C08V C09A 120.0 . . ?
C09A C08V H08V 120.0 . . ?
C08V C09A H09A 120.0 . . ?
C08V C09A C04Z 120.0 . . ?
C04Z C09A H09A 120.0 . . ?
C09A C04Z P01O 121.6(9) . . ?
C053 C04Z P01O 118.3(9) . . ?
C053 C04Z C09A 120.0 . . ?
C04Z C053 H053 120.0 . . ?
C04Z C053 C03O 120.0 . . ?
C03O C053 H053 120.0 . . ?
C05D C03O H03O 120.0 . . ?
C053 C03O C05D 120.0 . . ?
C053 C03O H03O 120.0 . . ?
F01Y C05G F02K 100.4(18) . . ?
F01Y C05G C032 110.2(18) . . ?
F02K C05G C032 109.3(17) . . ?
F04H C05G F01Y 111(2) . . ?
F04H C05G F02K 108(2) . . ?
F04H C05G C032 116.9(18) . . ?
F02J C05U C02Y 117(2) . . ?
F02J C05U F062 98(2) . . ?
F036 C05U F02J 100(2) . . ?
F036 C05U C02Y 117(2) . . ?
F036 C05U F062 109(2) . . ?
F062 C05U C02Y 113.5(19) . . ?
C05Y C05Z H05Z 120.0 . . ?
C05Y C05Z C07R 120.0 . . ?
C07R C05Z H05Z 120.0 . . ?
C05Z C05Y S01I 120.4(7) . . ?
C05Z C05Y C05M 120.0 . . ?
C05M C05Y S01I 119.6(7) . . ?
C05Y C05M H05M 120.0 . . ?
C077 C05M C05Y 120.0 . . ?
C077 C05M H05M 120.0 . . ?
C05M C077 H077 120.0 . . ?
C05M C077 C05R 120.0 . . ?
C05R C077 H077 120.0 . . ?
C077 C05R C083 121.3(13) . . ?
C07R C05R C077 120.0 . . ?
C07R C05R C083 118.6(13) . . ?
C05Z C07R H07R 120.0 . . ?
C05R C07R C05Z 120.0 . . ?
C05R C07R H07R 120.0 . . ?
C04B C063 H063 116.5 . . ?
C04B C063 C080 127(3) . . ?
C080 C063 H063 116.5 . . ?
C03X C066 H066 120.0 . . ?
C03X C066 C04G 120.0 . . ?
C04G C066 H066 120.0 . . ?
C066 C03X S017 118.0(7) . . ?
C034 C03X S017 121.8(7) . . ?
C034 C03X C066 120.0 . . ?
C03X C034 H034 120.0 . . ?
C03X C034 C04N 120.0 . . ?
C04N C034 H034 120.0 . . ?
C034 C04N H04N 120.0 . . ?
C057 C04N C034 120.0 . . ?
C057 C04N H04N 120.0 . . ?
C04N C057 C04G 120.0 . . ?
C07B C057 C04N 123.9(14) . . ?
C07B C057 C04G 116.1(14) . . ?
C066 C04G H04G 120.0 . . ?
C057 C04G C066 120.0 . . ?
C057 C04G H04G 120.0 . . ?
F024 C06B F028 101.9(18) . . ?
F024 C06B F02V 110.1(19) . . ?
F024 C06B C168 114.3(17) . . ?
F028 C06B C168 112.3(18) . . ?
F02V C06B F028 101.8(18) . . ?
F02V C06B C168 114.9(17) . . ?
C03P C06H H06H 120.0 . . ?
C03P C06H C09V 120.0 . . ?
C09V C06H H06H 120.0 . . ?
C06H C03P P01O 123.3(10) . . ?
C07M C03P P01O 116.6(10) . . ?
C07M C03P C06H 120.0 . . ?
C03P C07M H07M 120.0 . . ?
C03P C07M C06S 120.0 . . ?
C06S C07M H07M 120.0 . . ?
C07M C06S H06S 120.0 . . ?
C08O C06S C07M 120.0 . . ?
C08O C06S H06S 120.0 . . ?
C06S C08O H08O 120.0 . . ?
C09V C08O C06S 120.0 . . ?
C09V C08O H08O 120.0 . . ?
C06H C09V H09V 120.0 . . ?
C08O C09V C06H 120.0 . . ?
C08O C09V H09V 120.0 . . ?
C72 F06M F072 51.5(18) . . ?
C058 C06W C07C 122(3) . . ?
C058 C06W C081 120(3) . . ?
C07C C06W C081 118(3) . . ?
C72 F072 F06M 46.3(16) . . ?
F03D C076 F03G 113(2) . . ?
F03D C076 F04I 107(2) . . ?
F03D C076 C92 112(2) . . ?
F03G C076 F04I 98(2) . . ?
F03G C076 C92 114(2) . . ?
F04I C076 C92 111.3(18) . . ?
F03C C07B F04C 92(2) . . ?
F03C C07B C057 114(2) . . ?
F05N C07B F03C 106(2) . . ?
F05N C07B F04C 106(2) . . ?
F05N C07B C057 123(2) . . ?
C057 C07B F04C 111(2) . . ?
C06W C07C H07C 122.0 . . ?
C084 C07C C06W 116(2) . . ?
C084 C07C H07C 122.0 . . ?
C66 F07P F25 49(2) . . ?
C66 F07P F143 62(3) . . ?
F143 F07P F25 107(4) . . ?
F01V C07U F01X 109.8(18) . . ?
F01V C07U F029 108.2(19) . . ?
F01V C07U C140 108.7(17) . . ?
F01X C07U F029 105.5(19) . . ?
F01X C07U C140 111.8(18) . . ?
F029 C07U C140 112.7(17) . . ?
F3 C07Z C06L 116.7(15) . . ?
F3 C07Z F8 99.1(17) . . ?
F4 C07Z C06L 116.5(15) . . ?
F4 C07Z F3 108.8(18) . . ?
F4 C07Z F8 90.3(18) . . ?
F8 C07Z C06L 121.4(17) . . ?
C063 C080 H080 122.0 . . ?
C063 C080 C082 116(3) . . ?
C082 C080 H080 122.0 . . ?
F071 C081 C06W 110(3) . . ?
F071 C081 F075 100(3) . . ?
F075 C081 C06W 116(3) . . ?
F09D C081 C06W 116(3) . . ?
F09D C081 F071 108(3) . . ?
F09D C081 F075 106(3) . . ?
C094 C082 C080 118(3) . . ?
C09B C082 C080 110(3) . . ?
C09B C082 C094 130(3) . . ?
F02W C083 C05R 115.7(19) . . ?
F02W C083 F07I 111(2) . . ?
F049 C083 F02W 103(2) . . ?
F049 C083 C05R 110(2) . . ?
F049 C083 F07I 98(2) . . ?
F07I C083 C05R 117(2) . . ?
C04T C084 H084 116.6 . . ?
C07C C084 C04T 127(2) . . ?
C07C C084 H084 116.6 . . ?
F02Q C08D F04Q 110(3) . . ?
F02Q C08D C05K 113(2) . . ?
F02Q C08D F06K 101(2) . . ?
F04Q C08D C05K 110(2) . . ?
F04Q C08D F06K 115(3) . . ?
F06K C08D C05K 108(2) . . ?
F05W C094 F06T 103(3) . . ?
F05W C094 C082 125(3) . . ?
F05W C094 F08K 117(3) . . ?
C082 C094 F06T 104(3) . . ?
F08K C094 F06T 88(2) . . ?
F08K C094 C082 111(3) . . ?
F03N C099 C2 104(2) . . ?
F03T C099 F03N 106(2) . . ?
F03T C099 C2 119(2) . . ?
F07H C099 F03N 102(3) . . ?
F07H C099 F03T 109(2) . . ?
F07H C099 C2 115(2) . . ?
C082 C09B H09B 117.3 . . ?
C082 C09B C0AC 125(3) . . ?
C0AC C09B H09B 117.3 . . ?
F0AN F09F F09O 111(2) . . ?
F0AN F09F C311 60.8(15) . . ?
C311 F09F F09O 50.6(15) . . ?
C311 F09O F09F 50.8(15) . . ?
C085 C09Q H09Q 120.0 . . ?
C085 C09Q C0A6 120.0 . . ?
C0A6 C09Q H09Q 120.0 . . ?
C09Q C085 C3 124.0(14) . . ?
C073 C085 C09Q 120.0 . . ?
C073 C085 C3 115.4(14) . . ?
C085 C073 H073 120.0 . . ?
C085 C073 C09M 120.0 . . ?
C09M C073 H073 120.0 . . ?
C073 C09M H09M 120.0 . . ?
C02P C09M C073 120.0 . . ?
C02P C09M H09M 120.0 . . ?
C09M C02P S019 120.1(9) . . ?
C09M C02P C0A6 120.0 . . ?
C0A6 C02P S019 119.9(9) . . ?
C09Q C0A6 H0A6 120.0 . . ?
C02P C0A6 C09Q 120.0 . . ?
C02P C0A6 H0A6 120.0 . . ?
F070 C0A9 C68 118(2) . . ?
F07L C0A9 F070 115(3) . . ?
F07L C0A9 C68 103(2) . . ?
F09R C0A9 F070 117(3) . . ?
F09R C0A9 F07L 98(2) . . ?
F09R C0A9 C68 102(2) . . ?
C04B C0AC C09B 121(3) . . ?
C04B C0AC H0AC 119.5 . . ?
C09B C0AC H0AC 119.5 . . ?
C78 F0AG F99 51.4(9) . . ?
F09F F0AN C311 61.3(15) . . ?
C371 P1B Cu 120.7(10) . . ?
C371 P1B C171 122.3(13) . . ?
C371 P1B C193 96.8(10) . . ?
C171 P1B Cu 103.9(12) . . ?
C171 P1B C193 99.7(16) . . ?
C193 P1B Cu 110.6(16) . . ?
C31 C1 S01H 119.5(10) . . ?
C31 C1 C9 120.0 . . ?
C9 C1 S01H 120.2(10) . . ?
C1 C31 H31 120.0 . . ?
C1 C31 C75 120.0 . . ?
C75 C31 H31 120.0 . . ?
C31 C75 H75 120.0 . . ?
C2 C75 C31 120.0 . . ?
C2 C75 H75 120.0 . . ?
C75 C2 C099 118.5(17) . . ?
C75 C2 C8 120.0 . . ?
C8 C2 C099 120.3(16) . . ?
C2 C8 H8 120.0 . . ?
C9 C8 C2 120.0 . . ?
C9 C8 H8 120.0 . . ?
C1 C9 H9 120.0 . . ?
C8 C9 C1 120.0 . . ?
C8 C9 H9 120.0 . . ?
C17 C4 P01J 116.2(11) . . ?
C17 C4 C6 120.0 . . ?
C6 C4 P01J 123.6(11) . . ?
C4 C17 H17 120.0 . . ?
C4 C17 C18 120.0 . . ?
C18 C17 H17 120.0 . . ?
C17 C18 H18 120.0 . . ?
C17 C18 C12 120.0 . . ?
C12 C18 H18 120.0 . . ?
C18 C12 H12 120.0 . . ?
C18 C12 C5 120.0 . . ?
C5 C12 H12 120.0 . . ?
C12 C5 H5 120.0 . . ?
C6 C5 C12 120.0 . . ?
C6 C5 H5 120.0 . . ?
C4 C6 H6 120.0 . . ?
C5 C6 C4 120.0 . . ?
C5 C6 H6 120.0 . . ?
C15 C13 P01J 119.2(9) . . ?
C15 C13 C14 120.0 . . ?
C14 C13 P01J 120.8(9) . . ?
C13 C15 H15 120.0 . . ?
C13 C15 C16 120.0 . . ?
C16 C15 H15 120.0 . . ?
C15 C16 H16 120.0 . . ?
C20 C16 C15 120.0 . . ?
C20 C16 H16 120.0 . . ?
C16 C20 H20 120.0 . . ?
C19 C20 C16 120.0 . . ?
C19 C20 H20 120.0 . . ?
C20 C19 H19 120.0 . . ?
C14 C19 C20 120.0 . . ?
C14 C19 H19 120.0 . . ?
C13 C14 H14 120.0 . . ?
C19 C14 C13 120.0 . . ?
C19 C14 H14 120.0 . . ?
C7 C11 H11 120.0 . . ?
C7 C11 C24 120.0 . . ?
C24 C11 H11 120.0 . . ?
C11 C7 P01J 123.0(8) . . ?
C10 C7 P01J 116.8(8) . . ?
C10 C7 C11 120.0 . . ?
C7 C10 H10 120.0 . . ?
C22 C10 C7 120.0 . . ?
C22 C10 H10 120.0 . . ?
C10 C22 H22 120.0 . . ?
C10 C22 C23 120.0 . . ?
C23 C22 H22 120.0 . . ?
C22 C23 H23 120.0 . . ?
C24 C23 C22 120.0 . . ?
C24 C23 H23 120.0 . . ?
C11 C24 H24 120.0 . . ?
C23 C24 C11 120.0 . . ?
C23 C24 H24 120.0 . . ?
C32 C30 P01P 121.6(17) . . ?
C32 C30 C154 120.0 . . ?
C154 C30 P01P 118.3(17) . . ?
C30 C32 H32 120.0 . . ?
C38 C32 C30 120.0 . . ?
C38 C32 H32 120.0 . . ?
C32 C38 H38 120.0 . . ?
C51 C38 C32 120.0 . . ?
C51 C38 H38 120.0 . . ?
C38 C51 H51 120.0 . . ?
C80 C51 C38 120.0 . . ?
C80 C51 H51 120.0 . . ?
C51 C80 H80 120.0 . . ?
C154 C80 C51 120.0 . . ?
C154 C80 H80 120.0 . . ?
C30 C154 H154 120.0 . . ?
C80 C154 C30 120.0 . . ?
C80 C154 H154 120.0 . . ?
C28 C27 P01P 117.6(12) . . ?
C28 C27 C34 120.0 . . ?
C34 C27 P01P 122.3(12) . . ?
C27 C28 H28 120.0 . . ?
C27 C28 C29 120.0 . . ?
C29 C28 H28 120.0 . . ?
C28 C29 H29 120.0 . . ?
C40 C29 C28 120.0 . . ?
C40 C29 H29 120.0 . . ?
C29 C40 H40 120.0 . . ?
C29 C40 C39 120.0 . . ?
C39 C40 H40 120.0 . . ?
C40 C39 H39 120.0 . . ?
C34 C39 C40 120.0 . . ?
C34 C39 H39 120.0 . . ?
C27 C34 H34 120.0 . . ?
C39 C34 C27 120.0 . . ?
C39 C34 H34 120.0 . . ?
C62 C37 H37 120.0 . . ?
C62 C37 C36 120.0 . . ?
C36 C37 H37 120.0 . . ?
C37 C62 H62 120.0 . . ?
C90 C62 C37 120.0 . . ?
C90 C62 H62 120.0 . . ?
C62 C90 H90 120.0 . . ?
C44 C90 C62 120.0 . . ?
C44 C90 H90 120.0 . . ?
C90 C44 H44 120.0 . . ?
C90 C44 C35 120.0 . . ?
C35 C44 H44 120.0 . . ?
C44 C35 P01P 122.9(15) . . ?
C36 C35 P01P 117.0(15) . . ?
C36 C35 C44 120.0 . . ?
C37 C36 H36 120.0 . . ?
C35 C36 C37 120.0 . . ?
C35 C36 H36 120.0 . . ?
C42 C41 S01F 122.2(8) . . ?
C42 C41 C47 120.0 . . ?
C47 C41 S01F 117.8(8) . . ?
C41 C42 H42 120.0 . . ?
C41 C42 C43 120.0 . . ?
C43 C42 H42 120.0 . . ?
C42 C43 H43 120.0 . . ?
C45 C43 C42 120.0 . . ?
C45 C43 H43 120.0 . . ?
C43 C45 C46 120.0 . . ?
C43 C45 C72 114.4(16) . . ?
C46 C45 C72 125.2(16) . . ?
C45 C46 H46 120.0 . . ?
C47 C46 C45 120.0 . . ?
C47 C46 H46 120.0 . . ?
C41 C47 H47 120.0 . . ?
C46 C47 C41 120.0 . . ?
C46 C47 H47 120.0 . . ?
F03U C72 F072 117(3) . . ?
F03U C72 C45 114(3) . . ?
F06M C72 F03U 109(3) . . ?
F06M C72 F072 82(2) . . ?
F06M C72 C45 114(3) . . ?
F072 C72 C45 117(3) . . ?
C61 C55 S018 118.9(7) . . ?
C61 C55 C56 120.0 . . ?
C56 C55 S018 120.9(7) . . ?
C55 C61 H61 120.0 . . ?
C60 C61 C55 120.0 . . ?
C60 C61 H61 120.0 . . ?
C61 C60 H60 120.0 . . ?
C61 C60 C59 120.0 . . ?
C59 C60 H60 120.0 . . ?
C60 C59 C66 119.9(14) . . ?
C57 C59 C60 120.0 . . ?
C57 C59 C66 120.1(14) . . ?
C59 C57 H57 120.0 . . ?
C59 C57 C56 120.0 . . ?
C56 C57 H57 120.0 . . ?
C55 C56 H56 120.0 . . ?
C57 C56 C55 120.0 . . ?
C57 C56 H56 120.0 . . ?
C49 C48 H48 120.0 . . ?
C49 C48 C53 120.0 . . ?
C53 C48 H48 120.0 . . ?
C48 C49 S1 118.5(16) . . ?
C50 C49 C48 120.0 . . ?
C50 C49 S1 121.2(16) . . ?
C49 C50 H50 120.0 . . ?
C49 C50 C52 120.0 . . ?
C52 C50 H50 120.0 . . ?
C50 C52 H52 120.0 . . ?
C54 C52 C50 120.0 . . ?
C54 C52 H52 120.0 . . ?
C52 C54 C311 111.8(19) . . ?
C53 C54 C52 120.0 . . ?
C53 C54 C311 127.3(19) . . ?
C48 C53 H53 120.0 . . ?
C54 C53 C48 120.0 . . ?
C54 C53 H53 120.0 . . ?
C129 C63 H63 120.0 . . ?
C129 C63 C69 120.0 . . ?
C69 C63 H63 120.0 . . ?
C63 C129 S01R 117.2(12) . . ?
C65 C129 S01R 122.6(12) . . ?
C65 C129 C63 120.0 . . ?
C129 C65 H65 120.0 . . ?
C67 C65 C129 120.0 . . ?
C67 C65 H65 120.0 . . ?
C65 C67 H67 120.0 . . ?
C65 C67 C68 120.0 . . ?
C68 C67 H67 120.0 . . ?
C67 C68 C0A9 111.3(16) . . ?
C67 C68 C69 120.0 . . ?
C69 C68 C0A9 128.6(16) . . ?
C63 C69 H69 120.0 . . ?
C68 C69 C63 120.0 . . ?
C68 C69 H69 120.0 . . ?
C71 C70 H70 120.0 . . ?
C71 C70 C77 120.0 . . ?
C77 C70 H70 120.0 . . ?
C70 C71 S01N 117.5(10) . . ?
C73 C71 S01N 122.4(10) . . ?
C73 C71 C70 120.0 . . ?
C71 C73 H73 120.0 . . ?
C71 C73 C74 120.0 . . ?
C74 C73 H73 120.0 . . ?
C73 C74 H74 120.0 . . ?
C76 C74 C73 120.0 . . ?
C76 C74 H74 120.0 . . ?
C74 C76 C77 120.0 . . ?
C74 C76 C78 123.5(15) . . ?
C77 C76 C78 116.5(15) . . ?
C70 C77 H77 120.0 . . ?
C76 C77 C70 120.0 . . ?
C76 C77 H77 120.0 . . ?
F04R C78 F0AG 111(2) . . ?
F04R C78 C76 114.9(19) . . ?
F0AG C78 C76 109(2) . . ?
F99 C78 F04R 122(3) . . ?
F99 C78 F0AG 76.4(18) . . ?
F99 C78 C76 116(2) . . ?
C84 C86 C79 120.0 . . ?
C84 C86 C113 121.2(19) . . ?
C79 C86 C113 118.8(19) . . ?
C86 C84 H84 120.0 . . ?
C86 C84 C83 120.0 . . ?
C83 C84 H84 120.0 . . ?
C84 C83 H83 120.0 . . ?
C82 C83 C84 120.0 . . ?
C82 C83 H83 120.0 . . ?
C83 C82 S01L 121.2(12) . . ?
C83 C82 C81 120.0 . . ?
C81 C82 S01L 118.8(12) . . ?
C82 C81 H81 120.0 . . ?
C79 C81 C82 120.0 . . ?
C79 C81 H81 120.0 . . ?
C86 C79 H79 120.0 . . ?
C81 C79 C86 120.0 . . ?
C81 C79 H79 120.0 . . ?
F02C C113 F056 112(3) . . ?
F02C C113 F078 117(3) . . ?
F02C C113 C86 107(3) . . ?
F056 C113 F078 110(3) . . ?
F056 C113 C86 101(3) . . ?
F078 C113 C86 107(3) . . ?
C93 C87 H87 120.0 . . ?
C93 C87 C88 120.0 . . ?
C88 C87 H87 120.0 . . ?
C87 C93 H93 120.0 . . ?
C92 C93 C87 120.0 . . ?
C92 C93 H93 120.0 . . ?
C93 C92 C076 121.3(13) . . ?
C91 C92 C076 118.7(13) . . ?
C91 C92 C93 120.0 . . ?
C92 C91 H91 120.0 . . ?
C89 C91 C92 120.0 . . ?
C89 C91 H91 120.0 . . ?
C91 C89 H89 120.0 . . ?
C91 C89 C88 120.0 . . ?
C88 C89 H89 120.0 . . ?
C87 C88 S012 123.0(7) . . ?
C89 C88 S012 117.0(7) . . ?
C89 C88 C87 120.0 . . ?
C96 C94 S014 121.1(6) . . ?
C96 C94 C100 120.0 . . ?
C100 C94 S014 118.9(6) . . ?
C94 C96 H96 120.0 . . ?
C94 C96 C97 120.0 . . ?
C97 C96 H96 120.0 . . ?
C96 C97 H97 120.0 . . ?
C98 C97 C96 120.0 . . ?
C98 C97 H97 120.0 . . ?
C97 C98 C99 120.0 . . ?
C97 C98 C161 119.3(12) . . ?
C99 C98 C161 120.7(12) . . ?
C98 C99 H99 120.0 . . ?
C100 C99 C98 120.0 . . ?
C100 C99 H99 120.0 . . ?
C94 C100 H100 120.0 . . ?
C99 C100 C94 120.0 . . ?
C99 C100 H100 120.0 . . ?
C106 C107 P 116.2(7) . . ?
C106 C107 C108 120.0 . . ?
C108 C107 P 123.6(7) . . ?
C107 C106 H106 120.0 . . ?
C107 C106 C109 120.0 . . ?
C109 C106 H106 120.0 . . ?
C106 C109 H109 120.0 . . ?
C106 C109 C117 120.0 . . ?
C117 C109 H109 120.0 . . ?
C109 C117 H117 120.0 . . ?
C109 C117 C118 120.0 . . ?
C118 C117 H117 120.0 . . ?
C117 C118 H118 120.0 . . ?
C108 C118 C117 120.0 . . ?
C108 C118 H118 120.0 . . ?
C107 C108 H108 120.0 . . ?
C118 C108 C107 120.0 . . ?
C118 C108 H108 120.0 . . ?
C105 C102 P 118.3(7) . . ?
C105 C102 C103 120.0 . . ?
C103 C102 P 121.4(7) . . ?
C102 C105 H105 120.0 . . ?
C104 C105 C102 120.0 . . ?
C104 C105 H105 120.0 . . ?
C105 C104 H104 120.0 . . ?
C105 C104 C119 120.0 . . ?
C119 C104 H104 120.0 . . ?
C104 C119 H119 120.0 . . ?
C120 C119 C104 120.0 . . ?
C120 C119 H119 120.0 . . ?
C119 C120 H120 120.0 . . ?
C119 C120 C103 120.0 . . ?
C103 C120 H120 120.0 . . ?
C102 C103 H103 120.0 . . ?
C120 C103 C102 120.0 . . ?
C120 C103 H103 120.0 . . ?
C110 C112 H112 120.0 . . ?
C110 C112 C114 120.0 . . ?
C114 C112 H112 120.0 . . ?
C112 C110 P 116.6(7) . . ?
C101 C110 P 123.1(7) . . ?
C101 C110 C112 120.0 . . ?
C110 C101 H101 120.0 . . ?
C110 C101 C116 120.0 . . ?
C116 C101 H101 120.0 . . ?
C101 C116 H116 120.0 . . ?
C115 C116 C101 120.0 . . ?
C115 C116 H116 120.0 . . ?
C116 C115 H115 120.0 . . ?
C114 C115 C116 120.0 . . ?
C114 C115 H115 120.0 . . ?
C112 C114 H114 120.0 . . ?
C115 C114 C112 120.0 . . ?
C115 C114 H114 120.0 . . ?
C126 C121 S01K 122.3(15) . . ?
C126 C121 C122 120.0 . . ?
C122 C121 S01K 117.7(15) . . ?
C121 C126 H126 120.0 . . ?
C125 C126 C121 120.0 . . ?
C125 C126 H126 120.0 . . ?
C126 C125 H125 120.0 . . ?
C126 C125 C124 120.0 . . ?
C124 C125 H125 120.0 . . ?
C125 C124 C177 119.7(6) . . ?
C123 C124 C125 120.0 . . ?
C123 C124 C177 120.3(6) . . ?
C124 C123 H123 120.0 . . ?
C124 C123 C122 120.0 . . ?
C122 C123 H123 120.0 . . ?
C121 C122 H122 120.0 . . ?
C123 C122 C121 120.0 . . ?
C123 C122 H122 120.0 . . ?
F03F C127 C04U 116(2) . . ?
F03F C127 F08L 88(2) . . ?
F06G C127 C04U 117(2) . . ?
F06G C127 F03F 113(2) . . ?
F06G C127 F08L 102(2) . . ?
F08L C127 C04U 117(2) . . ?
C134 C130 H130 120.0 . . ?
C134 C130 C128 120.0 . . ?
C128 C130 H130 120.0 . . ?
C130 C134 H134 120.0 . . ?
C135 C134 C130 120.0 . . ?
C135 C134 H134 120.0 . . ?
C134 C135 H135 120.0 . . ?
C134 C135 C131 120.0 . . ?
C131 C135 H135 120.0 . . ?
C135 C131 H131 120.0 . . ?
C133 C131 C135 120.0 . . ?
C133 C131 H131 120.0 . . ?
C131 C133 H133 120.0 . . ?
C128 C133 C131 120.0 . . ?
C128 C133 H133 120.0 . . ?
C130 C128 P01O 120(2) . . ?
C133 C128 P01O 120(2) . . ?
C133 C128 C130 120.0 . . ?
C143 C136 S01G 119.2(8) . . ?
C143 C136 C137 120.0 . . ?
C137 C136 S01G 120.8(8) . . ?
C136 C143 H143 120.0 . . ?
C141 C143 C136 120.0 . . ?
C141 C143 H143 120.0 . . ?
C143 C141 H141 120.0 . . ?
C143 C141 C140 120.0 . . ?
C140 C141 H141 120.0 . . ?
C141 C140 C07U 121.7(12) . . ?
C139 C140 C07U 118.1(12) . . ?
C139 C140 C141 120.0 . . ?
C140 C139 H139 120.0 . . ?
C137 C139 C140 120.0 . . ?
C137 C139 H139 120.0 . . ?
C136 C137 H137 120.0 . . ?
C139 C137 C136 120.0 . . ?
C139 C137 H137 120.0 . . ?
C150 C148 P01Q 117.2(13) . . ?
C150 C148 C149 120.0 . . ?
C149 C148 P01Q 122.8(13) . . ?
C148 C150 H150 120.0 . . ?
C151 C150 C148 120.0 . . ?
C151 C150 H150 120.0 . . ?
C150 C151 H151 120.0 . . ?
C150 C151 C152 120.0 . . ?
C152 C151 H151 120.0 . . ?
C151 C152 H152 120.0 . . ?
C157 C152 C151 120.0 . . ?
C157 C152 H152 120.0 . . ?
C152 C157 H157 120.0 . . ?
C149 C157 C152 120.0 . . ?
C149 C157 H157 120.0 . . ?
C148 C149 H149 120.0 . . ?
C157 C149 C148 120.0 . . ?
C157 C149 H149 120.0 . . ?
C147 C144 P01Q 114.5(11) . . ?
C147 C144 C145 120.0 . . ?
C145 C144 P01Q 125.4(11) . . ?
C144 C147 H147 120.0 . . ?
C146 C147 C144 120.0 . . ?
C146 C147 H147 120.0 . . ?
C147 C146 H146 120.0 . . ?
C147 C146 C178 120.0 . . ?
C178 C146 H146 120.0 . . ?
C146 C178 H178 120.0 . . ?
C166 C178 C146 120.0 . . ?
C166 C178 H178 120.0 . . ?
C178 C166 H166 120.0 . . ?
C178 C166 C145 120.0 . . ?
C145 C166 H166 120.0 . . ?
C144 C145 H145 120.0 . . ?
C166 C145 C144 120.0 . . ?
C166 C145 H145 120.0 . . ?
C155 C153 H153 120.0 . . ?
C155 C153 C158 120.0 . . ?
C158 C153 H153 120.0 . . ?
C153 C155 P01Q 117.5(16) . . ?
C153 C155 C156 120.0 . . ?
C156 C155 P01Q 122.4(16) . . ?
C155 C156 H156 120.0 . . ?
C160 C156 C155 120.0 . . ?
C160 C156 H156 120.0 . . ?
C156 C160 H160 120.0 . . ?
C156 C160 C159 120.0 . . ?
C159 C160 H160 120.0 . . ?
C160 C159 H159 120.0 . . ?
C160 C159 C158 120.0 . . ?
C158 C159 H159 120.0 . . ?
C153 C158 H158 120.0 . . ?
C159 C158 C153 120.0 . . ?
C159 C158 H158 120.0 . . ?
F03V C161 F05O 119(3) . . ?
F03V C161 F07O 114(3) . . ?
F03V C161 C98 108(2) . . ?
F05O C161 F07O 103(3) . . ?
F05O C161 C98 109(2) . . ?
F07O C161 C98 101(2) . . ?
C168 C162 H162 120.0 . . ?
C168 C162 C163 120.0 . . ?
C163 C162 H162 120.0 . . ?
C162 C168 C06B 119.4(11) . . ?
C167 C168 C06B 120.6(11) . . ?
C167 C168 C162 120.0 . . ?
C168 C167 H167 120.0 . . ?
C168 C167 C165 120.0 . . ?
C165 C167 H167 120.0 . . ?
C167 C165 H165 120.0 . . ?
C167 C165 C164 120.0 . . ?
C164 C165 H165 120.0 . . ?
C165 C164 S016 116.5(6) . . ?
C163 C164 S016 123.3(6) . . ?
C163 C164 C165 120.0 . . ?
C162 C163 H163 120.0 . . ?
C164 C163 C162 120.0 . . ?
C164 C163 H163 120.0 . . ?
F09F C311 C54 80(3) . . ?
F09F C311 F33 162(4) . . ?
F09O C311 F09F 79(3) . . ?
F09O C311 C54 83(3) . . ?
F09O C311 F33 87(3) . . ?
F0AN C311 F09F 58(3) . . ?
F0AN C311 F09O 136(4) . . ?
F0AN C311 C54 92(3) . . ?
F0AN C311 F33 134(4) . . ?
F33 C311 C54 109(3) . . ?
Cu0T S1 Ag0C 78.8(2) . . ?
C49 S1 Ag0C 106.1(9) . . ?
C49 S1 Cu0T 102.8(8) . . ?
C66 F25 F07P 48.1(19) . . ?
C78 F99 F0AG 52.2(9) . . ?
F07P C66 F0A0 131(3) . . ?
F07P C66 C59 111(3) . . ?
F07P C66 F25 83(3) . . ?
F07P C66 F143 60(3) . . ?
F0A0 C66 C59 115(2) . . ?
F0A0 C66 F25 97(3) . . ?
F0A0 C66 F143 89(3) . . ?
F25 C66 C59 109(3) . . ?
F25 C66 F143 134(4) . . ?
F143 C66 C59 109(3) . . ?
F07P F143 C66 58(3) . . ?
F13 F7 C3 65.4(17) . . ?
F556 F7 F13 121(6) . . ?
F556 F7 C3 69(3) . . ?
F26 F1 F13 100.6(18) . . ?
C3 F1 F13 51.8(11) . . ?
C3 F1 F26 58.3(11) . . ?
F7 F13 F1 115(2) . . ?
F7 F13 C3 65.7(17) . . ?
F7 F13 F556 25(3) . . ?
F1 F13 F556 92(2) . . ?
C3 F13 F1 52.1(12) . . ?
C3 F13 F556 48.7(17) . . ?
F27 F26 F1 119(2) . . ?
F27 F26 C3 66.0(12) . . ?
C3 F26 F1 58.2(11) . . ?
F26 F27 C3 66.0(13) . . ?
F26 F27 F556 121(3) . . ?
F556 F27 C3 61.2(19) . . ?
F7 C3 C085 101(3) . . ?
F7 C3 F1 122(4) . . ?
F7 C3 F26 130(3) . . ?
F7 C3 F27 92(4) . . ?
F1 C3 C085 114(2) . . ?
F1 C3 F26 63.5(19) . . ?
F1 C3 F27 108(2) . . ?
F13 C3 C085 109(2) . . ?
F13 C3 F7 49(3) . . ?
F13 C3 F1 76(2) . . ?
F13 C3 F26 124(2) . . ?
F13 C3 F27 123(3) . . ?
F26 C3 C085 122(2) . . ?
F27 C3 C085 119(2) . . ?
F27 C3 F26 48(2) . . ?
F556 C3 C085 112(3) . . ?
F556 C3 F7 38(3) . . ?
F556 C3 F1 133(3) . . ?
F556 C3 F13 81(3) . . ?
F556 C3 F26 99(3) . . ?
F556 C3 F27 54(3) . . ?
F7 F556 F13 33(4) . . ?
F7 F556 F27 137(4) . . ?
F7 F556 C3 73(3) . . ?
F27 F556 F13 106(3) . . ?
F27 F556 C3 64.4(19) . . ?
C3 F556 F13 50.4(17) . . ?
C25 C21 S01S 121.6(17) . . ?
C25 C21 C64 120.0 . . ?
C64 C21 S01S 118.2(17) . . ?
C21 C25 H25 120.0 . . ?
C21 C25 C26 120.0 . . ?
C26 C25 H25 120.0 . . ?
C25 C26 H26 120.0 . . ?
C33 C26 C25 120.0 . . ?
C33 C26 H26 120.0 . . ?
C26 C33 C85 119(2) . . ?
C58 C33 C26 120.0 . . ?
C58 C33 C85 121(2) . . ?
C33 C58 H58 120.0 . . ?
C64 C58 C33 120.0 . . ?
C64 C58 H58 120.0 . . ?
C21 C64 H64 120.0 . . ?
C58 C64 C21 120.0 . . ?
C58 C64 H64 120.0 . . ?
F671 C85 C33 112.6(18) . . ?
F683 C85 C33 112.7(18) . . ?
F683 C85 F671 103(3) . . ?
F248 C85 C33 118(3) . . ?
F248 C85 F671 104(3) . . ?
F248 C85 F683 105(3) . . ?
C174 C173 H173 120.0 . . ?
C174 C173 C371 120.0 . . ?
C371 C173 H173 120.0 . . ?
C173 C174 H174 120.0 . . ?
C175 C174 C173 120.0 . . ?
C175 C174 H174 120.0 . . ?
C174 C175 H175 120.0 . . ?
C174 C175 C225 120.0 . . ?
C225 C175 H175 120.0 . . ?
C175 C225 H225 120.0 . . ?
C176 C225 C175 120.0 . . ?
C176 C225 H225 120.0 . . ?
C225 C176 H176 120.0 . . ?
C225 C176 C371 120.0 . . ?
C371 C176 H176 120.0 . . ?
C173 C371 P1B 124.5(18) . . ?
C176 C371 P1B 115.5(17) . . ?
C176 C371 C173 120.0 . . ?
C172 C171 P1B 119.0(17) . . ?
C172 C171 C169 120.0 . . ?
C169 C171 P1B 121.0(17) . . ?
C171 C172 H172 120.0 . . ?
C171 C172 C170 120.0 . . ?
C170 C172 H172 120.0 . . ?
C172 C170 H170 120.0 . . ?
C111 C170 C172 120.0 . . ?
C111 C170 H170 120.0 . . ?
C170 C111 H111 120.0 . . ?
C170 C111 C95 120.0 . . ?
C95 C111 H111 120.0 . . ?
C111 C95 H95 120.0 . . ?
C169 C95 C111 120.0 . . ?
C169 C95 H95 120.0 . . ?
C171 C169 H169 120.0 . . ?
C95 C169 C171 120.0 . . ?
C95 C169 H169 120.0 . . ?
F31 C177 C124 126(4) . . ?
F31 C177 F52 95.3(9) . . ?
F49 C177 C124 129(4) . . ?
F49 C177 F31 96.5(9) . . ?
F49 C177 F52 96.1(9) . . ?
F52 C177 C124 105(2) . . ?
C179 C193 P1B 112.1(17) . . ?
C179 C193 C132 120.0 . . ?
C132 C193 P1B 127.9(17) . . ?
C193 C179 H179 120.0 . . ?
C273 C179 C193 120.0 . . ?
C273 C179 H179 120.0 . . ?
C179 C273 H273 120.0 . . ?
C179 C273 C142 120.0 . . ?
C142 C273 H273 120.0 . . ?
C273 C142 H142 120.0 . . ?
C138 C142 C273 120.0 . . ?
C138 C142 H142 120.0 . . ?
C142 C138 H138 120.0 . . ?
C142 C138 C132 120.0 . . ?
C132 C138 H138 120.0 . . ?
C193 C132 H132 120.0 . . ?
C138 C132 C193 120.0 . . ?
C138 C132 H132 120.0 . . ?

loop_
_geom_bond_atom_site_label_1
_geom_bond_atom_site_label_2
_geom_bond_distance
_geom_bond_site_symmetry_2
_geom_bond_publ_flag
Au01 Ag03 2.7249(9) 2_667 ?
Au01 Ag03 2.7250(9) . ?
Au01 Ag04 2.7515(9) . ?
Au01 Ag04 2.7515(9) 2_667 ?
Au01 Ag05 2.7570(9) 2_667 ?
Au01 Ag05 2.7571(9) . ?
Au01 Ag06 2.7829(10) 2_667 ?
Au01 Ag06 2.7829(10) . ?
Au01 Ag07 2.7704(10) . ?
Au01 Ag07 2.7703(10) 2_667 ?
Au01 Ag08 2.7446(10) . ?
Au01 Ag08 2.7447(10) 2_667 ?
Au02 Ag09 2.7565(12) 2_556 ?
Au02 Ag09 2.7565(12) . ?
Au02 Ag0A 2.7246(12) 2_556 ?
Au02 Ag0A 2.7246(12) . ?
Au02 Ag0B 2.7581(11) 2_556 ?
Au02 Ag0B 2.7580(11) . ?
Au02 Ag0C 2.7445(13) 2_556 ?
Au02 Ag0C 2.7446(13) . ?
Au02 Ag0E 2.7760(11) 2_556 ?
Au02 Ag0E 2.7760(11) . ?
Au02 Ag0F 2.7871(14) . ?
Au02 Ag0F 2.7871(14) 2_556 ?
Ag03 Ag04 2.9133(13) 2_667 ?
Ag03 Ag05 2.8884(13) 2_667 ?
Ag03 Ag06 2.8946(14) . ?
Ag03 Ag07 2.8778(13) 2_667 ?
Ag03 Ag08 2.8664(14) . ?
Ag03 Ag0G 2.8999(16) . ?
Ag03 S016 2.433(4) . ?
Ag04 Ag05 2.8816(13) 2_667 ?
Ag04 Ag06 2.8948(14) 2_667 ?
Ag04 Ag07 2.8974(14) . ?
Ag04 Ag08 2.8620(14) . ?
Ag04 Ag0D 2.9532(15) . ?
Ag04 S012 2.445(4) . ?
Ag05 Ag06 2.8755(14) . ?
Ag05 Ag07 2.8884(14) . ?
Ag05 Ag08 2.9092(13) 2_667 ?
Ag05 Cu0N 2.921(2) . ?
Ag05 S017 2.445(4) . ?
Ag06 Ag07 2.9539(15) . ?
Ag06 Ag08 2.9393(14) . ?
Ag06 Ag0G 3.3519(18) . ?
Ag06 S010 2.487(4) . ?
Ag07 Ag08 2.9153(15) . ?
Ag07 Ag0D 3.1282(16) . ?
Ag07 S00Z 2.487(3) . ?
Ag08 Ag0G 3.1347(18) . ?
Ag08 S013 2.440(4) . ?
Ag09 Ag0A 2.8877(16) 2_556 ?
Ag09 Ag0B 2.9073(17) 2_556 ?
Ag09 Ag0C 2.914(2) 2_556 ?
Ag09 Ag0E 2.8663(17) . ?
Ag09 Ag0F 2.8932(19) . ?
Ag09 Cu0R 2.947(2) . ?
Ag09 S01R 2.452(5) . ?
Ag0A Ag0B 2.8707(19) . ?
Ag0A Ag0C 2.8783(16) 2_556 ?
Ag0A Ag0E 2.9151(19) . ?
Ag0A Ag0F 2.8760(16) 2_556 ?
Ag0A Ag0H 2.8950(17) . ?
Ag0A S01F 2.428(4) . ?
Ag0B Ag0C 2.8777(16) . ?
Ag0B Ag0E 2.9334(18) . ?
Ag0B Ag0F 2.9471(19) . ?
Ag0B Ag0H 3.0880(19) . ?
Ag0B S018 2.469(4) . ?
Ag0C Ag0E 2.9272(19) 2_556 ?
Ag0C Ag0F 2.8722(19) . ?
Ag0C Cu0T 3.001(3) . ?
Ag0C S1 2.450(6) . ?
Ag0D S00Z 2.576(4) . ?
Ag0D S012 2.422(4) . ?
Ag0D S014 2.491(4) . ?
Ag0E Ag0F 2.933(2) . ?
Ag0E S01C 2.494(5) . ?
Ag0F S01N 2.501(6) . ?
Ag0G Ag0K 3.344(2) . ?
Ag0G S013 2.573(4) . ?
Ag0G S016 2.388(5) . ?
Ag0G S01B 2.416(4) . ?
Ag0H Ag0I 3.265(2) . ?
Ag0H S018 2.574(5) . ?
Ag0H S01A 2.421(4) . ?
Ag0H S01F 2.389(5) . ?
Ag0I Cu0X 3.125(3) . ?
Ag0I S018 2.869(4) . ?
Ag0I S01A 2.529(4) . ?
Ag0I S01H 2.507(5) . ?
Ag0I P01J 2.356(6) . ?
Ag0J Cu0N 3.190(2) . ?
Ag0J Cu0S 3.018(3) . ?
Ag0J S010 2.915(4) . ?
Ag0J S019 2.548(5) . ?
Ag0J S01G 2.514(5) . ?
Ag0J P01Q 2.363(6) . ?
Ag0K Cu0U 3.096(3) . ?
Ag0K S01B 2.555(5) . ?
Ag0K S01K 2.543(5) . ?
Ag0K P01O 2.384(6) . ?
Ag0L S01E 2.430(5) . ?
Ag0L S01M 2.503(6) . ?
Ag0L P01P 2.356(6) . ?
Ag0M Cu0O 2.967(3) . ?
Ag0M S00Z 2.859(4) . ?
Ag0M S014 2.398(5) . ?
Ag0M P 2.250(5) . ?
Ag0M S01I 2.380(5) . ?
Cu0N S010 2.384(5) . ?
Cu0N S017 2.267(5) . ?
Cu0N S019 2.297(5) . ?
Cu0O S0Y 2.651(4) . ?
Cu0O S00Z 2.431(4) . ?
Cu0O S019 2.375(5) . ?
Cu0O S01I 2.381(5) . ?
Cu0P S01G 2.297(6) . ?
Cu0P S01I 2.318(5) . ?
Cu0P S01K 2.293(6) . ?
Cu0Q S01E 2.296(5) . ?
Cu0Q S01H 2.310(5) . ?
Cu0Q S01L 2.304(6) . ?
Cu0R S01C 2.380(6) . ?
Cu0R S01M 2.333(7) . ?
Cu0R S01R 2.279(6) . ?
Cu0S S0Y 2.615(4) . ?
Cu0S S010 2.364(5) . ?
Cu0S S01B 2.297(5) . ?
Cu0S S01G 2.294(5) . ?
Cu0T S01N 2.463(7) . ?
Cu0T S01S 2.396(7) . ?
Cu0T S1 2.272(8) . ?
Cu0U S0Y 2.555(4) . ?
Cu0U S013 2.342(5) . ?
Cu0U S014 2.313(5) . ?
Cu0U S01K 2.271(5) . ?
Cu0V S015 2.556(4) . ?
Cu0V S01A 2.274(5) . ?
Cu0V S01C 2.308(5) . ?
Cu0V S01E 2.298(6) . ?
Cu0W S015 2.574(5) . ?
Cu0W S01L 2.343(6) . ?
Cu0W S01M 2.303(7) . ?
Cu0W S01N 2.373(6) . ?
Cu0X S015 2.545(5) . ?
Cu0X S018 2.382(5) . ?
Cu0X S01H 2.306(5) . ?
Cu0X S01S 2.273(7) . ?
S00Z C01Z 1.765(15) . ?
S010 C02O 1.779(10) . ?
Cu S01L 2.302(7) . ?
Cu S01S 2.412(8) . ?
Cu P1B 2.289(16) . ?
S012 C88 1.796(9) . ?
S013 C025 1.738(9) . ?
S014 C94 1.767(9) . ?
S016 C164 1.789(8) . ?
S017 C03X 1.774(9) . ?
S018 C55 1.771(10) . ?
S019 C02P 1.763(11) . ?
S01A C039 1.753(8) . ?
S01B C020 1.752(9) . ?
S01C C04B 1.80(2) . ?
P C107 1.831(9) . ?
P C102 1.820(9) . ?
P C110 1.829(10) . ?
S01E C055 1.802(9) . ?
S01F C41 1.782(10) . ?
S01G C136 1.779(10) . ?
S01H C1 1.773(12) . ?
S01I C05Y 1.762(9) . ?
P01J C4 1.820(13) . ?
P01J C13 1.800(11) . ?
P01J C7 1.854(12) . ?
S01K C121 1.82(2) . ?
S01L C82 1.802(14) . ?
S01M C04T 1.77(2) . ?
S01N C71 1.731(12) . ?
P01O C04Z 1.842(12) . ?
P01O C03P 1.816(14) . ?
P01O C128 1.93(2) . ?
P01P C30 1.732(18) . ?
P01P C27 1.815(15) . ?
P01P C35 1.872(17) . ?
P01Q C148 1.885(16) . ?
P01Q C144 1.830(15) . ?
P01Q C155 1.771(17) . ?
S01R C129 1.735(15) . ?
S01S C21 1.797(17) . ?
F01U C04E 1.32(2) . ?
F01V C07U 1.32(2) . ?
F01X C07U 1.33(3) . ?
F01Y C05G 1.34(2) . ?
C01Z C022 1.39(2) . ?
C01Z C02M 1.38(2) . ?
F021 C04E 1.27(2) . ?
C022 H022 0.9300 . ?
C022 C04K 1.33(2) . ?
F024 C06B 1.33(2) . ?
C027 H027 0.9300 . ?
C027 C025 1.3900 . ?
C027 C02L 1.3900 . ?
C025 C047 1.3900 . ?
C047 H047 0.9300 . ?
C047 C05L 1.3900 . ?
C05L H05L 0.9300 . ?
C05L C04U 1.3900 . ?
C04U C02L 1.3900 . ?
C04U C127 1.49(3) . ?
C02L H02L 0.9300 . ?
F028 C06B 1.37(3) . ?
F029 C07U 1.34(2) . ?
F02C C113 1.32(3) . ?
F02E C04E 1.40(2) . ?
C02H H02H 0.9300 . ?
C02H C02M 1.39(2) . ?
C02H C02X 1.47(2) . ?
F02J C05U 1.31(3) . ?
F02K C05G 1.41(3) . ?
C02M H02M 0.9300 . ?
F02Q C08D 1.23(3) . ?
F02V C06B 1.36(2) . ?
F02W C083 1.28(3) . ?
C02X C04E 1.45(2) . ?
C02X C04K 1.40(2) . ?
F036 C05U 1.27(3) . ?
C03A H03A 0.9300 . ?
C03A C039 1.3900 . ?
C03A C033 1.3900 . ?
C039 C05I 1.3900 . ?
C05I H05I 0.9300 . ?
C05I C03M 1.3900 . ?
C03M H03M 0.9300 . ?
C03M C02Y 1.3900 . ?
C02Y C033 1.3900 . ?
C02Y C05U 1.49(2) . ?
C033 H033 0.9300 . ?
F03C C07B 1.35(3) . ?
F03D C076 1.24(3) . ?
F03F C127 1.30(3) . ?
F03G C076 1.35(3) . ?
F03N C099 1.34(3) . ?
F03T C099 1.30(3) . ?
F03U C72 1.25(3) . ?
F03V C161 1.22(3) . ?
F049 C083 1.25(3) . ?
C04B C063 1.28(3) . ?
C04B C0AC 1.27(3) . ?
F04C C07B 1.39(3) . ?
F04H C05G 1.31(2) . ?
F04I C076 1.44(3) . ?
C04K H04K 0.9300 . ?
F04Q C08D 1.33(3) . ?
F04R C78 1.368(10) . ?
C04T C04X 1.40(3) . ?
C04T C084 1.36(3) . ?
C04X H04X 0.9300 . ?
C04X C058 1.46(3) . ?
C055 C031 1.3900 . ?
C055 C06P 1.3900 . ?
C031 H031 0.9300 . ?
C031 C02N 1.3900 . ?
C02N H02N 0.9300 . ?
C02N C032 1.3900 . ?
C032 C061 1.3900 . ?
C032 C05G 1.48(2) . ?
C061 H061 0.9300 . ?
C061 C06P 1.3900 . ?
C06P H06P 0.9300 . ?
F056 C113 1.35(4) . ?
C058 H058 0.9300 . ?
C058 C06W 1.38(3) . ?
C05A H05A 0.9300 . ?
C05A C06L 1.3900 . ?
C05A C03Z 1.3900 . ?
C06L C06E 1.3900 . ?
C06L C07Z 1.44(2) . ?
C06E H06E 0.9300 . ?
C06E C03J 1.3900 . ?
C03J H03J 0.9300 . ?
C03J C020 1.3900 . ?
C020 C03Z 1.3900 . ?
C03Z H03Z 0.9300 . ?
C05B H05B 0.9300 . ?
C05B C05K 1.3900 . ?
C05B C05H 1.3900 . ?
C05K C02Z 1.3900 . ?
C05K C08D 1.52(3) . ?
C02Z H02Z 0.9300 . ?
C02Z C03R 1.3900 . ?
C03R H03R 0.9300 . ?
C03R C02O 1.3900 . ?
C02O C05H 1.3900 . ?
C05H H05H 0.9300 . ?
C05D H05D 0.9300 . ?
C05D C08V 1.3900 . ?
C05D C03O 1.3900 . ?
C08V H08V 0.9300 . ?
C08V C09A 1.3900 . ?
C09A H09A 0.9300 . ?
C09A C04Z 1.3900 . ?
C04Z C053 1.3900 . ?
C053 H053 0.9300 . ?
C053 C03O 1.3900 . ?
C03O H03O 0.9300 . ?
F05N C07B 1.26(3) . ?
F05O C161 1.24(3) . ?
C05U F062 1.32(3) . ?
F05W C094 1.16(3) . ?
C05Z H05Z 0.9300 . ?
C05Z C05Y 1.3900 . ?
C05Z C07R 1.3900 . ?
C05Y C05M 1.3900 . ?
C05M H05M 0.9300 . ?
C05M C077 1.3900 . ?
C077 H077 0.9300 . ?
C077 C05R 1.3900 . ?
C05R C07R 1.3900 . ?
C05R C083 1.46(2) . ?
C07R H07R 0.9300 . ?
C063 H063 0.9300 . ?
C063 C080 1.34(3) . ?
C066 H066 0.9300 . ?
C066 C03X 1.3900 . ?
C066 C04G 1.3900 . ?
C03X C034 1.3900 . ?
C034 H034 0.9300 . ?
C034 C04N 1.3900 . ?
C04N H04N 0.9300 . ?
C04N C057 1.3900 . ?
C057 C04G 1.3900 . ?
C057 C07B 1.37(3) . ?
C04G H04G 0.9300 . ?
C06B C168 1.46(2) . ?
F06G C127 1.25(3) . ?
C06H H06H 0.9300 . ?
C06H C03P 1.3900 . ?
C06H C09V 1.3900 . ?
C03P C07M 1.3900 . ?
C07M H07M 0.9300 . ?
C07M C06S 1.3900 . ?
C06S H06S 0.9300 . ?
C06S C08O 1.3900 . ?
C08O H08O 0.9300 . ?
C08O C09V 1.3900 . ?
C09V H09V 0.9300 . ?
F06K C08D 1.38(3) . ?
F06M F072 1.69(3) . ?
F06M C72 1.23(3) . ?
F06T C094 1.42(3) . ?
C06W C07C 1.42(3) . ?
C06W C081 1.45(4) . ?
F070 C0A9 1.381(10) . ?
F071 C081 1.29(4) . ?
F072 C72 1.33(3) . ?
F075 C081 1.29(3) . ?
C076 C92 1.46(2) . ?
F078 C113 1.44(4) . ?
C07C H07C 0.9300 . ?
C07C C084 1.36(3) . ?
F07H C099 1.26(3) . ?
F07I C083 1.29(3) . ?
F07L C0A9 1.371(10) . ?
F07O C161 1.35(3) . ?
F07P F25 1.68(4) . ?
F07P C66 1.26(4) . ?
F07P F143 1.29(6) . ?
C07U C140 1.56(2) . ?
C07Z F3 1.363(10) . ?
C07Z F4 1.360(10) . ?
C07Z F8 1.379(10) . ?
C080 H080 0.9300 . ?
C080 C082 1.47(3) . ?
C081 F09D 1.22(4) . ?
C082 C094 1.41(4) . ?
C082 C09B 1.22(3) . ?
C084 H084 0.9300 . ?
F08K C094 1.37(3) . ?
F08L C127 1.35(3) . ?
C099 C2 1.46(3) . ?
C09B H09B 0.9300 . ?
C09B C0AC 1.41(3) . ?
F09F F09O 1.75(5) . ?
F09F F0AN 1.34(6) . ?
F09F C311 1.384(10) . ?
F09O C311 1.380(10) . ?
C09Q H09Q 0.9300 . ?
C09Q C085 1.3900 . ?
C09Q C0A6 1.3900 . ?
C085 C073 1.3900 . ?
C085 C3 1.447(10) . ?
C073 H073 0.9300 . ?
C073 C09M 1.3900 . ?
C09M H09M 0.9300 . ?
C09M C02P 1.3900 . ?
C02P C0A6 1.3900 . ?
C0A6 H0A6 0.9300 . ?
F09R C0A9 1.370(10) . ?
F0A0 C66 1.27(3) . ?
C0A9 C68 1.63(3) . ?
C0AC H0AC 0.9300 . ?
F0AG C78 1.382(7) . ?
F0AG F99 1.70(3) . ?
F0AN C311 1.377(10) . ?
P1B C371 1.82(2) . ?
P1B C171 1.86(2) . ?
P1B C193 1.91(2) . ?
C1 C31 1.3900 . ?
C1 C9 1.3900 . ?
C31 H31 0.9300 . ?
C31 C75 1.3900 . ?
C75 H75 0.9300 . ?
C75 C2 1.3900 . ?
C2 C8 1.3900 . ?
C8 H8 0.9300 . ?
C8 C9 1.3900 . ?
C9 H9 0.9300 . ?
C4 C17 1.3900 . ?
C4 C6 1.3900 . ?
C17 H17 0.9300 . ?
C17 C18 1.3900 . ?
C18 H18 0.9300 . ?
C18 C12 1.3900 . ?
C12 H12 0.9300 . ?
C12 C5 1.3900 . ?
C5 H5 0.9300 . ?
C5 C6 1.3900 . ?
C6 H6 0.9300 . ?
C13 C15 1.3900 . ?
C13 C14 1.3900 . ?
C15 H15 0.9300 . ?
C15 C16 1.3900 . ?
C16 H16 0.9300 . ?
C16 C20 1.3900 . ?
C20 H20 0.9300 . ?
C20 C19 1.3900 . ?
C19 H19 0.9300 . ?
C19 C14 1.3900 . ?
C14 H14 0.9300 . ?
C11 H11 0.9300 . ?
C11 C7 1.3900 . ?
C11 C24 1.3900 . ?
C7 C10 1.3900 . ?
C10 H10 0.9300 . ?
C10 C22 1.3900 . ?
C22 H22 0.9300 . ?
C22 C23 1.3900 . ?
C23 H23 0.9300 . ?
C23 C24 1.3900 . ?
C24 H24 0.9300 . ?
C30 C32 1.3900 . ?
C30 C154 1.3900 . ?
C32 H32 0.9300 . ?
C32 C38 1.3900 . ?
C38 H38 0.9300 . ?
C38 C51 1.3900 . ?
C51 H51 0.9300 . ?
C51 C80 1.3900 . ?
C80 H80 0.9300 . ?
C80 C154 1.3900 . ?
C154 H154 0.9300 . ?
C27 C28 1.3900 . ?
C27 C34 1.3900 . ?
C28 H28 0.9300 . ?
C28 C29 1.3900 . ?
C29 H29 0.9300 . ?
C29 C40 1.3900 . ?
C40 H40 0.9300 . ?
C40 C39 1.3900 . ?
C39 H39 0.9300 . ?
C39 C34 1.3900 . ?
C34 H34 0.9300 . ?
C37 H37 0.9300 . ?
C37 C62 1.3900 . ?
C37 C36 1.3900 . ?
C62 H62 0.9300 . ?
C62 C90 1.3900 . ?
C90 H90 0.9300 . ?
C90 C44 1.3900 . ?
C44 H44 0.9300 . ?
C44 C35 1.3900 . ?
C35 C36 1.3900 . ?
C36 H36 0.9300 . ?
C41 C42 1.3900 . ?
C41 C47 1.3900 . ?
C42 H42 0.9300 . ?
C42 C43 1.3900 . ?
C43 H43 0.9300 . ?
C43 C45 1.3900 . ?
C45 C46 1.3900 . ?
C45 C72 1.46(3) . ?
C46 H46 0.9300 . ?
C46 C47 1.3900 . ?
C47 H47 0.9300 . ?
C55 C61 1.3900 . ?
C55 C56 1.3900 . ?
C61 H61 0.9300 . ?
C61 C60 1.3900 . ?
C60 H60 0.9300 . ?
C60 C59 1.3900 . ?
C59 C57 1.3900 . ?
C59 C66 1.54(3) . ?
C57 H57 0.9300 . ?
C57 C56 1.3900 . ?
C56 H56 0.9300 . ?
C48 H48 0.9300 . ?
C48 C49 1.3900 . ?
C48 C53 1.3900 . ?
C49 C50 1.3900 . ?
C49 S1 1.829(18) . ?
C50 H50 0.9300 . ?
C50 C52 1.3900 . ?
C52 H52 0.9300 . ?
C52 C54 1.3900 . ?
C54 C53 1.3900 . ?
C54 C311 1.87(4) . ?
C53 H53 0.9300 . ?
C63 H63 0.9300 . ?
C63 C129 1.3900 . ?
C63 C69 1.3900 . ?
C129 C65 1.3900 . ?
C65 H65 0.9300 . ?
C65 C67 1.3900 . ?
C67 H67 0.9300 . ?
C67 C68 1.3900 . ?
C68 C69 1.3900 . ?
C69 H69 0.9300 . ?
C70 H70 0.9300 . ?
C70 C71 1.3900 . ?
C70 C77 1.3900 . ?
C71 C73 1.3900 . ?
C73 H73 0.9300 . ?
C73 C74 1.3900 . ?
C74 H74 0.9300 . ?
C74 C76 1.3900 . ?
C76 C77 1.3900 . ?
C76 C78 1.53(3) . ?
C77 H77 0.9300 . ?
C78 F99 1.368(10) . ?
C86 C84 1.3900 . ?
C86 C79 1.3900 . ?
C86 C113 1.59(4) . ?
C84 H84 0.9300 . ?
C84 C83 1.3900 . ?
C83 H83 0.9300 . ?
C83 C82 1.3900 . ?
C82 C81 1.3900 . ?
C81 H81 0.9300 . ?
C81 C79 1.3900 . ?
C79 H79 0.9300 . ?
C87 H87 0.9300 . ?
C87 C93 1.3900 . ?
C87 C88 1.3900 . ?
C93 H93 0.9300 . ?
C93 C92 1.3900 . ?
C92 C91 1.3900 . ?
C91 H91 0.9300 . ?
C91 C89 1.3900 . ?
C89 H89 0.9300 . ?
C89 C88 1.3900 . ?
C94 C96 1.3900 . ?
C94 C100 1.3900 . ?
C96 H96 0.9300 . ?
C96 C97 1.3900 . ?
C97 H97 0.9300 . ?
C97 C98 1.3900 . ?
C98 C99 1.3900 . ?
C98 C161 1.63(3) . ?
C99 H99 0.9300 . ?
C99 C100 1.3900 . ?
C100 H100 0.9300 . ?
C107 C106 1.3900 . ?
C107 C108 1.3900 . ?
C106 H106 0.9300 . ?
C106 C109 1.3900 . ?
C109 H109 0.9300 . ?
C109 C117 1.3900 . ?
C117 H117 0.9300 . ?
C117 C118 1.3900 . ?
C118 H118 0.9300 . ?
C118 C108 1.3900 . ?
C108 H108 0.9300 . ?
C102 C105 1.3900 . ?
C102 C103 1.3900 . ?
C105 H105 0.9300 . ?
C105 C104 1.3900 . ?
C104 H104 0.9300 . ?
C104 C119 1.3900 . ?
C119 H119 0.9300 . ?
C119 C120 1.3900 . ?
C120 H120 0.9300 . ?
C120 C103 1.3900 . ?
C103 H103 0.9300 . ?
C112 H112 0.9300 . ?
C112 C110 1.3900 . ?
C112 C114 1.3900 . ?
C110 C101 1.3900 . ?
C101 H101 0.9300 . ?
C101 C116 1.3900 . ?
C116 H116 0.9300 . ?
C116 C115 1.3900 . ?
C115 H115 0.9300 . ?
C115 C114 1.3900 . ?
C114 H114 0.9300 . ?
C121 C126 1.3900 . ?
C121 C122 1.3900 . ?
C126 H126 0.9300 . ?
C126 C125 1.3900 . ?
C125 H125 0.9300 . ?
C125 C124 1.3900 . ?
C124 C123 1.3900 . ?
C124 C177 1.456(6) . ?
C123 H123 0.9300 . ?
C123 C122 1.3900 . ?
C122 H122 0.9300 . ?
C130 H130 0.9300 . ?
C130 C134 1.3900 . ?
C130 C128 1.3900 . ?
C134 H134 0.9300 . ?
C134 C135 1.3900 . ?
C135 H135 0.9300 . ?
C135 C131 1.3900 . ?
C131 H131 0.9300 . ?
C131 C133 1.3900 . ?
C133 H133 0.9300 . ?
C133 C128 1.3900 . ?
C136 C143 1.3900 . ?
C136 C137 1.3900 . ?
C143 H143 0.9300 . ?
C143 C141 1.3900 . ?
C141 H141 0.9300 . ?
C141 C140 1.3900 . ?
C140 C139 1.3900 . ?
C139 H139 0.9300 . ?
C139 C137 1.3900 . ?
C137 H137 0.9300 . ?
C148 C150 1.3900 . ?
C148 C149 1.3900 . ?
C150 H150 0.9300 . ?
C150 C151 1.3900 . ?
C151 H151 0.9300 . ?
C151 C152 1.3900 . ?
C152 H152 0.9300 . ?
C152 C157 1.3900 . ?
C157 H157 0.9300 . ?
C157 C149 1.3900 . ?
C149 H149 0.9300 . ?
C144 C147 1.3900 . ?
C144 C145 1.3900 . ?
C147 H147 0.9300 . ?
C147 C146 1.3900 . ?
C146 H146 0.9300 . ?
C146 C178 1.3900 . ?
C178 H178 0.9300 . ?
C178 C166 1.3900 . ?
C166 H166 0.9300 . ?
C166 C145 1.3900 . ?
C145 H145 0.9300 . ?
C153 H153 0.9300 . ?
C153 C155 1.3900 . ?
C153 C158 1.3900 . ?
C155 C156 1.3900 . ?
C156 H156 0.9300 . ?
C156 C160 1.3900 . ?
C160 H160 0.9300 . ?
C160 C159 1.3900 . ?
C159 H159 0.9300 . ?
C159 C158 1.3900 . ?
C158 H158 0.9300 . ?
C162 H162 0.9300 . ?
C162 C168 1.3900 . ?
C162 C163 1.3900 . ?
C168 C167 1.3900 . ?
C167 H167 0.9300 . ?
C167 C165 1.3900 . ?
C165 H165 0.9300 . ?
C165 C164 1.3900 . ?
C164 C163 1.3900 . ?
C163 H163 0.9300 . ?
C311 F33 1.53(5) . ?
F25 C66 1.28(4) . ?
C66 F143 1.32(6) . ?
F7 F13 1.12(7) . ?
F7 C3 1.357(10) . ?
F7 F556 0.86(7) . ?
F1 F13 1.67(4) . ?
F1 F26 1.43(4) . ?
F1 C3 1.359(10) . ?
F13 C3 1.354(10) . ?
F13 F556 1.74(5) . ?
F26 F27 1.11(5) . ?
F26 C3 1.361(10) . ?
F27 C3 1.360(10) . ?
F27 F556 1.23(5) . ?
C3 F556 1.32(3) . ?
C21 C25 1.3900 . ?
C21 C64 1.3900 . ?
C25 H25 0.9300 . ?
C25 C26 1.3900 . ?
C26 H26 0.9300 . ?
C26 C33 1.3900 . ?
C33 C58 1.3900 . ?
C33 C85 1.47(2) . ?
C58 H58 0.9300 . ?
C58 C64 1.3900 . ?
C64 H64 0.9300 . ?
C85 F671 1.298(10) . ?
C85 F683 1.298(10) . ?
C85 F248 1.25(3) . ?
C173 H173 0.9300 . ?
C173 C174 1.3900 . ?
C173 C371 1.3900 . ?
C174 H174 0.9300 . ?
C174 C175 1.3900 . ?
C175 H175 0.9300 . ?
C175 C225 1.3900 . ?
C225 H225 0.9300 . ?
C225 C176 1.3900 . ?
C176 H176 0.9300 . ?
C176 C371 1.3900 . ?
C171 C172 1.3900 . ?
C171 C169 1.3900 . ?
C172 H172 0.9300 . ?
C172 C170 1.3900 . ?
C170 H170 0.9300 . ?
C170 C111 1.3900 . ?
C111 H111 0.9300 . ?
C111 C95 1.3900 . ?
C95 H95 0.9300 . ?
C95 C169 1.3900 . ?
C169 H169 0.9300 . ?
C177 F31 1.348(10) . ?
C177 F49 1.342(10) . ?
C177 F52 1.350(10) . ?
C193 C179 1.3900 . ?
C193 C132 1.3900 . ?
C179 H179 0.9300 . ?
C179 C273 1.3900 . ?
C273 H273 0.9300 . ?
C273 C142 1.3900 . ?
C142 H142 0.9300 . ?
C142 C138 1.3900 . ?
C138 H138 0.9300 . ?
C138 C132 1.3900 . ?
C132 H132 0.9300 . ?

loop_
_geom_torsion_atom_site_label_1
_geom_torsion_atom_site_label_2
_geom_torsion_atom_site_label_3
_geom_torsion_atom_site_label_4
_geom_torsion
_geom_torsion_site_symmetry_1
_geom_torsion_site_symmetry_2
_geom_torsion_site_symmetry_3
_geom_torsion_site_symmetry_4
_geom_torsion_publ_flag
Ag03 S016 C164 C165 -171.7(5) . . . . ?
Ag03 S016 C164 C163 3.1(7) . . . . ?
Ag04 S012 C88 C87 20.3(8) . . . . ?
Ag04 S012 C88 C89 -159.9(5) . . . . ?
Ag05 S017 C03X C066 -170.8(5) . . . . ?
Ag05 S017 C03X C034 5.1(9) . . . . ?
Ag06 S010 C02O C03R -81.1(7) . . . . ?
Ag06 S010 C02O C05H 99.7(7) . . . . ?
Ag07 S00Z C01Z C022 -88.9(12) . . . . ?
Ag07 S00Z C01Z C02M 93.7(12) . . . . ?
Ag08 S013 C025 C027 39.3(8) . . . . ?
Ag08 S013 C025 C047 -145.0(6) . . . . ?
Ag09 S01R C129 C63 173.4(8) . . . . ?
Ag09 S01R C129 C65 -11.6(12) . . . . ?
Ag0A S01F C41 C42 -9.1(9) . . . . ?
Ag0A S01F C41 C47 171.4(6) . . . . ?
Ag0B S018 C55 C61 -59.0(8) . . . . ?
Ag0B S018 C55 C56 126.2(7) . . . . ?
Ag0D S00Z C01Z C022 -172.4(11) . . . . ?
Ag0D S00Z C01Z C02M 10.2(14) . . . . ?
Ag0D S012 C88 C87 -58.3(7) . . . . ?
Ag0D S012 C88 C89 121.5(6) . . . . ?
Ag0D S014 C94 C96 -122.1(7) . . . . ?
Ag0D S014 C94 C100 55.3(7) . . . . ?
Ag0E S01C C04B C063 101(2) . . . . ?
Ag0E S01C C04B C0AC -76(2) . . . . ?
Ag0F S01N C71 C70 90.1(8) . . . . ?
Ag0F S01N C71 C73 -92.5(10) . . . . ?
Ag0G S013 C025 C027 -45.5(8) . . . . ?
Ag0G S013 C025 C047 130.2(6) . . . . ?
Ag0G S016 C164 C165 111.2(5) . . . . ?
Ag0G S016 C164 C163 -73.9(7) . . . . ?
Ag0G S01B C020 C03J -22.4(8) . . . . ?
Ag0G S01B C020 C03Z 160.4(6) . . . . ?
Ag0H S018 C55 C61 24.9(9) . . . . ?
Ag0H S018 C55 C56 -149.9(7) . . . . ?
Ag0H S01A C039 C03A 13.6(8) . . . . ?
Ag0H S01A C039 C05I -167.0(5) . . . . ?
Ag0H S01F C41 C42 68.4(8) . . . . ?
Ag0H S01F C41 C47 -111.1(7) . . . . ?
Ag0I S018 C55 C61 103.7(7) . . . . ?
Ag0I S018 C55 C56 -71.1(8) . . . . ?
Ag0I S01A C039 C03A -76.7(7) . . . . ?
Ag0I S01A C039 C05I 102.7(6) . . . . ?
Ag0I S01H C1 C31 -26.2(11) . . . . ?
Ag0I S01H C1 C9 159.8(8) . . . . ?
Ag0I P01J C4 C17 -51.7(10) . . . . ?
Ag0I P01J C4 C6 123.0(10) . . . . ?
Ag0I P01J C13 C15 -21.0(9) . . . . ?
Ag0I P01J C13 C14 157.6(6) . . . . ?
Ag0I P01J C7 C11 142.5(7) . . . . ?
Ag0I P01J C7 C10 -41.8(9) . . . . ?
Ag0J S010 C02O C03R 99.1(7) . . . . ?
Ag0J S010 C02O C05H -80.1(7) . . . . ?
Ag0J S019 C02P C09M 89.6(9) . . . . ?
Ag0J S019 C02P C0A6 -92.1(9) . . . . ?
Ag0J S01G C136 C143 16.0(9) . . . . ?
Ag0J S01G C136 C137 -164.8(6) . . . . ?
Ag0J P01Q C148 C150 22.9(12) . . . . ?
Ag0J P01Q C148 C149 -156.8(8) . . . . ?
Ag0J P01Q C144 C147 63.6(10) . . . . ?
Ag0J P01Q C144 C145 -114.7(10) . . . . ?
Ag0J P01Q C155 C153 31.3(13) . . . . ?
Ag0J P01Q C155 C156 -153.0(10) . . . . ?
Ag0K S01B C020 C03J 67.9(7) . . . . ?
Ag0K S01B C020 C03Z -109.2(6) . . . . ?
Ag0K S01K C121 C126 163.3(13) . . . . ?
Ag0K S01K C121 C122 -17.9(14) . . . . ?
Ag0K P01O C04Z C09A 134.2(8) . . . . ?
Ag0K P01O C04Z C053 -47.7(10) . . . . ?
Ag0K P01O C03P C06H 142.7(7) . . . . ?
Ag0K P01O C03P C07M -41.0(10) . . . . ?
Ag0L S01E C055 C031 9.1(9) . . . . ?
Ag0L S01E C055 C06P -172.1(5) . . . . ?
Ag0L S01M C04T C04X -86.2(19) . . . . ?
Ag0L S01M C04T C084 94(2) . . . . ?
Ag0L P01P C30 C32 -122.1(11) . . . . ?
Ag0L P01P C30 C154 53.2(13) . . . . ?
Ag0L P01P C27 C28 5.0(12) . . . . ?
Ag0L P01P C27 C34 -178.1(8) . . . . ?
Ag0L P01P C35 C44 -119.3(11) . . . . ?
Ag0L P01P C35 C36 56.8(13) . . . . ?
Ag0M S00Z C01Z C022 95.0(13) . . . . ?
Ag0M S00Z C01Z C02M -82.4(12) . . . . ?
Ag0M S014 C94 C96 -22.3(9) . . . . ?
Ag0M S014 C94 C100 155.1(6) . . . . ?
Ag0M P C107 C106 41.1(7) . . . . ?
Ag0M P C107 C108 -133.0(7) . . . . ?
Ag0M P C102 C105 40.9(8) . . . . ?
Ag0M P C102 C103 -132.7(6) . . . . ?
Ag0M P C110 C112 45.6(8) . . . . ?
Ag0M P C110 C101 -141.0(7) . . . . ?
Ag0M S01I C05Y C05Z -178.1(6) . . . . ?
Ag0M S01I C05Y C05M 3.6(10) . . . . ?
Cu0N S010 C02O C03R 179.2(5) . . . . ?
Cu0N S010 C02O C05H 0.0(8) . . . . ?
Cu0N S017 C03X C066 107.3(6) . . . . ?
Cu0N S017 C03X C034 -76.8(8) . . . . ?
Cu0N S019 C02P C09M -2.6(11) . . . . ?
Cu0N S019 C02P C0A6 175.6(8) . . . . ?
Cu0O S00Z C01Z C022 16.7(14) . . . . ?
Cu0O S00Z C01Z C02M -160.7(10) . . . . ?
Cu0O S019 C02P C09M -130.9(8) . . . . ?
Cu0O S019 C02P C0A6 47.4(10) . . . . ?
Cu0O S01I C05Y C05Z -96.3(7) . . . . ?
Cu0O S01I C05Y C05M 85.4(8) . . . . ?
Cu0P S01G C136 C143 -172.8(6) . . . . ?
Cu0P S01G C136 C137 6.5(9) . . . . ?
Cu0P S01I C05Y C05Z -5.4(9) . . . . ?
Cu0P S01I C05Y C05M 176.3(6) . . . . ?
Cu0P S01K C121 C126 -22.5(13) . . . . ?
Cu0P S01K C121 C122 156.3(12) . . . . ?
Cu0Q S01E C055 C031 178.5(6) . . . . ?
Cu0Q S01E C055 C06P -2.7(8) . . . . ?
Cu0Q S01H C1 C31 156.0(8) . . . . ?
Cu0Q S01H C1 C9 -18.1(12) . . . . ?
Cu0Q S01L C82 C83 -11.5(11) . . . . ?
Cu0Q S01L C82 C81 169.5(8) . . . . ?
Cu0R S01C C04B C063 -163(2) . . . . ?
Cu0R S01C C04B C0AC 20(3) . . . . ?
Cu0R S01M C04T C04X 14(2) . . . . ?
Cu0R S01M C04T C084 -166.1(18) . . . . ?
Cu0R S01R C129 C63 -104.0(9) . . . . ?
Cu0R S01R C129 C65 71.1(11) . . . . ?
Cu0S S010 C02O C03R 23.7(8) . . . . ?
Cu0S S010 C02O C05H -155.5(5) . . . . ?
Cu0S S01B C020 C03J -156.2(6) . . . . ?
Cu0S S01B C020 C03Z 26.6(8) . . . . ?
Cu0S S01G C136 C143 96.4(7) . . . . ?
Cu0S S01G C136 C137 -84.3(7) . . . . ?
Cu0T S01N C71 C70 179.8(7) . . . . ?
Cu0T S01N C71 C73 -2.8(12) . . . . ?
Cu0T S01S C21 C25 -172.0(10) . . . . ?
Cu0T S01S C21 C64 12.8(14) . . . . ?
Cu0U S013 C025 C027 167.3(5) . . . . ?
Cu0U S013 C025 C047 -17.1(9) . . . . ?
Cu0U S014 C94 C96 115.7(7) . . . . ?
Cu0U S014 C94 C100 -66.9(7) . . . . ?
Cu0U S01K C121 C126 -113.5(12) . . . . ?
Cu0U S01K C121 C122 65.4(13) . . . . ?
Cu0V S01A C039 C03A 145.7(6) . . . . ?
Cu0V S01A C039 C05I -34.9(7) . . . . ?
Cu0V S01C C04B C063 2(3) . . . . ?
Cu0V S01C C04B C0AC -175(2) . . . . ?
Cu0V S01E C055 C031 -89.1(7) . . . . ?
Cu0V S01E C055 C06P 89.7(7) . . . . ?
Cu0W S01L C82 C83 80.1(10) . . . . ?
Cu0W S01L C82 C81 -98.9(9) . . . . ?
Cu0W S01M C04T C04X 145.3(17) . . . . ?
Cu0W S01M C04T C084 -35(2) . . . . ?
Cu0W S01N C71 C70 -12.0(11) . . . . ?
Cu0W S01N C71 C73 165.4(7) . . . . ?
Cu0X S018 C55 C61 -177.1(6) . . . . ?
Cu0X S018 C55 C56 8.1(10) . . . . ?
Cu0X S01H C1 C31 -113.9(9) . . . . ?
Cu0X S01H C1 C9 72.0(10) . . . . ?
Cu0X S01S C21 C25 -48.1(13) . . . . ?
Cu0X S01S C21 C64 136.7(11) . . . . ?
S00Z C01Z C022 C04K -174.9(13) . . . . ?
S00Z C01Z C02M C02H 176.6(12) . . . . ?
S010 C02O C05H C05B 179.2(9) . . . . ?
Cu S01L C82 C83 169.8(8) . . . . ?
Cu S01L C82 C81 -9.1(12) . . . . ?
Cu S01S C21 C25 83.1(15) . . . . ?
Cu S01S C21 C64 -92.1(13) . . . . ?
Cu P1B C371 C173 -42.4(19) . . . . ?
Cu P1B C371 C176 136.8(18) . . . . ?
Cu P1B C171 C172 157.2(17) . . . . ?
Cu P1B C171 C169 -23.2(17) . . . . ?
S013 C025 C047 C05L -175.6(9) . . . . ?
S014 C94 C96 C97 177.4(10) . . . . ?
S014 C94 C100 C99 -177.4(10) . . . . ?
S016 C164 C163 C162 -174.7(9) . . . . ?
S017 C03X C034 C04N -175.8(10) . . . . ?
S018 C55 C61 C60 -174.8(10) . . . . ?
S018 C55 C56 C57 174.7(11) . . . . ?
S019 C02P C0A6 C09Q -178.3(12) . . . . ?
S01A C039 C05I C03M -179.4(9) . . . . ?
S01B C020 C03Z C05A 177.2(10) . . . . ?
S01C C04B C063 C080 -174(2) . . . . ?
S01C C04B C0AC C09B 175(2) . . . . ?
P C107 C106 C109 -174.4(9) . . . . ?
P C107 C108 C118 173.9(10) . . . . ?
P C102 C105 C104 -173.6(9) . . . . ?
P C102 C103 C120 173.4(10) . . . . ?
P C110 C101 C116 -173.2(10) . . . . ?
S01E C055 C031 C02N 178.8(10) . . . . ?
S01E C055 C06P C061 -178.8(10) . . . . ?
S01F C41 C42 C43 -179.4(11) . . . . ?
S01F C41 C47 C46 179.5(10) . . . . ?
S01G C136 C143 C141 179.3(10) . . . . ?
S01G C136 C137 C139 -179.3(10) . . . . ?
S01H C1 C31 C75 -174.1(13) . . . . ?
S01H C1 C9 C8 174.0(13) . . . . ?
S01I C05Y C05M C077 178.3(11) . . . . ?
P01J C4 C17 C18 174.9(13) . . . . ?
P01J C4 C6 C5 -174.5(14) . . . . ?
P01J C13 C15 C16 178.7(11) . . . . ?
P01J C13 C14 C19 -178.6(11) . . . . ?
P01J C7 C10 C22 -175.8(10) . . . . ?
S01K C121 C126 C125 178.8(10) . . . . ?
S01K C121 C122 C123 -178.9(9) . . . . ?
S01L C82 C81 C79 179.0(13) . . . . ?
S01M C04T C04X C058 -179.8(17) . . . . ?
S01M C04T C084 C07C 179(2) . . . . ?
S01N C71 C73 C74 -177.3(13) . . . . ?
P01O C04Z C053 C03O -178.1(12) . . . . ?
P01O C03P C07M C06S -176.5(12) . . . . ?
P01P C30 C32 C38 175.2(17) . . . . ?
P01P C30 C154 C80 -175.4(17) . . . . ?
P01P C27 C28 C29 177.0(14) . . . . ?
P01P C27 C34 C39 -176.9(15) . . . . ?
P01P C35 C36 C37 -176.2(15) . . . . ?
P01Q C148 C150 C151 -179.7(13) . . . . ?
P01Q C148 C149 C157 179.7(14) . . . . ?
P01Q C144 C147 C146 -178.4(13) . . . . ?
P01Q C144 C145 C166 178.2(14) . . . . ?
P01Q C155 C156 C160 -175.7(17) . . . . ?
S01R C129 C65 C67 -174.9(14) . . . . ?
S01S C21 C25 C26 -175.1(17) . . . . ?
S01S C21 C64 C58 175.3(17) . . . . ?
F01V C07U C140 C141 29(2) . . . . ?
F01V C07U C140 C139 -155.8(14) . . . . ?
F01X C07U C140 C141 150.8(13) . . . . ?
F01X C07U C140 C139 -34(2) . . . . ?
C01Z C022 C04K C02X -4(3) . . . . ?
C022 C01Z C02M C02H -1(2) . . . . ?
F024 C06B C168 C162 131.8(16) . . . . ?
F024 C06B C168 C167 -48(2) . . . . ?
C027 C025 C047 C05L 0.0 . . . . ?
C025 C027 C02L C04U 0.0 . . . . ?
C025 C047 C05L C04U 0.0 . . . . ?
C047 C05L C04U C02L 0.0 . . . . ?
C047 C05L C04U C127 173.6(17) . . . . ?
C05L C04U C02L C027 0.0 . . . . ?
C05L C04U C127 F03F -116(2) . . . . ?
C05L C04U C127 F06G 21(3) . . . . ?
C05L C04U C127 F08L 142(2) . . . . ?
C02L C027 C025 S013 175.6(9) . . . . ?
C02L C027 C025 C047 0.0 . . . . ?
C02L C04U C127 F03F 57(3) . . . . ?
C02L C04U C127 F06G -165(2) . . . . ?
C02L C04U C127 F08L -44(3) . . . . ?
F028 C06B C168 C162 -112.7(17) . . . . ?
F028 C06B C168 C167 67(2) . . . . ?
F029 C07U C140 C141 -90.5(19) . . . . ?
F029 C07U C140 C139 84(2) . . . . ?
C02H C02X C04E F01U 9(3) . . . . ?
C02H C02X C04E F021 133(2) . . . . ?
C02H C02X C04E F02E -106(2) . . . . ?
C02H C02X C04K C022 3(3) . . . . ?
C02M C01Z C022 C04K 2(2) . . . . ?
C02M C02H C02X C04E 178.4(16) . . . . ?
C02M C02H C02X C04K -1(2) . . . . ?
F02V C06B C168 C162 3(2) . . . . ?
F02V C06B C168 C167 -176.9(14) . . . . ?
C02X C02H C02M C01Z 0(2) . . . . ?
C03A C039 C05I C03M 0.0 . . . . ?
C039 C03A C033 C02Y 0.0 . . . . ?
C039 C05I C03M C02Y 0.0 . . . . ?
C05I C03M C02Y C033 0.0 . . . . ?
C05I C03M C02Y C05U -175.3(16) . . . . ?
C03M C02Y C033 C03A 0.0 . . . . ?
C03M C02Y C05U F02J 87(2) . . . . ?
C03M C02Y C05U F036 -31(3) . . . . ?
C03M C02Y C05U F062 -159.1(18) . . . . ?
C033 C03A C039 S01A 179.4(9) . . . . ?
C033 C03A C039 C05I 0.0 . . . . ?
C033 C02Y C05U F02J -88(2) . . . . ?
C033 C02Y C05U F036 153.3(19) . . . . ?
C033 C02Y C05U F062 26(3) . . . . ?
F03D C076 C92 C93 76(3) . . . . ?
F03D C076 C92 C91 -105(2) . . . . ?
F03G C076 C92 C93 -154.7(17) . . . . ?
F03G C076 C92 C91 25(3) . . . . ?
F03N C099 C2 C75 128.9(18) . . . . ?
F03N C099 C2 C8 -63(3) . . . . ?
F03T C099 C2 C75 -114(3) . . . . ?
F03T C099 C2 C8 54(3) . . . . ?
C04B C063 C080 C082 -15(4) . . . . ?
C04E C02X C04K C022 -176.7(17) . . . . ?
F04I C076 C92 C93 -44(2) . . . . ?
F04I C076 C92 C91 135.0(16) . . . . ?
C04K C02X C04E F01U -171.8(17) . . . . ?
C04K C02X C04E F021 -47(3) . . . . ?
C04K C02X C04E F02E 74(2) . . . . ?
F04R C78 F99 F0AG -107(3) . . . . ?
C04T C04X C058 C06W 1(4) . . . . ?
C04X C04T C084 C07C -1(4) . . . . ?
C04X C058 C06W C07C -1(4) . . . . ?
C04X C058 C06W C081 176(3) . . . . ?
C055 C031 C02N C032 0.0 . . . . ?
C031 C055 C06P C061 0.0 . . . . ?
C031 C02N C032 C061 0.0 . . . . ?
C031 C02N C032 C05G -179.1(16) . . . . ?
C02N C032 C061 C06P 0.0 . . . . ?
C02N C032 C05G F01Y -53(2) . . . . ?
C02N C032 C05G F02K 56(2) . . . . ?
C02N C032 C05G F04H 178.6(17) . . . . ?
C032 C061 C06P C055 0.0 . . . . ?
C061 C032 C05G F01Y 127.6(15) . . . . ?
C061 C032 C05G F02K -123.0(16) . . . . ?
C061 C032 C05G F04H 0(3) . . . . ?
C06P C055 C031 C02N 0.0 . . . . ?
C058 C06W C07C C084 1(4) . . . . ?
C058 C06W C081 F071 117(3) . . . . ?
C058 C06W C081 F075 6(5) . . . . ?
C058 C06W C081 F09D -119(4) . . . . ?
C05A C06L C06E C03J 0.0 . . . . ?
C05A C06L C07Z F3 9(2) . . . . ?
C05A C06L C07Z F4 -121.7(16) . . . . ?
C05A C06L C07Z F8 130.1(16) . . . . ?
C06L C05A C03Z C020 0.0 . . . . ?
C06L C06E C03J C020 0.0 . . . . ?
C06E C06L C07Z F3 -166.2(15) . . . . ?
C06E C06L C07Z F4 63(2) . . . . ?
C06E C06L C07Z F8 -45(2) . . . . ?
C06E C03J C020 S01B -177.2(10) . . . . ?
C06E C03J C020 C03Z 0.0 . . . . ?
C03J C020 C03Z C05A 0.0 . . . . ?
C03Z C05A C06L C06E 0.0 . . . . ?
C03Z C05A C06L C07Z -175.1(15) . . . . ?
C05B C05K C02Z C03R 0.0 . . . . ?
C05B C05K C08D F02Q -89(2) . . . . ?
C05B C05K C08D F04Q 148.1(18) . . . . ?
C05B C05K C08D F06K 22(3) . . . . ?
C05K C05B C05H C02O 0.0 . . . . ?
C05K C02Z C03R C02O 0.0 . . . . ?
C02Z C05K C08D F02Q 89(2) . . . . ?
C02Z C05K C08D F04Q -34(3) . . . . ?
C02Z C05K C08D F06K -160.6(17) . . . . ?
C02Z C03R C02O S010 -179.2(10) . . . . ?
C02Z C03R C02O C05H 0.0 . . . . ?
C03R C02O C05H C05B 0.0 . . . . ?
C05H C05B C05K C02Z 0.0 . . . . ?
C05H C05B C05K C08D 177.4(17) . . . . ?
C05D C08V C09A C04Z 0.0 . . . . ?
C08V C05D C03O C053 0.0 . . . . ?
C08V C09A C04Z P01O 178.0(12) . . . . ?
C08V C09A C04Z C053 0.0 . . . . ?
C09A C04Z C053 C03O 0.0 . . . . ?
C04Z P01O C03P C06H 23.3(11) . . . . ?
C04Z P01O C03P C07M -160.3(8) . . . . ?
C04Z C053 C03O C05D 0.0 . . . . ?
C03O C05D C08V C09A 0.0 . . . . ?
C05G C032 C061 C06P 179.1(15) . . . . ?
C05U C02Y C033 C03A 175.3(16) . . . . ?
C05Z C05Y C05M C077 0.0 . . . . ?
C05Y C05Z C07R C05R 0.0 . . . . ?
C05Y C05M C077 C05R 0.0 . . . . ?
C05M C077 C05R C07R 0.0 . . . . ?
C05M C077 C05R C083 -177.1(17) . . . . ?
C077 C05R C07R C05Z 0.0 . . . . ?
C077 C05R C083 F02W 35(3) . . . . ?
C077 C05R C083 F049 -81(2) . . . . ?
C077 C05R C083 F07I 168.4(19) . . . . ?
C07R C05Z C05Y S01I -178.3(11) . . . . ?
C07R C05Z C05Y C05M 0.0 . . . . ?
C07R C05R C083 F02W -142.1(19) . . . . ?
C07R C05R C083 F049 102(2) . . . . ?
C07R C05R C083 F07I -9(3) . . . . ?
C063 C04B C0AC C09B -2(4) . . . . ?
C063 C080 C082 C094 -165(3) . . . . ?
C063 C080 C082 C09B 25(4) . . . . ?
C066 C03X C034 C04N 0.0 . . . . ?
C03X C066 C04G C057 0.0 . . . . ?
C03X C034 C04N C057 0.0 . . . . ?
C034 C04N C057 C04G 0.0 . . . . ?
C034 C04N C057 C07B 179.3(18) . . . . ?
C04N C057 C04G C066 0.0 . . . . ?
C04N C057 C07B F03C -37(3) . . . . ?
C04N C057 C07B F04C 66(2) . . . . ?
C04N C057 C07B F05N -167(2) . . . . ?
C04G C066 C03X S017 176.0(10) . . . . ?
C04G C066 C03X C034 0.0 . . . . ?
C04G C057 C07B F03C 142.4(18) . . . . ?
C04G C057 C07B F04C -114.9(19) . . . . ?
C04G C057 C07B F05N 12(3) . . . . ?
C06B C168 C167 C165 180.0(14) . . . . ?
C06H C03P C07M C06S 0.0 . . . . ?
C03P P01O C04Z C09A -101.2(10) . . . . ?
C03P P01O C04Z C053 76.9(10) . . . . ?
C03P C06H C09V C08O 0.0 . . . . ?
C03P C07M C06S C08O 0.0 . . . . ?
C07M C06S C08O C09V 0.0 . . . . ?
C06S C08O C09V C06H 0.0 . . . . ?
C09V C06H C03P P01O 176.3(13) . . . . ?
C09V C06H C03P C07M 0.0 . . . . ?
F06M F072 C72 F03U 108(3) . . . . ?
F06M F072 C72 C45 -113(3) . . . . ?
C06W C07C C084 C04T 0(4) . . . . ?
F070 C0A9 C68 C67 20(3) . . . . ?
F070 C0A9 C68 C69 -157(2) . . . . ?
F072 F06M C72 F03U -116(3) . . . . ?
F072 F06M C72 C45 116(3) . . . . ?
C076 C92 C91 C89 -179.4(15) . . . . ?
C07B C057 C04G C066 -179.3(17) . . . . ?
C07C C06W C081 F071 -65(4) . . . . ?
C07C C06W C081 F075 -177(3) . . . . ?
C07C C06W C081 F09D 58(4) . . . . ?
F07H C099 C2 C75 18(3) . . . . ?
F07H C099 C2 C8 -175(2) . . . . ?
F07L C0A9 C68 C67 -108.8(18) . . . . ?
F07L C0A9 C68 C69 75(2) . . . . ?
F07P F25 C66 F0A0 131(3) . . . . ?
F07P F25 C66 C59 -110(3) . . . . ?
F07P F25 C66 F143 34(5) . . . . ?
C07U C140 C139 C137 -174.9(14) . . . . ?
C07Z C06L C06E C03J 175.5(14) . . . . ?
C080 C082 C094 F05W 3(5) . . . . ?
C080 C082 C094 F06T -114(3) . . . . ?
C080 C082 C094 F08K 152(3) . . . . ?
C080 C082 C09B C0AC -27(5) . . . . ?
C081 C06W C07C C084 -176(3) . . . . ?
C082 C09B C0AC C04B 17(5) . . . . ?
C083 C05R C07R C05Z 177.1(17) . . . . ?
C084 C04T C04X C058 0(3) . . . . ?
C08D C05K C02Z C03R -177.5(16) . . . . ?
C094 C082 C09B C0AC 165(3) . . . . ?
C099 C2 C8 C9 -168(2) . . . . ?
C09B C082 C094 F05W 170(4) . . . . ?
C09B C082 C094 F06T 53(5) . . . . ?
C09B C082 C094 F08K -41(5) . . . . ?
F09F F09O C311 F0AN -5(5) . . . . ?
F09F F09O C311 C54 81(3) . . . . ?
F09F F09O C311 F33 -169(4) . . . . ?
F09F F0AN C311 F09O 5(6) . . . . ?
F09F F0AN C311 C54 -76(3) . . . . ?
F09F F0AN C311 F33 163(6) . . . . ?
F09O F09F F0AN C311 -3(4) . . . . ?
F09O F09F C311 F0AN 176(4) . . . . ?
F09O F09F C311 C54 -84(2) . . . . ?
F09O F09F C311 F33 39(13) . . . . ?
C09Q C085 C073 C09M 0.0 . . . . ?
C09Q C085 C3 F7 -97(4) . . . . ?
C09Q C085 C3 F1 36(3) . . . . ?
C09Q C085 C3 F13 -47(3) . . . . ?
C09Q C085 C3 F26 109(3) . . . . ?
C09Q C085 C3 F27 165(3) . . . . ?
C09Q C085 C3 F556 -134(3) . . . . ?
C085 C09Q C0A6 C02P 0.0 . . . . ?
C085 C073 C09M C02P 0.0 . . . . ?
C085 C3 F556 F7 79(7) . . . . ?
C085 C3 F556 F13 107(2) . . . . ?
C085 C3 F556 F27 -111(3) . . . . ?
C073 C085 C3 F7 92(4) . . . . ?
C073 C085 C3 F1 -135(2) . . . . ?
C073 C085 C3 F13 142(2) . . . . ?
C073 C085 C3 F26 -62(3) . . . . ?
C073 C085 C3 F27 -6(4) . . . . ?
C073 C085 C3 F556 55(3) . . . . ?
C073 C09M C02P S019 178.3(13) . . . . ?
C073 C09M C02P C0A6 0.0 . . . . ?
C09M C02P C0A6 C09Q 0.0 . . . . ?
C0A6 C09Q C085 C073 0.0 . . . . ?
C0A6 C09Q C085 C3 -170.6(19) . . . . ?
F09R C0A9 C68 C67 150.2(16) . . . . ?
F09R C0A9 C68 C69 -27(2) . . . . ?
F0A0 C66 F143 F07P -140(3) . . . . ?
C0A9 C68 C69 C63 176.5(19) . . . . ?
C0AC C04B C063 C080 3(4) . . . . ?
F0AN F09F F09O C311 4(4) . . . . ?
F0AN F09F C311 F09O -176(4) . . . . ?
F0AN F09F C311 C54 99(3) . . . . ?
F0AN F09F C311 F33 -138(14) . . . . ?
P1B C171 C172 C170 179.7(5) . . . . ?
P1B C171 C169 C95 -179.7(5) . . . . ?
P1B C193 C179 C273 180.00(7) . . . . ?
P1B C193 C132 C138 180.00(8) . . . . ?
C1 C31 C75 C2 0.0 . . . . ?
C31 C1 C9 C8 0.0 . . . . ?
C31 C75 C2 C099 168(2) . . . . ?
C31 C75 C2 C8 0.0 . . . . ?
C75 C2 C8 C9 0.0 . . . . ?
C2 C8 C9 C1 0.0 . . . . ?
C9 C1 C31 C75 0.0 . . . . ?
C4 P01J C13 C15 103.8(10) . . . . ?
C4 P01J C13 C14 -77.6(10) . . . . ?
C4 P01J C7 C11 16.8(10) . . . . ?
C4 P01J C7 C10 -167.5(9) . . . . ?
C4 C17 C18 C12 0.0 . . . . ?
C17 C4 C6 C5 0.0 . . . . ?
C17 C18 C12 C5 0.0 . . . . ?
C18 C12 C5 C6 0.0 . . . . ?
C12 C5 C6 C4 0.0 . . . . ?
C6 C4 C17 C18 0.0 . . . . ?
C13 P01J C4 C17 -173.9(9) . . . . ?
C13 P01J C4 C6 0.8(13) . . . . ?
C13 P01J C7 C11 -92.2(9) . . . . ?
C13 P01J C7 C10 83.5(9) . . . . ?
C13 C15 C16 C20 0.0 . . . . ?
C15 C13 C14 C19 0.0 . . . . ?
C15 C16 C20 C19 0.0 . . . . ?
C16 C20 C19 C14 0.0 . . . . ?
C20 C19 C14 C13 0.0 . . . . ?
C14 C13 C15 C16 0.0 . . . . ?
C11 C7 C10 C22 0.0 . . . . ?
C7 P01J C4 C17 75.9(10) . . . . ?
C7 P01J C4 C6 -109.4(11) . . . . ?
C7 P01J C13 C15 -150.4(8) . . . . ?
C7 P01J C13 C14 28.3(10) . . . . ?
C7 C11 C24 C23 0.0 . . . . ?
C7 C10 C22 C23 0.0 . . . . ?
C10 C22 C23 C24 0.0 . . . . ?
C22 C23 C24 C11 0.0 . . . . ?
C24 C11 C7 P01J 175.6(11) . . . . ?
C24 C11 C7 C10 0.0 . . . . ?
C30 P01P C27 C28 -116.4(12) . . . . ?
C30 P01P C27 C34 60.6(13) . . . . ?
C30 P01P C35 C44 6.5(16) . . . . ?
C30 P01P C35 C36 -177.3(13) . . . . ?
C30 C32 C38 C51 0.0 . . . . ?
C32 C30 C154 C80 0.0 . . . . ?
C32 C38 C51 C80 0.0 . . . . ?
C38 C51 C80 C154 0.0 . . . . ?
C51 C80 C154 C30 0.0 . . . . ?
C154 C30 C32 C38 0.0 . . . . ?
C27 P01P C30 C32 1.6(15) . . . . ?
C27 P01P C30 C154 176.9(12) . . . . ?
C27 P01P C35 C44 113.9(13) . . . . ?
C27 P01P C35 C36 -70.0(13) . . . . ?
C27 C28 C29 C40 0.0 . . . . ?
C28 C27 C34 C39 0.0 . . . . ?
C28 C29 C40 C39 0.0 . . . . ?
C29 C40 C39 C34 0.0 . . . . ?
C40 C39 C34 C27 0.0 . . . . ?
C34 C27 C28 C29 0.0 . . . . ?
C37 C62 C90 C44 0.0 . . . . ?
C62 C37 C36 C35 0.0 . . . . ?
C62 C90 C44 C35 0.0 . . . . ?
C90 C44 C35 P01P 176.0(16) . . . . ?
C90 C44 C35 C36 0.0 . . . . ?
C44 C35 C36 C37 0.0 . . . . ?
C35 P01P C30 C32 107.4(14) . . . . ?
C35 P01P C30 C154 -77.4(14) . . . . ?
C35 P01P C27 C28 134.6(12) . . . . ?
C35 P01P C27 C34 -48.4(14) . . . . ?
C36 C37 C62 C90 0.0 . . . . ?
C41 C42 C43 C45 0.0 . . . . ?
C42 C41 C47 C46 0.0 . . . . ?
C42 C43 C45 C46 0.0 . . . . ?
C42 C43 C45 C72 173.5(18) . . . . ?
C43 C45 C46 C47 0.0 . . . . ?
C43 C45 C72 F03U 59(3) . . . . ?
C43 C45 C72 F06M -175(2) . . . . ?
C43 C45 C72 F072 -82(3) . . . . ?
C45 C46 C47 C41 0.0 . . . . ?
C46 C45 C72 F03U -128(2) . . . . ?
C46 C45 C72 F06M -2(4) . . . . ?
C46 C45 C72 F072 91(3) . . . . ?
C47 C41 C42 C43 0.0 . . . . ?
C72 C45 C46 C47 -173(2) . . . . ?
C55 C61 C60 C59 0.0 . . . . ?
C61 C55 C56 C57 0.0 . . . . ?
C61 C60 C59 C57 0.0 . . . . ?
C61 C60 C59 C66 177.8(18) . . . . ?
C60 C59 C57 C56 0.0 . . . . ?
C60 C59 C66 F07P -175(2) . . . . ?
C60 C59 C66 F0A0 22(3) . . . . ?
C60 C59 C66 F25 -86(3) . . . . ?
C60 C59 C66 F143 121(3) . . . . ?
C59 C57 C56 C55 0.0 . . . . ?
C59 C66 F143 F07P 104(3) . . . . ?
C57 C59 C66 F07P 3(3) . . . . ?
C57 C59 C66 F0A0 -160(2) . . . . ?
C57 C59 C66 F25 92(3) . . . . ?
C57 C59 C66 F143 -61(4) . . . . ?
C56 C55 C61 C60 0.0 . . . . ?
C48 C49 C50 C52 0.0 . . . . ?
C48 C49 S1 Ag0C 163.0(9) . . . . ?
C48 C49 S1 Cu0T -115.1(10) . . . . ?
C49 C48 C53 C54 0.0 . . . . ?
C49 C50 C52 C54 0.0 . . . . ?
C50 C49 S1 Ag0C -10.7(14) . . . . ?
C50 C49 S1 Cu0T 71.2(12) . . . . ?
C50 C52 C54 C53 0.0 . . . . ?
C50 C52 C54 C311 170.0(19) . . . . ?
C52 C54 C53 C48 0.0 . . . . ?
C52 C54 C311 F09F -147(3) . . . . ?
C52 C54 C311 F09O 134(2) . . . . ?
C52 C54 C311 F0AN -90(3) . . . . ?
C52 C54 C311 F33 49(3) . . . . ?
C53 C48 C49 C50 0.0 . . . . ?
C53 C48 C49 S1 -173.7(16) . . . . ?
C53 C54 C311 F09F 23(3) . . . . ?
C53 C54 C311 F09O -57(3) . . . . ?
C53 C54 C311 F0AN 79(3) . . . . ?
C53 C54 C311 F33 -141(3) . . . . ?
C63 C129 C65 C67 0.0 . . . . ?
C129 C63 C69 C68 0.0 . . . . ?
C129 C65 C67 C68 0.0 . . . . ?
C65 C67 C68 C0A9 -177.0(16) . . . . ?
C65 C67 C68 C69 0.0 . . . . ?
C67 C68 C69 C63 0.0 . . . . ?
C69 C63 C129 S01R 175.2(14) . . . . ?
C69 C63 C129 C65 0.0 . . . . ?
C70 C71 C73 C74 0.0 . . . . ?
C71 C70 C77 C76 0.0 . . . . ?
C71 C73 C74 C76 0.0 . . . . ?
C73 C74 C76 C77 0.0 . . . . ?
C73 C74 C76 C78 178.4(19) . . . . ?
C74 C76 C77 C70 0.0 . . . . ?
C74 C76 C78 F04R -145.9(19) . . . . ?
C74 C76 C78 F0AG 89(2) . . . . ?
C74 C76 C78 F99 5(3) . . . . ?
C76 C78 F99 F0AG 105(2) . . . . ?
C77 C70 C71 S01N 177.4(12) . . . . ?
C77 C70 C71 C73 0.0 . . . . ?
C77 C76 C78 F04R 33(3) . . . . ?
C77 C76 C78 F0AG -93.0(19) . . . . ?
C77 C76 C78 F99 -176.8(19) . . . . ?
C78 C76 C77 C70 -178.5(17) . . . . ?
C86 C84 C83 C82 0.0 . . . . ?
C84 C86 C79 C81 0.0 . . . . ?
C84 C86 C113 F02C 133(2) . . . . ?
C84 C86 C113 F056 -110(2) . . . . ?
C84 C86 C113 F078 6(3) . . . . ?
C84 C83 C82 S01L -179.0(13) . . . . ?
C84 C83 C82 C81 0.0 . . . . ?
C83 C82 C81 C79 0.0 . . . . ?
C82 C81 C79 C86 0.0 . . . . ?
C79 C86 C84 C83 0.0 . . . . ?
C79 C86 C113 F02C -48(3) . . . . ?
C79 C86 C113 F056 70(3) . . . . ?
C79 C86 C113 F078 -174.2(18) . . . . ?
C113 C86 C84 C83 180(2) . . . . ?
C113 C86 C79 C81 -180(2) . . . . ?
C87 C93 C92 C076 179.4(16) . . . . ?
C87 C93 C92 C91 0.0 . . . . ?
C93 C87 C88 S012 179.8(10) . . . . ?
C93 C87 C88 C89 0.0 . . . . ?
C93 C92 C91 C89 0.0 . . . . ?
C92 C91 C89 C88 0.0 . . . . ?
C91 C89 C88 S012 -179.8(9) . . . . ?
C91 C89 C88 C87 0.0 . . . . ?
C88 C87 C93 C92 0.0 . . . . ?
C94 C96 C97 C98 0.0 . . . . ?
C96 C94 C100 C99 0.0 . . . . ?
C96 C97 C98 C99 0.0 . . . . ?
C96 C97 C98 C161 179.6(17) . . . . ?
C97 C98 C99 C100 0.0 . . . . ?
C97 C98 C161 F03V -47(3) . . . . ?
C97 C98 C161 F05O -178.1(19) . . . . ?
C97 C98 C161 F07O 73(2) . . . . ?
C98 C99 C100 C94 0.0 . . . . ?
C99 C98 C161 F03V 133(2) . . . . ?
C99 C98 C161 F05O 2(3) . . . . ?
C99 C98 C161 F07O -107(2) . . . . ?
C100 C94 C96 C97 0.0 . . . . ?
C107 P C102 C105 -76.9(8) . . . . ?
C107 P C102 C103 109.6(8) . . . . ?
C107 P C110 C112 166.1(7) . . . . ?
C107 P C110 C101 -20.5(9) . . . . ?
C107 C106 C109 C117 0.0 . . . . ?
C106 C107 C108 C118 0.0 . . . . ?
C106 C109 C117 C118 0.0 . . . . ?
C109 C117 C118 C108 0.0 . . . . ?
C117 C118 C108 C107 0.0 . . . . ?
C108 C107 C106 C109 0.0 . . . . ?
C102 P C107 C106 162.4(6) . . . . ?
C102 P C107 C108 -11.7(9) . . . . ?
C102 P C110 C112 -82.6(8) . . . . ?
C102 P C110 C101 90.8(9) . . . . ?
C102 C105 C104 C119 0.0 . . . . ?
C105 C102 C103 C120 0.0 . . . . ?
C105 C104 C119 C120 0.0 . . . . ?
C104 C119 C120 C103 0.0 . . . . ?
C119 C120 C103 C102 0.0 . . . . ?
C103 C102 C105 C104 0.0 . . . . ?
C112 C110 C101 C116 0.0 . . . . ?
C110 P C107 C106 -86.2(8) . . . . ?
C110 P C107 C108 99.6(8) . . . . ?
C110 P C102 C105 172.2(7) . . . . ?
C110 P C102 C103 -1.3(9) . . . . ?
C110 C112 C114 C115 0.0 . . . . ?
C110 C101 C116 C115 0.0 . . . . ?
C101 C116 C115 C114 0.0 . . . . ?
C116 C115 C114 C112 0.0 . . . . ?
C114 C112 C110 P 173.7(10) . . . . ?
C114 C112 C110 C101 0.0 . . . . ?
C121 C126 C125 C124 0.0 . . . . ?
C126 C121 C122 C123 0.0 . . . . ?
C126 C125 C124 C123 0.0 . . . . ?
C126 C125 C124 C177 -179.5(13) . . . . ?
C125 C124 C123 C122 0.0 . . . . ?
C125 C124 C177 F31 82(3) . . . . ?
C125 C124 C177 F49 -138(3) . . . . ?
C125 C124 C177 F52 -26(3) . . . . ?
C124 C123 C122 C121 0.0 . . . . ?
C123 C124 C177 F31 -98(3) . . . . ?
C123 C124 C177 F49 43(3) . . . . ?
C123 C124 C177 F52 154(3) . . . . ?
C122 C121 C126 C125 0.0 . . . . ?
C127 C04U C02L C027 -173.7(17) . . . . ?
C130 C134 C135 C131 0.0 . . . . ?
C134 C130 C128 P01O 174.0(18) . . . . ?
C134 C130 C128 C133 0.0 . . . . ?
C134 C135 C131 C133 0.0 . . . . ?
C135 C131 C133 C128 0.0 . . . . ?
C131 C133 C128 P01O -173.9(18) . . . . ?
C131 C133 C128 C130 0.0 . . . . ?
C128 P01O C04Z C09A 6.5(15) . . . . ?
C128 P01O C04Z C053 -175.5(13) . . . . ?
C128 P01O C03P C06H -88.7(12) . . . . ?
C128 P01O C03P C07M 87.7(11) . . . . ?
C128 C130 C134 C135 0.0 . . . . ?
C136 C143 C141 C140 0.0 . . . . ?
C143 C136 C137 C139 0.0 . . . . ?
C143 C141 C140 C07U 174.7(15) . . . . ?
C143 C141 C140 C139 0.0 . . . . ?
C141 C140 C139 C137 0.0 . . . . ?
C140 C139 C137 C136 0.0 . . . . ?
C137 C136 C143 C141 0.0 . . . . ?
C148 P01Q C144 C147 -65.0(11) . . . . ?
C148 P01Q C144 C145 116.7(12) . . . . ?
C148 P01Q C155 C153 164.3(12) . . . . ?
C148 P01Q C155 C156 -19.9(15) . . . . ?
C148 C150 C151 C152 0.0 . . . . ?
C150 C148 C149 C157 0.0 . . . . ?
C150 C151 C152 C157 0.0 . . . . ?
C151 C152 C157 C149 0.0 . . . . ?
C152 C157 C149 C148 0.0 . . . . ?
C149 C148 C150 C151 0.0 . . . . ?
C144 P01Q C148 C150 146.0(10) . . . . ?
C144 P01Q C148 C149 -33.7(12) . . . . ?
C144 P01Q C155 C153 -91.7(13) . . . . ?
C144 P01Q C155 C156 84.1(13) . . . . ?
C144 C147 C146 C178 0.0 . . . . ?
C147 C144 C145 C166 0.0 . . . . ?
C147 C146 C178 C166 0.0 . . . . ?
C146 C178 C166 C145 0.0 . . . . ?
C178 C166 C145 C144 0.0 . . . . ?
C145 C144 C147 C146 0.0 . . . . ?
C153 C155 C156 C160 0.0 . . . . ?
C155 P01Q C148 C150 -104.3(12) . . . . ?
C155 P01Q C148 C149 76.0(13) . . . . ?
C155 P01Q C144 C147 -174.9(12) . . . . ?
C155 P01Q C144 C145 6.7(15) . . . . ?
C155 C153 C158 C159 0.0 . . . . ?
C155 C156 C160 C159 0.0 . . . . ?
C156 C160 C159 C158 0.0 . . . . ?
C160 C159 C158 C153 0.0 . . . . ?
C158 C153 C155 P01Q 175.9(16) . . . . ?
C158 C153 C155 C156 0.0 . . . . ?
C161 C98 C99 C100 -179.6(17) . . . . ?
C162 C168 C167 C165 0.0 . . . . ?
C168 C162 C163 C164 0.0 . . . . ?
C168 C167 C165 C164 0.0 . . . . ?
C167 C165 C164 S016 175.0(8) . . . . ?
C167 C165 C164 C163 0.0 . . . . ?
C165 C164 C163 C162 0.0 . . . . ?
C163 C162 C168 C06B 180.0(14) . . . . ?
C163 C162 C168 C167 0.0 . . . . ?
C311 C54 C53 C48 -168(2) . . . . ?
S1 C49 C50 C52 173.6(17) . . . . ?
F25 F07P C66 F0A0 -93(4) . . . . ?
F25 F07P C66 C59 107(3) . . . . ?
F25 F07P C66 F143 -152(4) . . . . ?
F25 F07P F143 C66 22(3) . . . . ?
F25 C66 F143 F07P -40(5) . . . . ?
F99 F0AG C78 F04R 119(3) . . . . ?
F99 F0AG C78 C76 -113(2) . . . . ?
C66 C59 C57 C56 -177.8(18) . . . . ?
F143 F07P F25 C66 -26(4) . . . . ?
F143 F07P C66 F0A0 59(5) . . . . ?
F143 F07P C66 C59 -101(4) . . . . ?
F143 F07P C66 F25 152(4) . . . . ?
F7 F13 C3 C085 -88(4) . . . . ?
F7 F13 C3 F1 161(5) . . . . ?
F7 F13 C3 F26 117(5) . . . . ?
F7 F13 C3 F27 58(5) . . . . ?
F7 F13 C3 F556 22(5) . . . . ?
F7 F13 F556 F27 -160(11) . . . . ?
F7 F13 F556 C3 -126(9) . . . . ?
F7 C3 F556 F13 28(6) . . . . ?
F7 C3 F556 F27 171(8) . . . . ?
F1 F13 C3 C085 111(2) . . . . ?
F1 F13 C3 F7 -161(5) . . . . ?
F1 F13 C3 F26 -44(3) . . . . ?
F1 F13 C3 F27 -102(3) . . . . ?
F1 F13 C3 F556 -139(3) . . . . ?
F1 F13 F556 F7 157(9) . . . . ?
F1 F13 F556 F27 -3(4) . . . . ?
F1 F13 F556 C3 31.5(18) . . . . ?
F1 F26 F27 C3 -24(3) . . . . ?
F1 F26 F27 F556 3(7) . . . . ?
F1 F26 C3 C085 -103(3) . . . . ?
F1 F26 C3 F7 111(5) . . . . ?
F1 F26 C3 F13 49(3) . . . . ?
F1 F26 C3 F27 155(4) . . . . ?
F1 F26 C3 F556 134(3) . . . . ?
F1 C3 F556 F7 -89(7) . . . . ?
F1 C3 F556 F13 -61(4) . . . . ?
F1 C3 F556 F27 81(5) . . . . ?
F13 F7 C3 C085 106(4) . . . . ?
F13 F7 C3 F1 -22(5) . . . . ?
F13 F7 C3 F26 -103(5) . . . . ?
F13 F7 C3 F27 -135(4) . . . . ?
F13 F7 C3 F556 -142(8) . . . . ?
F13 F7 F556 F27 28(16) . . . . ?
F13 F7 F556 C3 41(6) . . . . ?
F13 F1 F26 F27 -5(5) . . . . ?
F13 F1 F26 C3 -31.2(17) . . . . ?
F13 F1 C3 C085 -105(2) . . . . ?
F13 F1 C3 F7 17(4) . . . . ?
F13 F1 C3 F26 140(3) . . . . ?
F13 F1 C3 F27 121(3) . . . . ?
F13 F1 C3 F556 63(4) . . . . ?
F13 C3 F556 F7 -28(6) . . . . ?
F13 C3 F556 F27 143(4) . . . . ?
F26 F1 F13 F7 15(5) . . . . ?
F26 F1 F13 C3 34.1(19) . . . . ?
F26 F1 F13 F556 4(3) . . . . ?
F26 F1 C3 C085 116(3) . . . . ?
F26 F1 C3 F7 -123(4) . . . . ?
F26 F1 C3 F13 -140(3) . . . . ?
F26 F1 C3 F27 -19(3) . . . . ?
F26 F1 C3 F556 -77(4) . . . . ?
F26 F27 C3 C085 -109(3) . . . . ?
F26 F27 C3 F7 148(4) . . . . ?
F26 F27 C3 F1 23(4) . . . . ?
F26 F27 C3 F13 108(4) . . . . ?
F26 F27 C3 F556 153(5) . . . . ?
F26 F27 F556 F7 -15(15) . . . . ?
F26 F27 F556 F13 1(6) . . . . ?
F26 F27 F556 C3 -29(5) . . . . ?
F26 C3 F556 F7 -151(6) . . . . ?
F26 C3 F556 F13 -123(2) . . . . ?
F26 C3 F556 F27 20(4) . . . . ?
F27 F26 C3 C085 101(4) . . . . ?
F27 F26 C3 F7 -44(6) . . . . ?
F27 F26 C3 F1 -155(4) . . . . ?
F27 F26 C3 F13 -106(4) . . . . ?
F27 F26 C3 F556 -22(4) . . . . ?
F27 C3 F556 F7 -171(8) . . . . ?
F27 C3 F556 F13 -143(4) . . . . ?
C3 C085 C073 C09M 171.4(17) . . . . ?
C3 F7 F13 F1 17(4) . . . . ?
C3 F7 F13 F556 42(7) . . . . ?
C3 F7 F556 F13 -41(6) . . . . ?
C3 F7 F556 F27 -13(11) . . . . ?
C3 F1 F13 F7 -19(4) . . . . ?
C3 F1 F13 F556 -29.9(19) . . . . ?
C3 F1 F26 F27 26(4) . . . . ?
C3 F13 F556 F7 126(9) . . . . ?
C3 F13 F556 F27 -35(3) . . . . ?
C3 F26 F27 F556 27(4) . . . . ?
C3 F27 F556 F7 13(11) . . . . ?
C3 F27 F556 F13 29(2) . . . . ?
F556 F7 F13 F1 -25(10) . . . . ?
F556 F7 F13 C3 -42(7) . . . . ?
F556 F7 C3 C085 -112(6) . . . . ?
F556 F7 C3 F1 120(6) . . . . ?
F556 F7 C3 F13 142(8) . . . . ?
F556 F7 C3 F26 39(8) . . . . ?
F556 F7 C3 F27 8(7) . . . . ?
F556 F13 C3 C085 -110(3) . . . . ?
F556 F13 C3 F7 -22(5) . . . . ?
F556 F13 C3 F1 139(3) . . . . ?
F556 F13 C3 F26 94(4) . . . . ?
F556 F13 C3 F27 36(4) . . . . ?
F556 F27 C3 C085 97(4) . . . . ?
F556 F27 C3 F7 -6(5) . . . . ?
F556 F27 C3 F1 -130(4) . . . . ?
F556 F27 C3 F13 -46(4) . . . . ?
F556 F27 C3 F26 -153(5) . . . . ?
C21 C25 C26 C33 0.0 . . . . ?
C25 C21 C64 C58 0.0 . . . . ?
C25 C26 C33 C58 0.0 . . . . ?
C25 C26 C33 C85 -177(3) . . . . ?
C26 C33 C58 C64 0.0 . . . . ?
C26 C33 C85 F671 -58(6) . . . . ?
C26 C33 C85 F683 58(6) . . . . ?
C26 C33 C85 F248 -179(7) . . . . ?
C33 C58 C64 C21 0.0 . . . . ?
C58 C33 C85 F671 125(6) . . . . ?
C58 C33 C85 F683 -118(6) . . . . ?
C58 C33 C85 F248 4(6) . . . . ?
C64 C21 C25 C26 0.0 . . . . ?
C85 C33 C58 C64 177(3) . . . . ?
C173 C174 C175 C225 0.0 . . . . ?
C174 C173 C371 P1B 179.2(7) . . . . ?
C174 C173 C371 C176 0.0 . . . . ?
C174 C175 C225 C176 0.0 . . . . ?
C175 C225 C176 C371 0.0 . . . . ?
C225 C176 C371 P1B -179.3(7) . . . . ?
C225 C176 C371 C173 0.0 . . . . ?
C371 P1B C171 C172 16(2) . . . . ?
C371 P1B C171 C169 -164.4(19) . . . . ?
C371 C173 C174 C175 0.0 . . . . ?
C171 P1B C371 C173 92.6(18) . . . . ?
C171 P1B C371 C176 -88.2(17) . . . . ?
C171 C172 C170 C111 0.0 . . . . ?
C172 C171 C169 C95 0.0 . . . . ?
C172 C170 C111 C95 0.0 . . . . ?
C170 C111 C95 C169 0.0 . . . . ?
C111 C95 C169 C171 0.0 . . . . ?
C169 C171 C172 C170 0.0 . . . . ?
C177 C124 C123 C122 179.5(13) . . . . ?
C193 P1B C371 C173 -161(2) . . . . ?
C193 P1B C371 C176 18(2) . . . . ?
C193 P1B C171 C172 -88.6(18) . . . . ?
C193 P1B C171 C169 91.1(18) . . . . ?
C193 C179 C273 C142 0.0 . . . . ?
C179 C193 C132 C138 0.0 . . . . ?
C179 C273 C142 C138 0.0 . . . . ?
C273 C142 C138 C132 0.0 . . . . ?
C142 C138 C132 C193 0.0 . . . . ?
C132 C193 C179 C273 0.0 . . . . ?

loop_
_smtbx_masks_void_nr
_smtbx_masks_void_average_x
_smtbx_masks_void_average_y
_smtbx_masks_void_average_z
_smtbx_masks_void_volume
_smtbx_masks_void_count_electrons
_smtbx_masks_void_content
1 0.000 0.000 0.000 7884.2 629.0 ?
2 0.000 0.000 0.422 14.1 1.8 ?
3 0.000 0.000 0.578 14.1 2.5 ?
4 0.022 0.094 0.568 7.3 0.0 ?
5 -0.333 0.333 0.333 7884.2 629.0 ?
6 -0.052 0.209 0.818 18.2 0.0 ?
7 0.333 0.667 0.667 7884.2 629.0 ?
8 0.052 0.791 0.182 18.2 0.0 ?
9 -0.022 0.906 0.432 7.3 0.0 ?
10 0.072 0.614 0.849 18.2 0.0 ?
11 0.072 0.978 0.568 7.3 0.0 ?
12 0.092 0.875 0.474 8.2 0.0 ?
13 0.094 0.072 0.432 7.3 0.0 ?
14 0.124 0.405 0.484 18.2 0.0 ?
15 0.117 0.575 0.141 8.2 0.0 ?
16 0.125 0.217 0.474 8.2 0.0 ?
17 0.209 0.262 0.182 18.2 0.0 ?
18 0.208 0.450 0.193 8.2 0.0 ?
19 0.217 0.092 0.526 8.2 0.0 ?
20 0.239 0.594 0.235 7.3 0.0 ?
21 0.242 0.792 0.193 8.2 0.0 ?
22 0.262 0.052 0.818 18.2 0.0 ?
23 0.261 0.689 0.099 7.3 0.0 ?
24 0.281 0.876 0.484 18.2 0.0 ?
25 0.311 0.572 0.099 7.3 0.0 ?
26 0.333 0.667 0.245 14.1 2.5 ?
27 0.333 0.667 0.088 14.1 1.8 ?
28 0.356 0.761 0.235 7.3 0.0 ?
29 0.386 0.457 0.849 18.2 0.0 ?
30 0.405 0.281 0.516 18.2 0.0 ?
31 0.406 0.644 0.235 7.3 0.0 ?
32 0.425 0.542 0.141 8.2 0.0 ?
33 0.457 0.072 0.151 18.2 0.0 ?
34 0.428 0.739 0.099 7.3 0.0 ?
35 0.450 0.242 0.807 8.2 0.0 ?
36 0.458 0.883 0.141 8.2 0.0 ?
37 0.543 0.928 0.849 18.2 0.0 ?
38 0.542 0.117 0.859 8.2 0.0 ?
39 0.550 0.758 0.193 8.2 0.0 ?
40 0.572 0.261 0.901 7.3 0.0 ?
41 0.575 0.458 0.859 8.2 0.0 ?
42 0.595 0.719 0.484 18.2 0.0 ?
43 0.594 0.356 0.765 7.3 0.0 ?
44 0.614 0.543 0.151 18.2 0.0 ?
45 0.644 0.239 0.765 7.3 0.0 ?
46 0.667 0.333 0.912 14.1 2.5 ?
47 0.667 0.333 0.755 14.1 1.8 ?
48 0.689 0.428 0.901 7.3 0.0 ?
49 0.719 0.124 0.516 18.2 0.0 ?
50 0.738 0.948 0.182 18.2 0.0 ?
51 0.739 0.311 0.901 7.3 0.0 ?
52 0.758 0.208 0.807 8.2 0.0 ?
53 0.761 0.406 0.765 7.3 0.0 ?
54 0.791 0.738 0.818 18.2 0.0 ?
55 0.783 0.908 0.474 8.2 0.0 ?
56 0.792 0.550 0.807 8.2 0.0 ?
57 0.876 0.595 0.516 18.2 0.0 ?
58 0.875 0.783 0.526 8.2 0.0 ?
59 0.883 0.425 0.859 8.2 0.0 ?
60 0.908 0.125 0.526 8.2 0.0 ?
61 0.906 0.928 0.568 7.3 0.0 ?
62 0.928 0.386 0.151 18.2 0.0 ?
63 0.928 0.022 0.432 7.3 0.0 ?
